data_4033946
loop_
_publ_author_name
'Sun, Zhe'
'Mio, Tatsuru'
'Ikemoto, Koki'
'Sato, Sota'
'Isobe, Hiroyuki'

_publ_section_title
;
 Synthesis, Structures, and Assembly of Geodesic Phenine Frameworks with
 Isoreticular Networks of [ n]Cyclo- para-phenylenes.
;
_journal_issue 6
_journal_name_full 'The Journal of organic chemistry'
_journal_page_first 3500
_journal_page_last 3507
_journal_paper_doi 10.1021/acs.joc.9b00085
_journal_volume 84
_journal_year 2019
_chemical_absolute_configuration unk
_chemical_formula_moiety 'C260 H270'
_chemical_formula_sum 'C260 H270'
_chemical_formula_weight 3394.74
_space_group_crystal_system monoclinic
_space_group_IT_number 4
_space_group_name_Hall 'P 2yb'
_space_group_name_H-M_alt 'P 1 21 1'
_atom_sites_solution_hydrogens geom
_atom_sites_solution_primary direct
_audit_creation_method SHELXL-2016/6
_cell_angle_alpha 90
_cell_angle_beta 96.72(3)
_cell_angle_gamma 90
_cell_formula_units_Z 4
_cell_length_a 16.570(3)
_cell_length_b 42.930(9)
_cell_length_c 57.470(12)
_cell_measurement_reflns_used 88035
_cell_measurement_temperature 95(2)
_cell_measurement_theta_max 23.240
_cell_measurement_theta_min 0.753
_cell_volume 40600(14)
_computing_cell_refinement 'XDS (Kabsch, 2010)'
_computing_data_collection 'KEK ugui'
_computing_data_reduction 'XDS (Kabsch, 2010)'
_computing_molecular_graphics 'Yadokari-XG 2009 (Wakita Nemoto et al., 2009)'
_computing_publication_material 'Yadokari-XG 2009 (Wakita Nemoto et al., 2009)'
_computing_structure_refinement 'SHELXL-2016/6 (Sheldrick, 2016)'
_computing_structure_solution 'SHELXD-2016/6 (Sheldrick, 2016)'
_diffrn_ambient_temperature 95(2)
_diffrn_measured_fraction_theta_full 0.994
_diffrn_measured_fraction_theta_max 0.994
_diffrn_measurement_device_type 'CCD Q315r (ADSC)'
_diffrn_measurement_method 'oscillation method, \w scans'
_diffrn_radiation_type synchrotron
_diffrn_radiation_wavelength 0.75000
_diffrn_reflns_av_R_equivalents 0.0672
_diffrn_reflns_av_unetI/netI 0.0591
_diffrn_reflns_Laue_measured_fraction_full 0.994
_diffrn_reflns_Laue_measured_fraction_max 0.994
_diffrn_reflns_limit_h_max 17
_diffrn_reflns_limit_h_min -17
_diffrn_reflns_limit_k_max 44
_diffrn_reflns_limit_k_min -44
_diffrn_reflns_limit_l_max 60
_diffrn_reflns_limit_l_min -60
_diffrn_reflns_number 359350
_diffrn_reflns_point_group_measured_fraction_full 0.989
_diffrn_reflns_point_group_measured_fraction_max 0.989
_diffrn_reflns_theta_full 23.240
_diffrn_reflns_theta_max 23.240
_diffrn_reflns_theta_min 0.753
_diffrn_source 'Aichi Synchrotron Radiation Research Center BL2S1'
_exptl_absorpt_coefficient_mu 0.031
_exptl_absorpt_correction_T_max 1.000
_exptl_absorpt_correction_T_min 0.608
_exptl_absorpt_correction_type multi-scan
_exptl_absorpt_process_details 'XDS (Kabsch, 2010)'
_exptl_crystal_colour colorless
_exptl_crystal_density_diffrn 0.555
_exptl_crystal_description block
_exptl_crystal_F_000 7320
_exptl_crystal_size_max 0.220
_exptl_crystal_size_mid 0.080
_exptl_crystal_size_min 0.040
_refine_diff_density_max 0.242
_refine_diff_density_min -0.357
_refine_diff_density_rms 0.040
_refine_ls_abs_structure_details
;
 Flack x determined using 18122 quotients [(I+)-(I-)]/[(I+)+(I-)]
 (Parsons, Flack and Wagner, Acta Cryst. B69 (2013) 249-259).
;
_refine_ls_abs_structure_Flack 0.3(5)
_refine_ls_extinction_method none
_refine_ls_goodness_of_fit_ref 0.968
_refine_ls_hydrogen_treatment constr
_refine_ls_matrix_type full
_refine_ls_number_parameters 5319
_refine_ls_number_reflns 98006
_refine_ls_number_restraints 3911
_refine_ls_restrained_S_all 1.006
_refine_ls_R_factor_all 0.1421
_refine_ls_R_factor_gt 0.0927
_refine_ls_shift/su_max 0.023
_refine_ls_shift/su_mean 0.001
_refine_ls_structure_factor_coef Fsqd
_refine_ls_weighting_details 'w=1/[\s^2^(Fo^2^)+(0.2000P)^2^] where P=(Fo^2^+2Fc^2^)/3'
_refine_ls_weighting_scheme calc
_refine_ls_wR_factor_gt 0.2568
_refine_ls_wR_factor_ref 0.3055
_reflns_Friedel_coverage 0.959
_reflns_Friedel_fraction_full 0.985
_reflns_Friedel_fraction_max 0.985
_reflns_number_gt 51504
_reflns_number_total 98006
_reflns_threshold_expression 'I > 2\s(I)'
_cod_data_source_file jo9b00085_si_007.cif
_cod_data_source_block p21_sq
_cod_original_sg_symbol_H-M 'P 21'
_cod_database_code 4033946
_shelx_shelxl_version_number 2016/6
_shelx_space_group_comment
;
The symmetry employed for this shelxl refinement is uniquely defined
by the following loop, which should always be used as a source of
symmetry information in preference to the above space-group names.
They are only intended as comments.
;
_shelx_estimated_absorpt_t_min 0.993
_shelx_estimated_absorpt_t_max 0.999
_platon_squeeze_void_probe_radius 1.20

loop_
_space_group_symop_operation_xyz
'x, y, z'
'-x, y+1/2, -z'

loop_
_atom_site_label
_atom_site_type_symbol
_atom_site_fract_x
_atom_site_fract_y
_atom_site_fract_z
_atom_site_U_iso_or_equiv
_atom_site_adp_type
_atom_site_occupancy
_atom_site_site_symmetry_order
_atom_site_calc_flag
_atom_site_refinement_flags_posn
_atom_site_refinement_flags_adp
_atom_site_refinement_flags_occupancy
_atom_site_disorder_assembly
_atom_site_disorder_group
C1A C 0.5633(11) 0.7331(7) 0.5925(7) 0.102(3) Uani 0.410(5) 1 d D U P A 1
H594 H 0.562030 0.712068 0.597554 0.122 Uiso 0.410(5) 1 calc R U P A 1
C2A C 0.6367(13) 0.7506(5) 0.5945(6) 0.101(2) Uani 0.410(5) 1 d D U P A 1
C3A C 0.6399(13) 0.7758(6) 0.5791(5) 0.101(3) Uani 0.410(5) 1 d D U P A 1
H595 H 0.691089 0.784116 0.576284 0.121 Uiso 0.410(5) 1 calc R U P A 1
C4A C 0.5682(10) 0.7889(6) 0.5678(6) 0.101(3) Uani 0.410(5) 1 d D U P A 1
C5A C 0.4936(11) 0.7743(7) 0.5678(7) 0.101(3) Uani 0.410(5) 1 d D U P A 1
H596 H 0.446206 0.781156 0.558329 0.121 Uiso 0.410(5) 1 calc R U P A 1
C6A C 0.4932(15) 0.7486(8) 0.5828(10) 0.102(2) Uani 0.410(5) 1 d D U P A 1
C7A C 0.4033(13) 0.7061(5) 0.5717(5) 0.104(2) Uani 0.410(5) 1 d D U P A 1
H597 H 0.448376 0.697827 0.564960 0.124 Uiso 0.410(5) 1 calc R U P A 1
C8A C 0.4082(11) 0.7348(5) 0.5829(5) 0.103(2) Uani 0.410(5) 1 d D U P A 1
C9A C 0.3414(10) 0.7552(5) 0.5817(5) 0.103(2) Uani 0.410(5) 1 d D U P A 1
H598 H 0.347133 0.777130 0.583532 0.123 Uiso 0.410(5) 1 calc R U P A 1
C10A C 0.2675(11) 0.7408(5) 0.5775(6) 0.103(3) Uani 0.410(5) 1 d D U P A 1
C11A C 0.2627(13) 0.7081(5) 0.5759(6) 0.103(2) Uani 0.410(5) 1 d D U P A 1
H599 H 0.213346 0.698051 0.578358 0.124 Uiso 0.410(5) 1 calc R U P A 1
C12A C 0.3301(15) 0.6897(6) 0.5708(11) 0.106(2) Uani 0.410(5) 1 d D U P A 1
C13A C 0.1869(13) 0.7578(6) 0.5817(6) 0.156(3) Uani 0.410(5) 1 d D U P A 1
C14A C 0.1807(12) 0.7906(6) 0.5710(7) 0.156(3) Uani 0.410(5) 1 d D U P A 1
H641 H 0.176461 0.789006 0.553902 0.233 Uiso 0.410(5) 1 calc R U P A 1
H642 H 0.132395 0.801058 0.575548 0.233 Uiso 0.410(5) 1 calc R U P A 1
H643 H 0.229298 0.802556 0.576759 0.233 Uiso 0.410(5) 1 calc R U P A 1
C15A C 0.1935(10) 0.7599(5) 0.6082(5) 0.156(3) Uani 0.410(5) 1 d D U P A 1
H644 H 0.243013 0.771268 0.614060 0.234 Uiso 0.410(5) 1 calc R U P A 1
H645 H 0.146021 0.770955 0.612797 0.234 Uiso 0.410(5) 1 calc R U P A 1
H646 H 0.195582 0.738886 0.614874 0.234 Uiso 0.410(5) 1 calc R U P A 1
C16A C 0.1087(10) 0.7400(5) 0.5741(7) 0.156(3) Uani 0.410(5) 1 d D U P A 1
H725 H 0.111673 0.719325 0.581388 0.233 Uiso 0.410(5) 1 calc R U P A 1
H726 H 0.101921 0.737676 0.556982 0.233 Uiso 0.410(5) 1 calc R U P A 1
H727 H 0.062361 0.751437 0.578916 0.233 Uiso 0.410(5) 1 calc R U P A 1
C17A C 0.4022(15) 0.6378(6) 0.5662(8) 0.111(2) Uani 0.410(5) 1 d D U P A 1
H630 H 0.449414 0.649929 0.564805 0.133 Uiso 0.410(5) 1 calc R U P A 1
C18A C 0.3263(12) 0.6517(6) 0.5681(7) 0.1104(19) Uani 0.410(5) 1 d D U P A 1
C19A C 0.2567(11) 0.6322(5) 0.5655(5) 0.1152(19) Uani 0.410(5) 1 d D U P A 1
H631 H 0.204560 0.641345 0.565660 0.138 Uiso 0.410(5) 1 calc R U P A 1
C20A C 0.2628(9) 0.6007(5) 0.5627(5) 0.1207(15) Uani 0.410(5) 1 d D U P A 1
C21A C 0.3365(10) 0.5866(5) 0.5597(5) 0.1159(19) Uani 0.410(5) 1 d D U P A 1
H632 H 0.340864 0.566099 0.553715 0.139 Uiso 0.410(5) 1 calc R U P A 1
C22A C 0.4043(15) 0.6060(6) 0.5665(6) 0.1114(19) Uani 0.410(5) 1 d D U P A 1
C27A C 0.5018(13) 0.5619(6) 0.5502(6) 0.107(2) Uani 0.410(5) 1 d D U P A 1
H603 H 0.458601 0.551780 0.540841 0.128 Uiso 0.410(5) 1 calc R U P A 1
C28A C 0.4846(16) 0.5864(6) 0.5653(6) 0.108(2) Uani 0.410(5) 1 d D U P A 1
C29A C 0.5472(14) 0.5998(8) 0.5812(7) 0.105(2) Uani 0.410(5) 1 d D U P A 1
H604 H 0.536127 0.616788 0.590915 0.126 Uiso 0.410(5) 1 calc R U P A 1
C30A C 0.6267(14) 0.5871(8) 0.5823(6) 0.103(2) Uani 0.410(5) 1 d D U P A 1
C31A C 0.6424(15) 0.5636(7) 0.5667(5) 0.104(3) Uani 0.410(5) 1 d D U P A 1
H605 H 0.695411 0.554817 0.568167 0.125 Uiso 0.410(5) 1 calc R U P A 1
C32A C 0.5846(11) 0.5520(8) 0.5490(7) 0.105(3) Uani 0.410(5) 1 d D U P A 1
C33A C 0.6955(10) 0.6315(5) 0.5980(5) 0.099(2) Uani 0.410(5) 1 d D U P A 1
H606 H 0.649358 0.642894 0.591288 0.119 Uiso 0.410(5) 1 calc R U P A 1
C34A C 0.7023(12) 0.5993(5) 0.5948(5) 0.100(2) Uani 0.410(5) 1 d D U P A 1
C35A C 0.7636(9) 0.5823(4) 0.6069(4) 0.098(3) Uani 0.410(5) 1 d D U P A 1
H607 H 0.771906 0.561183 0.602875 0.118 Uiso 0.410(5) 1 calc R U P A 1
C36A C 0.8130(10) 0.5960(4) 0.6251(4) 0.099(3) Uani 0.410(5) 1 d D U P A 1
C37A C 0.8232(9) 0.6288(4) 0.6235(4) 0.098(3) Uani 0.410(5) 1 d D U P A 1
H608 H 0.871640 0.638601 0.630345 0.118 Uiso 0.410(5) 1 calc R U P A 1
C38A C 0.7612(19) 0.6460(5) 0.6117(9) 0.098(2) Uani 0.410(5) 1 d D U P A 1
C39A C 0.8789(13) 0.5743(4) 0.6355(4) 0.098(7) Uani 0.410(5) 1 d D . P A 1
C40A C 0.9533(13) 0.5921(7) 0.6476(7) 0.175(17) Uani 0.410(5) 1 d D . P A 1
H650 H 0.994641 0.577146 0.654177 0.263 Uiso 0.410(5) 1 calc R U P A 1
H651 H 0.976013 0.605377 0.636164 0.263 Uiso 0.410(5) 1 calc R U P A 1
H652 H 0.936519 0.605017 0.660276 0.263 Uiso 0.410(5) 1 calc R U P A 1
C41A C 0.9142(13) 0.5516(5) 0.6192(4) 0.129(9) Uani 0.410(5) 1 d D . P A 1
H653 H 0.943410 0.535062 0.628438 0.193 Uiso 0.410(5) 1 calc R U P A 1
H654 H 0.951867 0.562686 0.610182 0.193 Uiso 0.410(5) 1 calc R U P A 1
H655 H 0.870218 0.542486 0.608490 0.193 Uiso 0.410(5) 1 calc R U P A 1
C42A C 0.8379(17) 0.5569(9) 0.6541(6) 0.119(12) Uani 0.410(5) 1 d D . P A 1
H656 H 0.876193 0.541850 0.662125 0.179 Uiso 0.410(5) 1 calc R U P A 1
H657 H 0.821274 0.571786 0.665568 0.179 Uiso 0.410(5) 1 calc R U P A 1
H658 H 0.790007 0.545809 0.646660 0.179 Uiso 0.410(5) 1 calc R U P A 1
C43A C 0.6932(10) 0.6965(5) 0.6063(6) 0.100(3) Uani 0.410(5) 1 d D U P A 1
H609 H 0.643115 0.685844 0.602390 0.120 Uiso 0.410(5) 1 calc R U P A 1
C44A C 0.7648(13) 0.6800(4) 0.6137(12) 0.099(2) Uani 0.410(5) 1 d D U P A 1
C45A C 0.8382(13) 0.6947(5) 0.6219(6) 0.101(3) Uani 0.410(5) 1 d D U P A 1
H610 H 0.881967 0.682875 0.629552 0.121 Uiso 0.410(5) 1 calc R U P A 1
C46A C 0.8466(10) 0.7264(4) 0.6187(5) 0.102(3) Uani 0.410(5) 1 d D U P A 1
C47A C 0.7739(11) 0.7432(5) 0.6122(5) 0.102(3) Uani 0.410(5) 1 d D U P A 1
H611 H 0.776287 0.765265 0.612963 0.123 Uiso 0.410(5) 1 calc R U P A 1
C48A C 0.6977(11) 0.7292(5) 0.6047(8) 0.101(2) Uani 0.410(5) 1 d D U P A 1
C49A C 0.9202(18) 0.7430(6) 0.6357(6) 0.137(6) Uani 0.410(5) 1 d D U P A 1
C50A C 0.9954(15) 0.7217(6) 0.6392(7) 0.131(8) Uani 0.410(5) 1 d D U P A 1
H659 H 1.000817 0.710522 0.624569 0.196 Uiso 0.410(5) 1 calc R U P A 1
H660 H 0.989174 0.706695 0.651674 0.196 Uiso 0.410(5) 1 calc R U P A 1
H661 H 1.044030 0.734383 0.643481 0.196 Uiso 0.410(5) 1 calc R U P A 1
C51A C 0.9428(13) 0.7743(5) 0.6250(6) 0.143(7) Uani 0.410(5) 1 d D U P A 1
H662 H 0.917968 0.791390 0.632958 0.215 Uiso 0.410(5) 1 calc R U P A 1
H663 H 0.922858 0.774643 0.608284 0.215 Uiso 0.410(5) 1 calc R U P A 1
H664 H 1.002020 0.776739 0.627055 0.215 Uiso 0.410(5) 1 calc R U P A 1
C52A C 0.8958(14) 0.7535(7) 0.6600(6) 0.142(7) Uani 0.410(5) 1 d D U P A 1
H665 H 0.847853 0.767000 0.657557 0.213 Uiso 0.410(5) 1 calc R U P A 1
H666 H 0.883185 0.735092 0.668994 0.213 Uiso 0.410(5) 1 calc R U P A 1
H667 H 0.940952 0.764915 0.668595 0.213 Uiso 0.410(5) 1 calc R U P A 1
C1Z C 0.5533(8) 0.7347(5) 0.5928(5) 0.101(2) Uani 0.590(5) 1 d D U P A 2
H612 H 0.541312 0.716820 0.601570 0.122 Uiso 0.590(5) 1 calc R U P A 2
C2Z C 0.6347(10) 0.7440(4) 0.5924(4) 0.102(2) Uani 0.590(5) 1 d D U P A 2
C3Z C 0.6497(9) 0.7717(4) 0.5807(4) 0.101(2) Uani 0.590(5) 1 d D U P A 2
H613 H 0.703327 0.779862 0.582028 0.121 Uiso 0.590(5) 1 calc R U P A 2
C4Z C 0.5889(7) 0.7870(4) 0.5675(4) 0.100(2) Uani 0.590(5) 1 d D U P A 2
C5Z C 0.5089(8) 0.7771(5) 0.5668(5) 0.101(2) Uani 0.590(5) 1 d D U P A 2
H614 H 0.467343 0.787645 0.557074 0.121 Uiso 0.590(5) 1 calc R U P A 2
C6Z C 0.4890(11) 0.7520(6) 0.5802(7) 0.1011(19) Uani 0.590(5) 1 d D U P A 2
C7Z C 0.4009(9) 0.7018(3) 0.5775(4) 0.102(2) Uani 0.590(5) 1 d D U P A 2
H615 H 0.447992 0.691366 0.584641 0.123 Uiso 0.590(5) 1 calc R U P A 2
C8Z C 0.4025(8) 0.7326(4) 0.5737(3) 0.1007(19) Uani 0.590(5) 1 d D U P A 2
C9Z C 0.3319(7) 0.7496(3) 0.5728(3) 0.101(2) Uani 0.590(5) 1 d D U P A 2
H616 H 0.333966 0.771759 0.573301 0.121 Uiso 0.590(5) 1 calc R U P A 2
C10Z C 0.2550(7) 0.7338(3) 0.5713(4) 0.101(2) Uani 0.590(5) 1 d D U P A 2
C11Z C 0.2548(9) 0.7026(3) 0.5701(4) 0.101(2) Uani 0.590(5) 1 d D U P A 2
H617 H 0.204275 0.691935 0.568713 0.122 Uiso 0.590(5) 1 calc R U P A 2
C12Z C 0.3281(10) 0.6848(4) 0.5707(7) 0.1044(18) Uani 0.590(5) 1 d D U P A 2
C13Z C 0.1790(10) 0.7551(4) 0.5699(4) 0.156(3) Uani 0.590(5) 1 d D U P A 2
C14Z C 0.2015(7) 0.7897(4) 0.5701(5) 0.156(3) Uani 0.590(5) 1 d D U P A 2
H677 H 0.231525 0.794268 0.556786 0.233 Uiso 0.590(5) 1 calc R U P A 2
H678 H 0.151911 0.802343 0.568910 0.233 Uiso 0.590(5) 1 calc R U P A 2
H679 H 0.235568 0.794732 0.584743 0.233 Uiso 0.590(5) 1 calc R U P A 2
C15Z C 0.1327(9) 0.7457(4) 0.5897(4) 0.156(3) Uani 0.590(5) 1 d D U P A 2
H680 H 0.156225 0.756025 0.604166 0.234 Uiso 0.590(5) 1 calc R U P A 2
H681 H 0.135876 0.723100 0.591793 0.234 Uiso 0.590(5) 1 calc R U P A 2
H682 H 0.075689 0.751976 0.586136 0.234 Uiso 0.590(5) 1 calc R U P A 2
C16Z C 0.1351(7) 0.7456(4) 0.5455(4) 0.156(3) Uani 0.590(5) 1 d D U P A 2
H728 H 0.153164 0.724792 0.541428 0.234 Uiso 0.590(5) 1 calc R U P A 2
H729 H 0.148292 0.760629 0.533725 0.234 Uiso 0.590(5) 1 calc R U P A 2
H730 H 0.076237 0.745396 0.546134 0.234 Uiso 0.590(5) 1 calc R U P A 2
C17Z C 0.3986(11) 0.6368(4) 0.5696(5) 0.1099(18) Uani 0.590(5) 1 d D U P A 2
H618 H 0.442697 0.643932 0.580355 0.132 Uiso 0.590(5) 1 calc R U P A 2
C18Z C 0.3331(9) 0.6564(4) 0.5639(5) 0.1096(17) Uani 0.590(5) 1 d D U P A 2
C19Z C 0.2588(8) 0.6399(3) 0.5558(3) 0.1146(17) Uani 0.590(5) 1 d D U P A 2
H633 H 0.208467 0.650528 0.555574 0.138 Uiso 0.590(5) 1 calc R U P A 2
C20Z C 0.2581(7) 0.6101(3) 0.5484(4) 0.1201(14) Uani 0.590(5) 1 d D U P A 2
C21Z C 0.3327(7) 0.5930(4) 0.5489(3) 0.1152(17) Uani 0.590(5) 1 d D U P A 2
H634 H 0.334890 0.573056 0.541886 0.138 Uiso 0.590(5) 1 calc R U P A 2
C22Z C 0.4023(10) 0.6075(4) 0.5604(4) 0.1101(17) Uani 0.590(5) 1 d D U P A 2
C27Z C 0.4946(9) 0.5678(4) 0.5460(4) 0.104(2) Uani 0.590(5) 1 d D U P A 2
H621 H 0.451183 0.562303 0.534448 0.125 Uiso 0.590(5) 1 calc R U P A 2
C28Z C 0.4843(11) 0.5914(4) 0.5616(4) 0.1058(19) Uani 0.590(5) 1 d D U P A 2
C29Z C 0.5532(10) 0.6006(6) 0.5771(5) 0.103(2) Uani 0.590(5) 1 d D U P A 2
H622 H 0.546289 0.616611 0.588081 0.124 Uiso 0.590(5) 1 calc R U P A 2
C30Z C 0.6333(10) 0.5871(5) 0.5772(4) 0.1011(19) Uani 0.590(5) 1 d D U P A 2
C31Z C 0.6360(10) 0.5642(5) 0.5600(4) 0.101(2) Uani 0.590(5) 1 d D U P A 2
H623 H 0.687881 0.556729 0.557166 0.121 Uiso 0.590(5) 1 calc R U P A 2
C32Z C 0.5690(7) 0.5519(5) 0.5471(5) 0.102(2) Uani 0.590(5) 1 d D U P A 2
C33Z C 0.7140(7) 0.6310(3) 0.5967(4) 0.098(2) Uani 0.590(5) 1 d D U P A 2
H624 H 0.693084 0.642829 0.583371 0.117 Uiso 0.590(5) 1 calc R U P A 2
C34Z C 0.6904(8) 0.5996(4) 0.5987(4) 0.0987(19) Uani 0.590(5) 1 d D U P A 2
C35Z C 0.7373(7) 0.5803(3) 0.6138(3) 0.097(2) Uani 0.590(5) 1 d D U P A 2
H625 H 0.732525 0.558376 0.611690 0.116 Uiso 0.590(5) 1 calc R U P A 2
C36Z C 0.7910(7) 0.5916(3) 0.6320(3) 0.097(2) Uani 0.590(5) 1 d D U P A 2
C37Z C 0.8032(7) 0.6233(3) 0.6314(3) 0.096(2) Uani 0.590(5) 1 d D U P A 2
H626 H 0.838972 0.631780 0.643963 0.116 Uiso 0.590(5) 1 calc R U P A 2
C38Z C 0.7684(14) 0.6447(4) 0.6143(6) 0.0972(19) Uani 0.590(5) 1 d D U P A 2
C39Z C 0.8356(13) 0.5730(4) 0.6516(5) 0.114(9) Uani 0.590(5) 1 d D . P A 2
C40Z C 0.9169(10) 0.5880(4) 0.6606(5) 0.141(9) Uani 0.590(5) 1 d D . P A 2
H686 H 0.944717 0.594650 0.647323 0.211 Uiso 0.590(5) 1 calc R U P A 2
H687 H 0.950803 0.572798 0.670021 0.211 Uiso 0.590(5) 1 calc R U P A 2
H688 H 0.907487 0.606089 0.670331 0.211 Uiso 0.590(5) 1 calc R U P A 2
C41Z C 0.8502(11) 0.5388(4) 0.6450(4) 0.129(8) Uani 0.590(5) 1 d D . P A 2
H689 H 0.802593 0.526284 0.647538 0.193 Uiso 0.590(5) 1 calc R U P A 2
H690 H 0.898097 0.530789 0.654791 0.193 Uiso 0.590(5) 1 calc R U P A 2
H691 H 0.859263 0.537623 0.628466 0.193 Uiso 0.590(5) 1 calc R U P A 2
C42Z C 0.7860(12) 0.5722(4) 0.6731(4) 0.146(7) Uani 0.590(5) 1 d D . P A 2
H692 H 0.727852 0.571175 0.667547 0.219 Uiso 0.590(5) 1 calc R U P A 2
H693 H 0.797377 0.591047 0.682493 0.219 Uiso 0.590(5) 1 calc R U P A 2
H694 H 0.801771 0.553808 0.682655 0.219 Uiso 0.590(5) 1 calc R U P A 2
C43Z C 0.7098(8) 0.6980(4) 0.6030(4) 0.101(2) Uani 0.590(5) 1 d D U P A 2
H627 H 0.665106 0.687948 0.594223 0.121 Uiso 0.590(5) 1 calc R U P A 2
C44Z C 0.7720(11) 0.6797(4) 0.6143(8) 0.099(2) Uani 0.590(5) 1 d D U P A 2
C45Z C 0.8340(10) 0.6971(4) 0.6271(4) 0.102(2) Uani 0.590(5) 1 d D U P A 2
H628 H 0.878196 0.685616 0.634928 0.122 Uiso 0.590(5) 1 calc R U P A 2
C46Z C 0.8374(8) 0.7293(3) 0.6295(3) 0.103(2) Uani 0.590(5) 1 d D U P A 2
C47Z C 0.7675(9) 0.7469(4) 0.6191(3) 0.104(2) Uani 0.590(5) 1 d D U P A 2
H629 H 0.761264 0.768369 0.622446 0.124 Uiso 0.590(5) 1 calc R U P A 2
C48Z C 0.7104(9) 0.7309(4) 0.6042(6) 0.102(2) Uani 0.590(5) 1 d D U P A 2
C49Z C 0.9014(13) 0.7421(5) 0.6415(5) 0.138(5) Uani 0.590(5) 1 d D U P A 2
C50Z C 0.9830(15) 0.7339(5) 0.6328(5) 0.146(6) Uani 0.590(5) 1 d D U P A 2
H695 H 0.999363 0.750791 0.622864 0.218 Uiso 0.590(5) 1 calc R U P A 2
H696 H 0.977187 0.714554 0.623658 0.218 Uiso 0.590(5) 1 calc R U P A 2
H697 H 1.024528 0.731070 0.646219 0.218 Uiso 0.590(5) 1 calc R U P A 2
C51Z C 0.8972(11) 0.7789(4) 0.6431(5) 0.155(6) Uani 0.590(5) 1 d D U P A 2
H698 H 0.878242 0.787470 0.627592 0.233 Uiso 0.590(5) 1 calc R U P A 2
H699 H 0.951429 0.787158 0.648398 0.233 Uiso 0.590(5) 1 calc R U P A 2
H700 H 0.859493 0.784908 0.654216 0.233 Uiso 0.590(5) 1 calc R U P A 2
C52Z C 0.9123(10) 0.7313(5) 0.6676(4) 0.154(6) Uani 0.590(5) 1 d D U P A 2
H701 H 0.960371 0.741314 0.675901 0.231 Uiso 0.590(5) 1 calc R U P A 2
H702 H 0.864098 0.737093 0.675006 0.231 Uiso 0.590(5) 1 calc R U P A 2
H703 H 0.919146 0.708607 0.668252 0.231 Uiso 0.590(5) 1 calc DR U P A 2
C1B C 0.6015(4) 0.48558(19) 0.49417(15) 0.089(2) Uani 1 1 d . U . . .
H1B H 0.609830 0.469971 0.482980 0.107 Uiso 1 1 calc R U . . .
C2B C 0.6627(4) 0.5102(2) 0.50039(17) 0.099(2) Uani 1 1 d D U . . .
C3B C 0.6561(4) 0.5265(2) 0.5168(2) 0.106(3) Uani 1 1 d . U . . .
H3B H 0.701269 0.539560 0.521670 0.127 Uiso 1 1 calc R U . . .
C4B C 0.5855(4) 0.52905(19) 0.53047(18) 0.104(3) Uani 1 1 d . U . . .
C5B C 0.5260(4) 0.5060(2) 0.5214(2) 0.111(3) Uani 1 1 d . U . . .
H556 H 0.476919 0.505658 0.528430 0.133 Uiso 1 1 calc R U . . .
C6B C 0.5313(3) 0.48610(18) 0.50526(16) 0.085(2) Uani 1 1 d D U . . .
C7B C 0.4545(4) 0.45483(18) 0.47458(17) 0.089(2) Uani 1 1 d . U . . .
H7B H 0.499385 0.458647 0.466103 0.107 Uiso 1 1 calc R U . . .
C8B C 0.4593(4) 0.46562(18) 0.49612(17) 0.089(2) Uani 1 1 d D U . . .
C9B C 0.3974(4) 0.45964(19) 0.50927(18) 0.100(2) Uani 1 1 d . U . . .
H9B H 0.400063 0.467173 0.524886 0.119 Uiso 1 1 calc R U . . .
C10B C 0.3279(5) 0.4418(2) 0.4993(2) 0.098(2) Uani 1 1 d . U . . .
C11B C 0.3243(5) 0.4319(2) 0.47763(19) 0.097(2) Uani 1 1 d . U . . .
H11B H 0.277926 0.420200 0.471457 0.116 Uiso 1 1 calc R U . B 5
C12B C 0.3864(4) 0.43755(18) 0.46266(17) 0.083(2) Uani 1 1 d . U . . .
C13B C 0.2568(5) 0.4354(2) 0.5157(2) 0.108(3) Uani 1 1 d . . . . .
C14B C 0.2302(5) 0.4718(3) 0.5213(2) 0.138(4) Uani 1 1 d . . . . .
H215 H 0.191271 0.479473 0.508419 0.207 Uiso 1 1 calc R U . . .
H216 H 0.278523 0.485139 0.522909 0.207 Uiso 1 1 calc R U . . .
H217 H 0.205029 0.472250 0.535916 0.207 Uiso 1 1 calc R U . . .
C15B C 0.2932(6) 0.4178(3) 0.5373(2) 0.142(4) Uani 1 1 d . . . . .
H212 H 0.253884 0.417147 0.548778 0.214 Uiso 1 1 calc R U . . .
H213 H 0.342718 0.428434 0.544206 0.214 Uiso 1 1 calc R U . . .
H214 H 0.306638 0.396532 0.532949 0.214 Uiso 1 1 calc R U . . .
C16B C 0.1895(5) 0.4206(3) 0.50341(18) 0.116(3) Uani 1 1 d . . . . .
H209 H 0.149953 0.415505 0.514251 0.174 Uiso 1 1 calc R U . . .
H210 H 0.207100 0.401383 0.496271 0.174 Uiso 1 1 calc R U . . .
H211 H 0.164265 0.434479 0.491118 0.174 Uiso 1 1 calc R U . . .
C17B C 0.4261(5) 0.4439(2) 0.4222(2) 0.101(2) Uani 1 1 d . U . . .
H17B H 0.460542 0.460773 0.427382 0.121 Uiso 1 1 calc R U . . .
C18B C 0.3790(4) 0.42921(19) 0.4393(2) 0.095(2) Uani 1 1 d . U . . .
C19B C 0.3268(4) 0.40458(19) 0.4298(2) 0.097(2) Uani 1 1 d . U . . .
H19B H 0.297051 0.392886 0.439915 0.116 Uiso 1 1 calc R U . . .
C20B C 0.3186(5) 0.39743(19) 0.4059(2) 0.104(3) Uani 1 1 d . U . . .
C21B C 0.3742(5) 0.4115(2) 0.3909(2) 0.118(3) Uani 1 1 d . U . . .
H21B H 0.375507 0.404282 0.375343 0.142 Uiso 1 1 calc R U . . .
C22B C 0.4242(5) 0.4351(2) 0.3997(2) 0.100(2) Uani 1 1 d . U . . .
C23B C 0.2614(6) 0.3725(2) 0.3958(2) 0.131(4) Uani 1 1 d . . . . .
C24B C 0.2167(8) 0.3578(3) 0.4143(2) 0.156(5) Uani 1 1 d . . . . .
H254 H 0.182336 0.340858 0.407386 0.234 Uiso 1 1 calc R U . . .
H255 H 0.182775 0.373502 0.420846 0.234 Uiso 1 1 calc R U . . .
H256 H 0.256033 0.349451 0.426870 0.234 Uiso 1 1 calc R U . . .
C25B C 0.3048(10) 0.3462(3) 0.3845(2) 0.166(5) Uani 1 1 d . . . . .
H260 H 0.346571 0.354913 0.375694 0.249 Uiso 1 1 calc R U . . .
H261 H 0.265424 0.334410 0.373926 0.249 Uiso 1 1 calc R U . . .
H262 H 0.330428 0.332248 0.396769 0.249 Uiso 1 1 calc R U . . .
C26B C 0.2007(9) 0.3858(3) 0.3742(3) 0.176(6) Uani 1 1 d . . . . .
H257 H 0.163896 0.369244 0.367820 0.264 Uiso 1 1 calc R U . . .
H258 H 0.168898 0.403085 0.379579 0.264 Uiso 1 1 calc R U . . .
H259 H 0.232327 0.393336 0.361908 0.264 Uiso 1 1 calc R U . . .
C27B C 0.5447(5) 0.4653(2) 0.39150(19) 0.117(3) Uani 1 1 d . U . . .
H27B H 0.566824 0.459912 0.406967 0.140 Uiso 1 1 calc R U . . .
C28B C 0.4680(5) 0.4535(2) 0.3832(2) 0.101(2) Uani 1 1 d . U . . .
C29B C 0.4372(6) 0.4578(3) 0.3608(2) 0.124(3) Uani 1 1 d . U . . .
H29B H 0.389730 0.446985 0.354332 0.148 Uiso 1 1 calc R U . . .
C30B C 0.4801(7) 0.4803(3) 0.3460(2) 0.137(3) Uani 1 1 d . U . . .
C31B C 0.5578(6) 0.4929(3) 0.3558(2) 0.135(3) Uani 1 1 d . U . . .
H31B H 0.585032 0.506789 0.346451 0.162 Uiso 1 1 calc R U . . .
C32B C 0.5938(6) 0.4857(3) 0.3778(2) 0.125(3) Uani 1 1 d . U . . .
C33B C 0.6896(5) 0.4989(2) 0.4111(2) 0.120(3) Uani 1 1 d . U . . .
H33B H 0.651316 0.490218 0.420384 0.144 Uiso 1 1 calc R U . . .
C34B C 0.6734(5) 0.4977(3) 0.3882(2) 0.124(3) Uani 1 1 d . U . . .
C35B C 0.7265(7) 0.5097(3) 0.3719(2) 0.159(4) Uani 1 1 d . U . . .
H35B H 0.718663 0.506264 0.355432 0.191 Uiso 1 1 calc R U . . .
C36B C 0.7960(7) 0.5284(3) 0.3845(3) 0.152(4) Uani 1 1 d . U . . .
C37B C 0.8145(7) 0.5248(3) 0.4060(3) 0.151(4) Uani 1 1 d . U . . .
H37B H 0.868310 0.530667 0.411974 0.182 Uiso 1 1 calc R U . . .
C38B C 0.7644(5) 0.5129(2) 0.4232(2) 0.118(3) Uani 1 1 d . U . . .
C39B C 0.8528(6) 0.5393(4) 0.3668(3) 0.191(6) Uani 1 1 d D U . . .
C40B C 0.8175(8) 0.5389(6) 0.3406(3) 0.254(8) Uani 1 1 d D U . . .
H319 H 0.767166 0.551095 0.338479 0.382 Uiso 1 1 calc R U . . .
H320 H 0.857057 0.547994 0.331143 0.382 Uiso 1 1 calc R U . . .
H321 H 0.805990 0.517375 0.335622 0.382 Uiso 1 1 calc R U . . .
C41B C 0.8615(9) 0.5739(4) 0.3741(3) 0.217(7) Uani 1 1 d D U . . .
H325 H 0.809785 0.584637 0.369836 0.326 Uiso 1 1 calc R U . . .
H326 H 0.876336 0.575238 0.391134 0.326 Uiso 1 1 calc R U . . .
H327 H 0.903974 0.583667 0.366122 0.326 Uiso 1 1 calc R U . . .
C42B C 0.9301(7) 0.5217(4) 0.3730(3) 0.225(7) Uani 1 1 d D U . . .
H322 H 0.969456 0.527639 0.362311 0.338 Uiso 1 1 calc R U . . .
H323 H 0.952423 0.526558 0.389140 0.338 Uiso 1 1 calc R U . . .
H324 H 0.919247 0.499289 0.371582 0.338 Uiso 1 1 calc R U . . .
C43B C 0.7234(5) 0.5120(2) 0.46366(18) 0.101(2) Uani 1 1 d . U . . .
H43B H 0.668499 0.513995 0.456969 0.121 Uiso 1 1 calc R U . . .
C44B C 0.7813(5) 0.5114(2) 0.44769(18) 0.100(2) Uani 1 1 d . U . . .
C45B C 0.8603(5) 0.5073(2) 0.45949(18) 0.105(2) Uani 1 1 d . U . . .
H45B H 0.903755 0.506394 0.450117 0.125 Uiso 1 1 calc R U . . .
C46B C 0.8789(5) 0.5047(2) 0.48209(19) 0.105(2) Uani 1 1 d . U . . .
C47B C 0.8156(5) 0.5060(2) 0.49714(18) 0.105(2) Uani 1 1 d . U . . .
H47B H 0.827044 0.504121 0.513673 0.126 Uiso 1 1 calc R U . . .
C48B C 0.7347(5) 0.5101(2) 0.48599(17) 0.098(2) Uani 1 1 d D U . . .
C49B C 0.9677(6) 0.5010(3) 0.4944(3) 0.135(3) Uani 1 1 d . U . . .
C50B C 1.0071(7) 0.4743(4) 0.4821(3) 0.210(7) Uani 1 1 d . U . . .
H298 H 0.996669 0.477073 0.465098 0.315 Uiso 1 1 calc R U . . .
H299 H 1.065825 0.474242 0.486895 0.315 Uiso 1 1 calc R U . . .
H300 H 0.983910 0.454395 0.486464 0.315 Uiso 1 1 calc R U . . .
C51B C 1.0138(6) 0.5309(4) 0.4826(3) 0.215(7) Uani 1 1 d . U . . .
H292 H 1.005349 0.529270 0.465444 0.322 Uiso 1 1 calc R U . . .
H293 H 0.990701 0.550603 0.487397 0.322 Uiso 1 1 calc R U . . .
H294 H 1.072103 0.530425 0.487929 0.322 Uiso 1 1 calc R U . . .
C52B C 0.9762(6) 0.5011(3) 0.5197(3) 0.154(4) Uani 1 1 d . U . . .
H295 H 0.948371 0.519375 0.525214 0.231 Uiso 1 1 calc R U . . .
H296 H 0.952066 0.482124 0.525333 0.231 Uiso 1 1 calc R U . . .
H297 H 1.033981 0.501971 0.525764 0.231 Uiso 1 1 calc R U . . .
C1C C 0.3779(6) 0.5015(3) 0.2768(2) 0.145(3) Uani 1 1 d . U . . .
H1C H 0.354279 0.505832 0.261268 0.174 Uiso 1 1 calc R U . . .
C2C C 0.4681(6) 0.5019(3) 0.2821(2) 0.136(3) Uani 1 1 d . U . . .
C3C C 0.4928(6) 0.4907(3) 0.3043(2) 0.139(3) Uani 1 1 d . U . . .
H3C H 0.548555 0.485550 0.308142 0.167 Uiso 1 1 calc R U . . .
C4C C 0.4399(6) 0.4865(3) 0.3215(2) 0.131(3) Uani 1 1 d . U . . .
C5C C 0.3553(5) 0.4915(3) 0.3161(2) 0.131(3) Uani 1 1 d . U . . .
H5C H 0.319390 0.492299 0.327811 0.157 Uiso 1 1 calc R U . . .
C6C C 0.3294(4) 0.4951(3) 0.2931(2) 0.133(3) Uani 1 1 d D U . . .
C7C C 0.2184(5) 0.5244(3) 0.2722(2) 0.130(3) Uani 1 1 d . U . . .
H7C H 0.257534 0.534505 0.264049 0.156 Uiso 1 1 calc R U . . .
C8C C 0.2404(4) 0.5036(3) 0.2886(2) 0.139(3) Uani 1 1 d D U . . .
C9C C 0.1806(5) 0.4826(3) 0.2969(2) 0.137(3) Uani 1 1 d . U . . .
H9C H 0.196514 0.464483 0.305723 0.164 Uiso 1 1 calc R U . . .
C10C C 0.0998(5) 0.4904(3) 0.2913(2) 0.140(3) Uani 1 1 d . U . . .
C11C C 0.0788(6) 0.5106(3) 0.2756(2) 0.136(3) Uani 1 1 d . U . . .
H11C H 0.023115 0.511009 0.269328 0.163 Uiso 1 1 calc R U . . .
C12C C 0.1289(5) 0.5315(2) 0.2668(2) 0.129(3) Uani 1 1 d D U . . .
C13C C 0.0301(8) 0.4661(4) 0.3008(3) 0.179(7) Uani 1 1 d D . . . .
C14C C 0.0773(10) 0.4409(4) 0.3130(3) 0.210(7) Uani 1 1 d . . . . .
H188 H 0.115397 0.432455 0.302808 0.314 Uiso 1 1 calc R U . . .
H189 H 0.107752 0.449110 0.327366 0.314 Uiso 1 1 calc R U . . .
H190 H 0.040532 0.424440 0.317015 0.314 Uiso 1 1 calc R U . . .
C15C C -0.0155(8) 0.4502(4) 0.2792(3) 0.188(6) Uani 1 1 d . . . . .
H304 H -0.071004 0.445286 0.282337 0.282 Uiso 1 1 calc R U . . .
H305 H 0.012727 0.430995 0.275856 0.282 Uiso 1 1 calc R U . . .
H306 H -0.017431 0.464274 0.265736 0.282 Uiso 1 1 calc R U . . .
C16C C -0.0317(10) 0.4847(4) 0.3092(3) 0.228(9) Uani 1 1 d D . . . .
H307 H -0.052525 0.499676 0.297155 0.341 Uiso 1 1 calc R U . . .
H308 H -0.076129 0.471191 0.313002 0.341 Uiso 1 1 calc R U . . .
H309 H -0.008909 0.495862 0.323352 0.341 Uiso 1 1 calc R U . . .
C17C C 0.1668(7) 0.5749(3) 0.2393(2) 0.149(3) Uani 1 1 d . U . . .
H17C H 0.221874 0.568241 0.241187 0.179 Uiso 1 1 calc R U . . .
C18C C 0.1036(6) 0.5591(3) 0.2516(2) 0.140(3) Uani 1 1 d D U . . .
C19C C 0.0320(7) 0.5702(3) 0.2474(3) 0.159(4) Uani 1 1 d . U . . .
H19C H -0.007212 0.559129 0.254934 0.191 Uiso 1 1 calc R U . . .
C20C C 0.0015(7) 0.5938(4) 0.2348(3) 0.168(4) Uani 1 1 d D U . . .
C21C C 0.0597(6) 0.6090(3) 0.2203(2) 0.144(3) Uani 1 1 d . U . . .
H21C H 0.041652 0.623876 0.208545 0.173 Uiso 1 1 calc R U . . .
C22C C 0.1404(7) 0.6006(3) 0.2245(2) 0.141(3) Uani 1 1 d . U . . .
C23C C -0.0922(10) 0.6043(5) 0.2350(5) 0.227(9) Uani 1 1 d D . . . .
C24C C -0.1692(15) 0.5773(5) 0.2294(4) 0.312(14) Uani 1 1 d D . . . .
H481 H -0.155512 0.558523 0.238708 0.467 Uiso 1 1 calc R U . . .
H482 H -0.219987 0.586166 0.233670 0.467 Uiso 1 1 calc R U . . .
H483 H -0.175819 0.572003 0.212720 0.467 Uiso 1 1 calc R U . . .
C25C C -0.1110(8) 0.6331(5) 0.2211(3) 0.212(8) Uani 1 1 d D . . . .
H310 H -0.099057 0.629799 0.205018 0.318 Uiso 1 1 calc R U . . .
H311 H -0.168597 0.638240 0.221088 0.318 Uiso 1 1 calc R U . . .
H312 H -0.077620 0.650248 0.228201 0.318 Uiso 1 1 calc R U . . .
C26C C -0.1149(10) 0.6148(5) 0.2586(4) 0.271(12) Uani 1 1 d D . . . .
H560 H -0.105537 0.597721 0.269925 0.406 Uiso 1 1 calc R U . . .
H561 H -0.081441 0.632740 0.264142 0.406 Uiso 1 1 calc R U . . .
H562 H -0.172418 0.620732 0.257029 0.406 Uiso 1 1 calc R U . . .
C27C C 0.2732(7) 0.6030(3) 0.2099(2) 0.131(3) Uani 1 1 d . U . . .
H27C H 0.272235 0.580939 0.210816 0.157 Uiso 1 1 calc R U . . .
C28C C 0.2075(8) 0.6185(3) 0.2149(2) 0.138(3) Uani 1 1 d . U . . .
C29C C 0.2006(7) 0.6503(2) 0.21546(19) 0.129(3) Uani 1 1 d . U . . .
H29C H 0.152885 0.660273 0.219361 0.155 Uiso 1 1 calc R U . . .
C30C C 0.2711(7) 0.6678(2) 0.20964(19) 0.126(3) Uani 1 1 d D U . . .
C31C C 0.3308(7) 0.6520(2) 0.20315(19) 0.119(3) Uani 1 1 d . U . . .
H555 H 0.372109 0.664194 0.197382 0.143 Uiso 1 1 calc R U . . .
C32C C 0.3455(7) 0.6176(3) 0.2033(2) 0.127(3) Uani 1 1 d . U . . .
C33C C 0.4453(8) 0.5798(3) 0.2142(2) 0.134(3) Uani 1 1 d . U . . .
H33C H 0.414021 0.574920 0.226529 0.161 Uiso 1 1 calc R U . . .
C34C C 0.4150(8) 0.6009(3) 0.2006(2) 0.140(3) Uani 1 1 d . U . . .
C35C C 0.4728(7) 0.6136(3) 0.1840(2) 0.150(3) Uani 1 1 d . U . . .
H35C H 0.458641 0.632055 0.175293 0.180 Uiso 1 1 calc R U . . .
C36C C 0.5518(9) 0.5974(4) 0.1812(2) 0.159(4) Uani 1 1 d . U . . .
C37C C 0.5715(8) 0.5727(3) 0.1970(2) 0.146(3) Uani 1 1 d D U . . .
H37C H 0.622319 0.562601 0.196531 0.175 Uiso 1 1 calc R U . . .
C38C C 0.5194(9) 0.5614(3) 0.2143(2) 0.148(3) Uani 1 1 d D U . . .
C39C C 0.5921(9) 0.6077(3) 0.1640(3) 0.182(4) Uani 1 1 d D U . . .
C40C C 0.558(2) 0.6039(9) 0.1382(4) 0.182(5) Uani 0.5 1 d D U P C 1
H487 H 0.596282 0.612907 0.128250 0.272 Uiso 0.5 1 calc R U P C 1
H488 H 0.550581 0.581720 0.134548 0.272 Uiso 0.5 1 calc R U P C 1
H489 H 0.505723 0.614661 0.135258 0.272 Uiso 0.5 1 calc R U P C 1
C41C C 0.6155(16) 0.6412(5) 0.1704(5) 0.181(5) Uani 0.5 1 d D U P C 1
H490 H 0.645572 0.650079 0.158287 0.271 Uiso 0.5 1 calc R U P C 1
H491 H 0.566250 0.653472 0.171520 0.271 Uiso 0.5 1 calc R U P C 1
H492 H 0.649714 0.641538 0.185507 0.271 Uiso 0.5 1 calc R U P C 1
C42C C 0.6721(15) 0.5873(6) 0.1652(5) 0.190(5) Uani 0.5 1 d D U P C 1
H493 H 0.704418 0.593849 0.152889 0.285 Uiso 0.5 1 calc R U P C 1
H494 H 0.703940 0.589994 0.180570 0.285 Uiso 0.5 1 calc R U P C 1
H495 H 0.657285 0.565258 0.163010 0.285 Uiso 0.5 1 calc R U P C 1
C67C C 0.541(2) 0.5969(9) 0.1408(4) 0.180(5) Uani 0.5 1 d D U P C 2
H496 H 0.567465 0.603821 0.127345 0.270 Uiso 0.5 1 calc R U P C 2
H497 H 0.536691 0.574131 0.140655 0.270 Uiso 0.5 1 calc R U P C 2
H498 H 0.486298 0.605991 0.139858 0.270 Uiso 0.5 1 calc R U P C 2
C68C C 0.5974(18) 0.6438(5) 0.1595(5) 0.180(5) Uani 0.5 1 d D U P C 2
H499 H 0.628906 0.647586 0.146365 0.270 Uiso 0.5 1 calc R U P C 2
H500 H 0.542565 0.652341 0.155762 0.270 Uiso 0.5 1 calc R U P C 2
H501 H 0.624200 0.654058 0.173596 0.270 Uiso 0.5 1 calc R U P C 2
C69C C 0.6800(15) 0.5991(8) 0.1670(6) 0.190(5) Uani 0.5 1 d D U P C 2
H502 H 0.706037 0.607318 0.153796 0.285 Uiso 0.5 1 calc R U P C 2
H503 H 0.706465 0.607868 0.181654 0.285 Uiso 0.5 1 calc R U P C 2
H504 H 0.685326 0.576326 0.167390 0.285 Uiso 0.5 1 calc R U P C 2
C43C C 0.4949(6) 0.5243(3) 0.24647(19) 0.132(3) Uani 1 1 d . U . . .
H43C H 0.439670 0.530742 0.244230 0.158 Uiso 1 1 calc R U . . .
C44C C 0.5457(8) 0.5383(4) 0.2300(2) 0.149(3) Uani 1 1 d . U . . .
C45C C 0.6190(9) 0.5242(4) 0.2326(2) 0.176(4) Uani 1 1 d . U . . .
H45C H 0.657648 0.531739 0.223042 0.211 Uiso 1 1 calc R U . . .
C46C C 0.6431(8) 0.5016(4) 0.2467(3) 0.184(4) Uani 1 1 d . U . . .
C47C C 0.5957(6) 0.4927(4) 0.2663(2) 0.168(4) Uani 1 1 d D U . . .
H47C H 0.616547 0.480399 0.279419 0.202 Uiso 1 1 calc R U . . .
C48C C 0.5111(5) 0.5057(3) 0.2628(2) 0.145(3) Uani 1 1 d D U . . .
C49C C 0.7297(11) 0.4900(4) 0.2506(4) 0.230(9) Uani 1 1 d D U . . .
C50C C 0.7756(10) 0.4970(5) 0.2292(4) 0.330(16) Uani 1 1 d D U . . .
H301 H 0.831442 0.489205 0.232297 0.495 Uiso 1 1 calc R U . . .
H302 H 0.747952 0.486657 0.215328 0.495 Uiso 1 1 calc R U . . .
H303 H 0.776463 0.519519 0.226594 0.495 Uiso 1 1 calc R U . . .
C51C C 0.7733(14) 0.5033(6) 0.2737(4) 0.263(11) Uani 1 1 d D U . . .
H203 H 0.829354 0.495627 0.276013 0.395 Uiso 1 1 calc R U . . .
H204 H 0.773630 0.526128 0.272824 0.395 Uiso 1 1 calc R U . . .
H205 H 0.744661 0.496721 0.286816 0.395 Uiso 1 1 calc R U . . .
C52C C 0.7345(9) 0.4536(4) 0.2534(4) 0.244(9) Uani 1 1 d D U . . .
H206 H 0.791628 0.447169 0.255948 0.365 Uiso 1 1 calc R U . . .
H207 H 0.707193 0.447319 0.266914 0.365 Uiso 1 1 calc R U . . .
H208 H 0.707847 0.443697 0.239222 0.365 Uiso 1 1 calc R U . . .
C1D C 0.2849(5) 0.7672(2) 0.21997(18) 0.111(3) Uani 1 1 d . U . . .
H1D H 0.286619 0.788968 0.222865 0.134 Uiso 1 1 calc R U . . .
C2D C 0.3499(6) 0.7528(2) 0.21124(19) 0.116(3) Uani 1 1 d . U . . .
C3D C 0.3370(6) 0.7207(2) 0.20576(19) 0.120(3) Uani 1 1 d . U . . .
H3D H 0.376504 0.710003 0.198085 0.144 Uiso 1 1 calc R U . . .
C4D C 0.2656(6) 0.7036(2) 0.2115(2) 0.115(3) Uani 1 1 d D U . . .
C5D C 0.2099(5) 0.7183(2) 0.2210(2) 0.120(3) Uani 1 1 d . U . . .
H5D H 0.164708 0.707071 0.225438 0.145 Uiso 1 1 calc R U . . .
C6D C 0.2149(4) 0.7496(2) 0.22472(19) 0.116(3) Uani 1 1 d D U . . .
C7D C 0.1650(5) 0.7886(2) 0.2531(2) 0.119(3) Uani 1 1 d . U . . .
H7D H 0.220390 0.794211 0.257006 0.143 Uiso 1 1 calc R U . . .
C8D C 0.1464(4) 0.7643(2) 0.23591(19) 0.112(2) Uani 1 1 d D U . . .
C9D C 0.0681(4) 0.7540(2) 0.23427(19) 0.116(3) Uani 1 1 d . U . . .
H9D H 0.054178 0.736565 0.224432 0.139 Uiso 1 1 calc DR U . . .
C10D C 0.0049(5) 0.7675(2) 0.2463(2) 0.125(3) Uani 1 1 d . U . . .
C11D C 0.0285(5) 0.7905(2) 0.2607(2) 0.115(3) Uani 1 1 d . U . . .
H11D H -0.011265 0.798865 0.269556 0.138 Uiso 1 1 calc DR U . . .
C12D C 0.1073(5) 0.8042(2) 0.2643(2) 0.113(3) Uani 1 1 d . U . . .
C13D C -0.0826(5) 0.7535(3) 0.2448(3) 0.157(4) Uani 1 1 d D U . . .
C14D C -0.1108(8) 0.7382(6) 0.2123(4) 0.165(4) Uani 0.5 1 d . U P D 1
H445 H -0.060941 0.732814 0.205624 0.248 Uiso 0.5 1 calc DR U P D 1
H446 H -0.145429 0.719732 0.212502 0.248 Uiso 0.5 1 calc R U P D 1
H447 H -0.139954 0.754546 0.202856 0.248 Uiso 0.5 1 calc R U P D 1
C15D C -0.1333(10) 0.7639(6) 0.2614(6) 0.155(4) Uani 0.5 1 d . U P D 1
H448 H -0.186096 0.753480 0.258583 0.233 Uiso 0.5 1 calc R U P D 1
H449 H -0.107874 0.759059 0.277234 0.233 Uiso 0.5 1 calc R U P D 1
H450 H -0.141028 0.786511 0.259843 0.233 Uiso 0.5 1 calc R U P D 1
C16D C -0.0606(10) 0.7188(4) 0.2505(6) 0.157(4) Uani 0.5 1 d D U P D 1
H734 H -0.021809 0.717789 0.264758 0.236 Uiso 0.5 1 calc R U P D 1
H735 H -0.036250 0.709569 0.237426 0.236 Uiso 0.5 1 calc R U P D 1
H736 H -0.109985 0.707325 0.253016 0.236 Uiso 0.5 1 calc R U P D 1
C61D C -0.1346(8) 0.7776(4) 0.2307(5) 0.155(4) Uani 0.5 1 d D U P D 2
H454 H -0.135747 0.796831 0.239791 0.233 Uiso 0.5 1 calc R U P D 2
H455 H -0.111545 0.781841 0.216072 0.233 Uiso 0.5 1 calc R U P D 2
H456 H -0.190000 0.769541 0.227074 0.233 Uiso 0.5 1 calc R U P D 2
C62D C -0.1058(10) 0.7519(5) 0.2703(4) 0.158(4) Uani 0.5 1 d D U P D 2
H457 H -0.071805 0.736339 0.279250 0.237 Uiso 0.5 1 calc R U P D 2
H458 H -0.096932 0.772342 0.277814 0.237 Uiso 0.5 1 calc DR U P D 2
H459 H -0.163085 0.746094 0.269911 0.237 Uiso 0.5 1 calc R U P D 2
C63D C -0.0836(9) 0.7239(5) 0.2295(6) 0.155(4) Uani 0.5 1 d D U P D 2
H460 H -0.050572 0.707626 0.237951 0.233 Uiso 0.5 1 calc R U P D 2
H461 H -0.139557 0.716457 0.225856 0.233 Uiso 0.5 1 calc R U P D 2
H462 H -0.061102 0.728757 0.214854 0.233 Uiso 0.5 1 calc R U P D 2
C17D C 0.2176(4) 0.8329(2) 0.29043(18) 0.114(3) Uani 1 1 d . U . . .
H17D H 0.257469 0.819048 0.285790 0.136 Uiso 1 1 calc R U . . .
C18D C 0.1332(4) 0.8268(2) 0.2813(2) 0.112(2) Uani 1 1 d . U . . .
C19D C 0.0757(5) 0.8494(2) 0.2899(2) 0.121(3) Uani 1 1 d . U . . .
H19D H 0.018722 0.848068 0.285439 0.145 Uiso 1 1 calc R U . . .
C20D C 0.1110(5) 0.8734(2) 0.30548(19) 0.115(3) Uani 1 1 d . U . . .
C21D C 0.1864(5) 0.8762(2) 0.31365(19) 0.115(3) Uani 1 1 d . U . . .
H21D H 0.203118 0.891210 0.325379 0.138 Uiso 1 1 calc DR U . . .
C22D C 0.2440(3) 0.8564(2) 0.30480(18) 0.105(2) Uani 1 1 d D U . . .
C23D C 0.0384(7) 0.8978(3) 0.3136(3) 0.151(5) Uani 1 1 d . . . . .
C24D C -0.0126(6) 0.8799(3) 0.3284(3) 0.163(5) Uani 1 1 d . . . . .
H176 H -0.054342 0.893597 0.333569 0.244 Uiso 1 1 calc R U . . .
H177 H 0.021471 0.871651 0.342080 0.244 Uiso 1 1 calc R U . . .
H178 H -0.038779 0.862622 0.319254 0.244 Uiso 1 1 calc R U . . .
C25D C -0.0146(8) 0.9123(3) 0.2939(3) 0.174(5) Uani 1 1 d . . . . .
H161 H -0.048437 0.896172 0.285542 0.261 Uiso 1 1 calc R U . . .
H162 H 0.019184 0.922217 0.283137 0.261 Uiso 1 1 calc R U . . .
H163 H -0.049509 0.927951 0.300058 0.261 Uiso 1 1 calc R U . . .
C26D C 0.0859(5) 0.9217(3) 0.3256(3) 0.162(5) Uani 1 1 d . . . . .
H158 H 0.050514 0.939013 0.329078 0.243 Uiso 1 1 calc R U . . .
H159 H 0.126326 0.929243 0.315796 0.243 Uiso 1 1 calc DR U . . .
H160 H 0.113726 0.913453 0.340336 0.243 Uiso 1 1 calc R U . . .
C27D C 0.3845(4) 0.8562(2) 0.29381(18) 0.106(2) Uani 1 1 d . U . . .
H27D H 0.361791 0.852034 0.278177 0.127 Uiso 1 1 calc R U . . .
C28D C 0.3348(3) 0.8596(2) 0.3119(2) 0.101(2) Uani 1 1 d D U . . .
C29D C 0.3610(5) 0.8609(2) 0.3345(2) 0.105(3) Uani 1 1 d . U . . .
H29D H 0.324155 0.860174 0.345941 0.126 Uiso 1 1 calc R U . . .
C30D C 0.4503(4) 0.8636(2) 0.3413(2) 0.103(3) Uani 1 1 d . U . . .
C31D C 0.4995(5) 0.8615(2) 0.3235(2) 0.109(3) Uani 1 1 d . U . . .
H31D H 0.556748 0.861496 0.327625 0.131 Uiso 1 1 calc R U . . .
C32D C 0.4691(4) 0.8592(2) 0.29962(19) 0.104(2) Uani 1 1 d . U . . .
C33D C 0.4995(5) 0.8349(2) 0.26202(19) 0.110(3) Uani 1 1 d . U . . .
H33D H 0.444078 0.828663 0.260065 0.132 Uiso 1 1 calc R U . . .
C34D C 0.5254(4) 0.8520(2) 0.28182(17) 0.095(2) Uani 1 1 d . U . . .
C35D C 0.6027(4) 0.8621(2) 0.28425(18) 0.104(2) Uani 1 1 d . U . . .
H35D H 0.621562 0.874882 0.297248 0.124 Uiso 1 1 calc R U . . .
C36D C 0.6569(4) 0.8540(2) 0.26777(19) 0.095(2) Uani 1 1 d . U . . .
C37D C 0.6301(4) 0.8379(2) 0.24883(17) 0.093(2) Uani 1 1 d . U . . .
H37D H 0.665703 0.833822 0.237378 0.112 Uiso 1 1 calc R U . . .
C38D C 0.5452(5) 0.8259(2) 0.24509(18) 0.098(2) Uani 1 1 d . U . . .
C39D C 0.7464(4) 0.8658(2) 0.2734(2) 0.110(3) Uani 1 1 d . . . . .
C40D C 0.7460(6) 0.8984(3) 0.2756(2) 0.132(4) Uani 1 1 d . . . . .
H436 H 0.708073 0.907390 0.263024 0.199 Uiso 1 1 calc R U . . .
H437 H 0.800764 0.906541 0.274553 0.199 Uiso 1 1 calc R U . . .
H438 H 0.728941 0.904152 0.290818 0.199 Uiso 1 1 calc R U . . .
C41D C 0.7822(7) 0.8516(3) 0.2959(2) 0.156(5) Uani 1 1 d . . . . .
H439 H 0.841477 0.850968 0.296362 0.235 Uiso 1 1 calc R U . . .
H440 H 0.761299 0.830371 0.297065 0.235 Uiso 1 1 calc R U . . .
H441 H 0.767370 0.864108 0.308987 0.235 Uiso 1 1 calc R U . . .
C42D C 0.7942(5) 0.8538(3) 0.2520(3) 0.165(5) Uani 1 1 d . . . . .
H442 H 0.770750 0.863796 0.237383 0.248 Uiso 1 1 calc R U . . .
H443 H 0.788760 0.831180 0.250449 0.248 Uiso 1 1 calc R U . . .
H444 H 0.851789 0.859358 0.255150 0.248 Uiso 1 1 calc R U . . .
C43D C 0.4436(5) 0.7884(2) 0.22595(18) 0.101(2) Uani 1 1 d . U . . .
H43D H 0.413344 0.789963 0.238959 0.122 Uiso 1 1 calc R U . . .
C44D C 0.5212(4) 0.8070(2) 0.22617(19) 0.094(2) Uani 1 1 d . U . . .
C45D C 0.5577(6) 0.8041(2) 0.20648(19) 0.114(3) Uani 1 1 d . U . . .
H45D H 0.600153 0.818361 0.204348 0.136 Uiso 1 1 calc R U . . .
C46D C 0.5387(5) 0.7827(3) 0.1896(2) 0.122(3) Uani 1 1 d . U . . .
C47D C 0.4565(7) 0.7677(2) 0.1892(2) 0.134(3) Uani 1 1 d . U . . .
H47D H 0.432224 0.756472 0.175927 0.161 Uiso 1 1 calc R U . . .
C48D C 0.4179(5) 0.7711(2) 0.2092(2) 0.106(2) Uani 1 1 d . U . . .
C49D C 0.5892(8) 0.7791(4) 0.1671(3) 0.152(5) Uani 1 1 d D . . . .
C50D C 0.6569(16) 0.8008(5) 0.1696(4) 0.131(8) Uani 0.5 1 d . . P E 1
H463 H 0.694528 0.795111 0.183388 0.197 Uiso 0.5 1 calc R U P E 1
H464 H 0.685324 0.799881 0.155586 0.197 Uiso 0.5 1 calc R U P E 1
H465 H 0.636596 0.821950 0.171518 0.197 Uiso 0.5 1 calc R U P E 1
C51D C 0.593(2) 0.7434(6) 0.1629(4) 0.104(8) Uani 0.5 1 d . . P E 1
H466 H 0.619601 0.739307 0.148861 0.155 Uiso 0.5 1 calc R U P E 1
H467 H 0.537342 0.734970 0.160581 0.155 Uiso 0.5 1 calc R U P E 1
H468 H 0.623286 0.733382 0.176458 0.155 Uiso 0.5 1 calc R U P E 1
C52D C 0.5373(17) 0.7908(5) 0.1454(4) 0.124(7) Uani 0.5 1 d . . P E 1
H469 H 0.489256 0.777453 0.142174 0.186 Uiso 0.5 1 calc R U P E 1
H470 H 0.520174 0.812226 0.147939 0.186 Uiso 0.5 1 calc R U P E 1
H471 H 0.568901 0.790157 0.132006 0.186 Uiso 0.5 1 calc R U P E 1
C70D C 0.581(2) 0.7459(7) 0.1496(5) 0.144(13) Uani 0.5 1 d D . P E 2
H472 H 0.576684 0.727473 0.159462 0.216 Uiso 0.5 1 calc R U P E 2
H473 H 0.532785 0.747437 0.138106 0.216 Uiso 0.5 1 calc R U P E 2
H474 H 0.629616 0.743988 0.141411 0.216 Uiso 0.5 1 calc R U P E 2
C71D C 0.5952(17) 0.8036(5) 0.1529(5) 0.114(6) Uani 0.5 1 d D . P E 2
H475 H 0.541106 0.809063 0.145263 0.171 Uiso 0.5 1 calc R U P E 2
H476 H 0.618142 0.821333 0.162175 0.171 Uiso 0.5 1 calc R U P E 2
H477 H 0.630648 0.798223 0.141043 0.171 Uiso 0.5 1 calc R U P E 2
C72D C 0.6766(14) 0.7686(7) 0.1805(4) 0.157(9) Uani 0.5 1 d D . P E 2
H478 H 0.669156 0.750661 0.190618 0.236 Uiso 0.5 1 calc R U P E 2
H479 H 0.712985 0.762776 0.168946 0.236 Uiso 0.5 1 calc R U P E 2
H480 H 0.700480 0.785887 0.190078 0.236 Uiso 0.5 1 calc R U P E 2
C1E C 0.5460(4) 0.8762(2) 0.41159(19) 0.1064(17) Uani 1 1 d . U . . .
H1E H 0.568157 0.879253 0.427433 0.128 Uiso 1 1 calc R U . . .
C2E C 0.5911(4) 0.8620(2) 0.3983(2) 0.1121(16) Uani 1 1 d . U . . .
C3E C 0.5610(4) 0.8549(2) 0.37402(19) 0.1093(17) Uani 1 1 d . U . . .
H3E H 0.591816 0.843279 0.364101 0.131 Uiso 1 1 calc R U . . .
C4E C 0.4770(4) 0.8674(2) 0.3658(2) 0.1039(17) Uani 1 1 d . U . . .
C5E C 0.4415(4) 0.88539(18) 0.38058(18) 0.0930(16) Uani 1 1 d . U . . .
H5E H 0.396121 0.897447 0.374244 0.112 Uiso 1 1 calc R U . . .
C6E C 0.4661(4) 0.88797(18) 0.40506(19) 0.0938(15) Uani 1 1 d . U . . .
C7E C 0.4258(4) 0.89735(16) 0.44464(17) 0.0887(15) Uani 1 1 d . U . . .
H7E H 0.465590 0.882354 0.450223 0.106 Uiso 1 1 calc R U . . .
C8E C 0.4157(3) 0.90455(17) 0.41996(17) 0.0881(14) Uani 1 1 d . U . . .
C9E C 0.3620(4) 0.92804(17) 0.41341(18) 0.0953(16) Uani 1 1 d . U . . .
H9E H 0.357876 0.935302 0.397703 0.114 Uiso 1 1 calc R U . . .
C10E C 0.3141(4) 0.94153(18) 0.42826(19) 0.0964(17) Uani 1 1 d . U . . .
C11E C 0.3275(4) 0.93436(17) 0.45101(18) 0.0900(16) Uani 1 1 d . U . . .
H11E H 0.298652 0.946002 0.461418 0.108 Uiso 1 1 calc R U . . .
C12E C 0.3801(4) 0.91123(17) 0.46081(19) 0.0931(14) Uani 1 1 d . U . . .
C13E C 0.2495(4) 0.96775(18) 0.4176(2) 0.105(3) Uani 1 1 d . . . . .
C14E C 0.1878(7) 0.9524(3) 0.3982(2) 0.152(4) Uani 1 1 d . . . . .
H149 H 0.154314 0.968592 0.389834 0.228 Uiso 1 1 calc R U . . .
H150 H 0.152834 0.937777 0.405448 0.228 Uiso 1 1 calc R U . . .
H151 H 0.217790 0.941126 0.387067 0.228 Uiso 1 1 calc R U . . .
C15E C 0.2998(6) 0.9925(2) 0.4050(2) 0.130(4) Uani 1 1 d . . . . .
H152 H 0.263607 1.009190 0.398561 0.195 Uiso 1 1 calc R U . . .
H153 H 0.324398 0.982328 0.392259 0.195 Uiso 1 1 calc R U . . .
H154 H 0.342657 1.001205 0.416312 0.195 Uiso 1 1 calc R U . . .
C16E C 0.2045(6) 0.9833(3) 0.43449(18) 0.124(3) Uani 1 1 d . . . . .
H146 H 0.242606 0.991397 0.447415 0.186 Uiso 1 1 calc R U . . .
H147 H 0.167406 0.968453 0.440633 0.186 Uiso 1 1 calc R U . . .
H148 H 0.173194 1.000592 0.426818 0.186 Uiso 1 1 calc R U . . .
C17E C 0.4617(4) 0.88551(17) 0.49514(18) 0.0934(16) Uani 1 1 d . U . . .
H17E H 0.500889 0.879741 0.485097 0.112 Uiso 1 1 calc R U . . .
C18E C 0.3888(4) 0.90470(18) 0.48499(19) 0.0939(15) Uani 1 1 d . U . . .
C19E C 0.3285(3) 0.90727(18) 0.49995(18) 0.0936(16) Uani 1 1 d . U . . .
H19E H 0.277698 0.915806 0.493696 0.112 Uiso 1 1 calc R U . . .
C20E C 0.3373(3) 0.89846(18) 0.52277(19) 0.0934(17) Uani 1 1 d . U . . .
C21E C 0.4091(4) 0.88462(17) 0.53256(18) 0.0970(16) Uani 1 1 d . U . . .
H21E H 0.417199 0.880404 0.548892 0.116 Uiso 1 1 calc R U . . .
C22E C 0.4734(4) 0.87635(18) 0.51766(19) 0.0944(15) Uani 1 1 d . U . . .
C23E C 0.2749(4) 0.9054(2) 0.53919(19) 0.104(3) Uani 1 1 d . . . . .
C24E C 0.1933(4) 0.9230(2) 0.52669(17) 0.110(3) Uani 1 1 d . . . . .
H127 H 0.205852 0.944972 0.524009 0.165 Uiso 1 1 calc R U . . .
H128 H 0.150111 0.921718 0.536924 0.165 Uiso 1 1 calc R U . . .
H129 H 0.175275 0.912980 0.511679 0.165 Uiso 1 1 calc R U . . .
C25E C 0.3103(6) 0.9255(3) 0.5582(2) 0.136(4) Uani 1 1 d . . . . .
H133 H 0.270158 0.929312 0.569120 0.204 Uiso 1 1 calc R U . . .
H134 H 0.326480 0.945373 0.551750 0.204 Uiso 1 1 calc R U . . .
H135 H 0.358177 0.915304 0.566550 0.204 Uiso 1 1 calc R U . . .
C26E C 0.2440(5) 0.8729(3) 0.5477(2) 0.144(4) Uani 1 1 d . . . . .
H130 H 0.283077 0.864799 0.560424 0.215 Uiso 1 1 calc R U . . .
H131 H 0.238866 0.858131 0.534635 0.215 Uiso 1 1 calc R U . . .
H132 H 0.190988 0.875600 0.553444 0.215 Uiso 1 1 calc R U . . .
C27E C 0.6117(4) 0.8575(2) 0.51432(18) 0.1037(16) Uani 1 1 d . U . . .
H27E H 0.619497 0.873792 0.503619 0.124 Uiso 1 1 calc R U . . .
C28E C 0.5366(4) 0.85495(19) 0.52625(19) 0.0964(15) Uani 1 1 d . U . . .
C29E C 0.5341(4) 0.8371(2) 0.54370(19) 0.1022(17) Uani 1 1 d . U . . .
H29E H 0.491096 0.839425 0.553161 0.123 Uiso 1 1 calc R U . . .
C30E C 0.5991(4) 0.8117(2) 0.55001(19) 0.1077(17) Uani 1 1 d . U . . .
C31E C 0.6665(4) 0.8138(2) 0.53849(18) 0.1056(17) Uani 1 1 d . U . . .
H31E H 0.711784 0.800856 0.543477 0.127 Uiso 1 1 calc R U . . .
C32E C 0.6717(4) 0.8335(2) 0.5202(2) 0.1101(15) Uani 1 1 d . U . . .
C33E C 0.7263(3) 0.8334(2) 0.48205(19) 0.1057(11) Uani 1 1 d . U . . .
H33E H 0.671508 0.831844 0.475144 0.127 Uiso 1 1 calc R U . . .
C34E C 0.7395(3) 0.8338(2) 0.5069(2) 0.1065(11) Uani 1 1 d . U . . .
C35E C 0.8241(3) 0.83335(19) 0.51614(19) 0.1069(11) Uani 1 1 d . U . . .
H35E H 0.836231 0.832871 0.532709 0.128 Uiso 1 1 calc R U . . .
C36E C 0.8848(3) 0.8335(2) 0.5041(2) 0.1066(11) Uani 1 1 d . U . . .
C37E C 0.8712(3) 0.8352(2) 0.47860(19) 0.1060(11) Uani 1 1 d . U . . .
H37E H 0.916169 0.836491 0.469804 0.127 Uiso 1 1 calc R U . . .
C38E C 0.7871(3) 0.8350(2) 0.4663(2) 0.1056(11) Uani 1 1 d . U . . .
C39E C 0.9751(5) 0.8357(4) 0.5144(3) 0.173(3) Uani 1 1 d . U . . .
C40E C 0.9840(4) 0.8329(3) 0.5392(3) 0.169(3) Uani 1 1 d . U . . .
H137 H 0.964715 0.851965 0.546110 0.254 Uiso 1 1 calc R U . . .
H138 H 1.041472 0.829631 0.544955 0.254 Uiso 1 1 calc R U . . .
H139 H 0.952122 0.815099 0.543674 0.254 Uiso 1 1 calc R U . . .
C41E C 1.0185(5) 0.8083(3) 0.5025(3) 0.175(3) Uani 1 1 d . U . . .
H143 H 1.011024 0.811078 0.485465 0.263 Uiso 1 1 calc R U . . .
H144 H 1.076640 0.808469 0.508139 0.263 Uiso 1 1 calc R U . . .
H145 H 0.994766 0.788412 0.506528 0.263 Uiso 1 1 calc R U . . .
C42E C 1.0053(6) 0.8693(4) 0.5085(3) 0.184(3) Uani 1 1 d . U . . .
H140 H 0.999954 0.872038 0.491413 0.275 Uiso 1 1 calc R U . . .
H141 H 0.972356 0.884959 0.515378 0.275 Uiso 1 1 calc R U . . .
H142 H 1.062414 0.871719 0.514863 0.275 Uiso 1 1 calc R U . . .
C43E C 0.6924(4) 0.8463(2) 0.43246(19) 0.1144(17) Uani 1 1 d . U . . .
H43E H 0.653416 0.852583 0.442397 0.137 Uiso 1 1 calc R U . . .
C44E C 0.7677(4) 0.8346(2) 0.4421(2) 0.1118(15) Uani 1 1 d . U . . .
C45E C 0.8274(4) 0.8257(2) 0.4260(2) 0.1225(19) Uani 1 1 d . U . . .
H45E H 0.878462 0.817533 0.432378 0.147 Uiso 1 1 calc R U . . .
C46E C 0.8114(4) 0.8288(3) 0.4018(2) 0.127(2) Uani 1 1 d . U . . .
C47E C 0.7283(4) 0.8392(2) 0.3938(2) 0.1275(19) Uani 1 1 d . U . . .
H47E H 0.712116 0.838924 0.377358 0.153 Uiso 1 1 calc R U . . .
C48E C 0.6741(4) 0.8488(2) 0.4072(2) 0.1185(16) Uani 1 1 d . U . . .
C49E C 0.8610(7) 0.8183(4) 0.3862(3) 0.184(5) Uani 1 1 d D U . . .
C50E C 0.9120(16) 0.8464(6) 0.3805(7) 0.190(7) Uani 0.5 1 d D U P F 1
H635 H 0.949232 0.840207 0.369267 0.286 Uiso 0.5 1 calc R U P F 1
H636 H 0.876049 0.862980 0.373645 0.286 Uiso 0.5 1 calc R U P F 1
H637 H 0.943372 0.854046 0.394871 0.286 Uiso 0.5 1 calc R U P F 1
C51E C 0.9302(13) 0.7968(8) 0.3984(4) 0.176(6) Uani 0.5 1 d D U P F 1
H421 H 0.964650 0.789656 0.386691 0.264 Uiso 0.5 1 calc R U P F 1
H422 H 0.963149 0.808561 0.410637 0.264 Uiso 0.5 1 calc R U P F 1
H423 H 0.905938 0.778752 0.405360 0.264 Uiso 0.5 1 calc R U P F 1
C52E C 0.8209(12) 0.8035(8) 0.3637(5) 0.186(7) Uani 0.5 1 d D U P F 1
H638 H 0.862924 0.796901 0.354034 0.279 Uiso 0.5 1 calc R U P F 1
H639 H 0.789126 0.785311 0.367479 0.279 Uiso 0.5 1 calc R U P F 1
H640 H 0.784985 0.818676 0.354977 0.279 Uiso 0.5 1 calc R U P F 1
C70E C 0.9464(14) 0.8362(9) 0.3895(6) 0.195(14) Uani 0.5 1 d D . P F 2
H427 H 0.981072 0.828223 0.378132 0.292 Uiso 0.5 1 calc R U P F 2
H428 H 0.937316 0.858540 0.386930 0.292 Uiso 0.5 1 calc R U P F 2
H429 H 0.973160 0.832732 0.405414 0.292 Uiso 0.5 1 calc R U P F 2
C71E C 0.8780(12) 0.7842(5) 0.3914(5) 0.172(12) Uani 0.5 1 d D . P F 2
H737 H 0.917731 0.782247 0.405370 0.258 Uiso 0.5 1 calc R U P F 2
H738 H 0.899922 0.774489 0.378014 0.258 Uiso 0.5 1 calc R U P F 2
H739 H 0.827519 0.773642 0.394150 0.258 Uiso 0.5 1 calc R U P F 2
C72E C 0.8344(19) 0.8253(8) 0.3597(4) 0.199(16) Uani 0.5 1 d D . P F 2
H433 H 0.874549 0.816686 0.350296 0.298 Uiso 0.5 1 calc R U P F 2
H434 H 0.781237 0.815832 0.354963 0.298 Uiso 0.5 1 calc R U P F 2
H435 H 0.830654 0.847923 0.357357 0.298 Uiso 0.5 1 calc R U P F 2
C1F C 0.7353(5) 0.9890(2) 0.28012(18) 0.114(3) Uani 1 1 d . U . . .
H1F H 0.734690 0.967008 0.278408 0.137 Uiso 1 1 calc R U . . .
C2F C 0.8000(6) 1.0047(3) 0.2735(2) 0.125(3) Uani 1 1 d . U . . .
C3F C 0.7988(7) 1.0377(2) 0.2785(2) 0.129(3) Uani 1 1 d . U . . .
H3F H 0.845173 1.049565 0.275845 0.155 Uiso 1 1 calc R U . . .
C4F C 0.7280(7) 1.0549(2) 0.2879(2) 0.127(3) Uani 1 1 d . U . . .
C5F C 0.6690(6) 1.0363(2) 0.2927(2) 0.122(3) Uani 1 1 d . U . . .
H5F H 0.623736 1.045532 0.298831 0.146 Uiso 1 1 calc R U . . .
C6F C 0.6679(5) 1.0032(2) 0.28953(19) 0.112(2) Uani 1 1 d . U . . .
C7F C 0.5600(6) 0.9640(2) 0.27385(19) 0.115(3) Uani 1 1 d . U . . .
H7F H 0.591626 0.961080 0.261256 0.138 Uiso 1 1 calc R U . . .
C8F C 0.5895(6) 0.9863(2) 0.2925(2) 0.119(3) Uani 1 1 d . U . . .
C9F C 0.5393(5) 0.9907(2) 0.30988(17) 0.106(2) Uani 1 1 d . U . . .
H9F H 0.551877 1.006812 0.321045 0.127 Uiso 1 1 calc R U . . .
C10F C 0.4736(6) 0.9730(3) 0.3115(2) 0.117(3) Uani 1 1 d . U . . .
C11F C 0.4456(6) 0.9529(2) 0.29275(19) 0.112(3) Uani 1 1 d . U . . .
H11F H 0.394742 0.942731 0.292891 0.135 Uiso 1 1 calc R U . . .
C12F C 0.4913(5) 0.9476(2) 0.27374(17) 0.106(2) Uani 1 1 d D U . . .
C13F C 0.4234(8) 0.9770(3) 0.3310(2) 0.138(4) Uani 1 1 d . . . . .
C14F C 0.4788(7) 0.9610(4) 0.3537(3) 0.189(6) Uani 1 1 d D . . . .
H505 H 0.534659 0.968830 0.354574 0.283 Uiso 1 1 calc R U . . .
H506 H 0.478823 0.938333 0.351796 0.283 Uiso 1 1 calc R U . . .
H507 H 0.455835 0.966402 0.368121 0.283 Uiso 1 1 calc R U . . .
C15F C 0.3443(11) 0.9589(4) 0.3311(3) 0.233(9) Uani 1 1 d D . . . .
H508 H 0.311430 0.968294 0.342357 0.350 Uiso 1 1 calc R U . . .
H509 H 0.356571 0.937194 0.335597 0.350 Uiso 1 1 calc R U . . .
H510 H 0.313946 0.959393 0.315411 0.350 Uiso 1 1 calc R U . . .
C16F C 0.4205(9) 1.0092(3) 0.3375(3) 0.175(5) Uani 1 1 d D . . . .
H511 H 0.473109 1.015429 0.345834 0.263 Uiso 1 1 calc R U . . .
H512 H 0.377883 1.012313 0.347769 0.263 Uiso 1 1 calc R U . . .
H513 H 0.408629 1.022009 0.323400 0.263 Uiso 1 1 calc R U . . .
C17F C 0.5079(7) 0.9172(2) 0.23720(18) 0.115(3) Uani 1 1 d . U . . .
H17F H 0.563983 0.922092 0.240294 0.138 Uiso 1 1 calc R U . . .
C18F C 0.4588(6) 0.9258(2) 0.25394(18) 0.117(3) Uani 1 1 d D U . . .
C19F C 0.3824(6) 0.9167(2) 0.25023(19) 0.116(3) Uani 1 1 d . U . . .
H19F H 0.347282 0.922189 0.261509 0.139 Uiso 1 1 calc R U . . .
C20F C 0.3496(6) 0.8993(2) 0.2303(2) 0.108(3) Uani 1 1 d . U . . .
C21F C 0.3994(7) 0.8907(2) 0.2144(2) 0.119(3) Uani 1 1 d . U . . .
H21F H 0.380151 0.877176 0.201877 0.142 Uiso 1 1 calc R U . . .
C22F C 0.4833(6) 0.9022(2) 0.21661(19) 0.105(2) Uani 1 1 d . U . . .
C23F C 0.2593(6) 0.8894(2) 0.2265(2) 0.111(3) Uani 1 1 d . . . . .
C24F C 0.2116(6) 0.8970(2) 0.2464(2) 0.128(3) Uani 1 1 d . . . . .
H239 H 0.208052 0.919702 0.247986 0.192 Uiso 1 1 calc R U . . .
H240 H 0.238708 0.888107 0.260910 0.192 Uiso 1 1 calc R U . . .
H241 H 0.156759 0.888304 0.243152 0.192 Uiso 1 1 calc R U . . .
C25F C 0.2552(6) 0.8522(2) 0.2241(2) 0.130(4) Uani 1 1 d . . . . .
H236 H 0.279370 0.842694 0.238802 0.196 Uiso 1 1 calc R U . . .
H237 H 0.285417 0.845608 0.211298 0.196 Uiso 1 1 calc R U . . .
H238 H 0.198411 0.845666 0.220802 0.196 Uiso 1 1 calc R U . . .
C26F C 0.2187(6) 0.9060(3) 0.2042(2) 0.139(4) Uani 1 1 d . . . . .
H242 H 0.164089 0.897405 0.199963 0.208 Uiso 1 1 calc R U . . .
H243 H 0.251428 0.902613 0.191298 0.208 Uiso 1 1 calc R U . . .
H244 H 0.214758 0.928328 0.207271 0.208 Uiso 1 1 calc R U . . .
C27F C 0.6222(6) 0.8981(2) 0.20387(17) 0.105(2) Uani 1 1 d . U . . .
H27F H 0.644392 0.898846 0.219870 0.125 Uiso 1 1 calc R U . . .
C28F C 0.5316(6) 0.8978(2) 0.19838(18) 0.102(2) Uani 1 1 d . U . . .
C29F C 0.5040(5) 0.8931(2) 0.17621(18) 0.100(2) Uani 1 1 d . U . . .
H29F H 0.446957 0.891359 0.172155 0.121 Uiso 1 1 calc R U . . .
C30F C 0.5539(7) 0.8905(2) 0.15834(17) 0.116(3) Uani 1 1 d D U . . .
C31F C 0.6344(7) 0.8922(2) 0.16497(18) 0.118(3) Uani 1 1 d . U . . .
H31F H 0.667988 0.889554 0.152817 0.141 Uiso 1 1 calc R U . . .
C32F C 0.6751(6) 0.8974(2) 0.18725(18) 0.107(2) Uani 1 1 d . U . . .
C33F C 0.7874(6) 0.9247(2) 0.20943(17) 0.112(3) Uani 1 1 d . U . . .
H33F H 0.752629 0.940612 0.213939 0.134 Uiso 1 1 calc R U . . .
C34F C 0.7565(7) 0.9004(3) 0.19366(18) 0.121(3) Uani 1 1 d . U . . .
C35F C 0.8111(6) 0.8791(3) 0.18763(19) 0.121(3) Uani 1 1 d . U . . .
H35F H 0.790062 0.861911 0.178414 0.145 Uiso 1 1 calc R U . . .
C36F C 0.9035(6) 0.8801(3) 0.1943(2) 0.119(3) Uani 1 1 d . U . . .
C37F C 0.9185(6) 0.9035(3) 0.21086(19) 0.115(3) Uani 1 1 d . U . . .
H37F H 0.972966 0.904449 0.218126 0.138 Uiso 1 1 calc R U . . .
C38F C 0.8705(6) 0.9243(3) 0.21808(19) 0.115(3) Uani 1 1 d . U . . .
C39F C 0.9560(6) 0.8587(3) 0.1862(2) 0.135(4) Uani 1 1 d D . . . .
C40F C 1.0039(7) 0.8436(3) 0.2100(3) 0.162(5) Uani 1 1 d D . . . .
H713 H 1.028616 0.860333 0.220107 0.243 Uiso 1 1 calc R U . . .
H714 H 1.046384 0.829505 0.205900 0.243 Uiso 1 1 calc R U . . .
H715 H 0.965324 0.832037 0.218431 0.243 Uiso 1 1 calc R U . . .
C41F C 0.9146(9) 0.8281(4) 0.1714(3) 0.205(7) Uani 1 1 d . . . . .
H248 H 0.957707 0.814808 0.166564 0.307 Uiso 1 1 calc R U . . .
H249 H 0.881832 0.816232 0.181389 0.307 Uiso 1 1 calc R U . . .
H250 H 0.879854 0.835384 0.157439 0.307 Uiso 1 1 calc R U . . .
C42F C 1.0123(8) 0.8770(3) 0.1707(2) 0.162(5) Uani 1 1 d . . . . .
H245 H 1.050324 0.862437 0.164584 0.244 Uiso 1 1 calc R U . . .
H246 H 0.978839 0.886938 0.157538 0.244 Uiso 1 1 calc R U . . .
H247 H 1.042823 0.892952 0.180181 0.244 Uiso 1 1 calc R U . . .
C43F C 0.8409(5) 0.9639(2) 0.24873(17) 0.106(3) Uani 1 1 d . U . . .
H43F H 0.787775 0.955382 0.248237 0.127 Uiso 1 1 calc R U . . .
C44F C 0.8988(7) 0.9515(3) 0.2346(2) 0.126(3) Uani 1 1 d . U . . .
C45F C 0.9745(6) 0.9616(3) 0.2369(2) 0.125(3) Uani 1 1 d . U . . .
H45F H 1.013749 0.952057 0.228359 0.150 Uiso 1 1 calc R U . . .
C46F C 0.9967(7) 0.9870(3) 0.2523(2) 0.135(3) Uani 1 1 d . U . . .
C47F C 0.9478(6) 0.9981(3) 0.2663(2) 0.134(3) Uani 1 1 d . U . . .
H47F H 0.966371 1.012372 0.278350 0.161 Uiso 1 1 calc R U . . .
C48F C 0.8645(5) 0.9881(2) 0.2627(2) 0.115(3) Uani 1 1 d . U . . .
C49F C 1.0768(8) 1.0009(3) 0.2564(3) 0.189(5) Uani 1 1 d D U . . .
C50F C 1.1208(10) 0.9940(4) 0.2806(3) 0.245(8) Uani 1 1 d D U . . .
H563 H 1.174350 1.004002 0.282258 0.368 Uiso 1 1 calc R U . . .
H564 H 1.088931 1.002143 0.292613 0.368 Uiso 1 1 calc R U . . .
H565 H 1.127475 0.971443 0.282613 0.368 Uiso 1 1 calc R U . . .
C51F C 1.1337(7) 0.9863(4) 0.2390(4) 0.258(8) Uani 1 1 d D U . . .
H566 H 1.187810 0.995780 0.241828 0.388 Uiso 1 1 calc R U . . .
H567 H 1.138163 0.963787 0.241631 0.388 Uiso 1 1 calc R U . . .
H568 H 1.110532 0.990324 0.222814 0.388 Uiso 1 1 calc R U . . .
C52F C 1.0866(7) 1.0361(3) 0.2507(4) 0.225(7) Uani 1 1 d D U . . .
H569 H 1.127127 1.038498 0.239748 0.337 Uiso 1 1 calc R U . . .
H570 H 1.104465 1.047415 0.265231 0.337 Uiso 1 1 calc R U . . .
H571 H 1.034363 1.044456 0.243692 0.337 Uiso 1 1 calc R U . . .
C1G C 0.4590(7) 0.8760(3) 0.08638(18) 0.125(3) Uani 1 1 d . U . . .
H550 H 0.436329 0.871138 0.070857 0.150 Uiso 1 1 calc R U . . .
C2G C 0.5355(8) 0.8651(3) 0.0950(2) 0.132(3) Uani 1 1 d . U . . .
C3G C 0.5694(7) 0.8724(2) 0.11719(16) 0.117(3) Uani 1 1 d . U . . .
H551 H 0.625459 0.868893 0.122051 0.141 Uiso 1 1 calc R U . . .
C4G C 0.5161(7) 0.8859(2) 0.13320(16) 0.110(3) Uani 1 1 d D U . . .
C5G C 0.4461(6) 0.8971(2) 0.12358(18) 0.114(3) Uani 1 1 d . U . . .
H552 H 0.414830 0.907955 0.133802 0.137 Uiso 1 1 calc R U . . .
C6G C 0.4137(6) 0.8951(3) 0.10135(19) 0.117(3) Uani 1 1 d . U . . .
C7G C 0.3066(8) 0.9091(3) 0.0698(2) 0.146(3) Uani 1 1 d . U . . .
H7G H 0.344539 0.903502 0.059325 0.175 Uiso 1 1 calc R U . . .
C8G C 0.3355(6) 0.9063(3) 0.0913(2) 0.127(3) Uani 1 1 d . U . . .
C9G C 0.2722(7) 0.9141(3) 0.1060(2) 0.151(4) Uani 1 1 d . U . . .
H9G H 0.277796 0.908582 0.122160 0.181 Uiso 1 1 calc R U . . .
C10G C 0.2100(8) 0.9284(4) 0.0968(3) 0.168(4) Uani 1 1 d . U . . .
C11G C 0.1886(9) 0.9282(4) 0.0725(3) 0.165(4) Uani 1 1 d . U . . .
H553 H 0.136666 0.936100 0.066625 0.198 Uiso 1 1 calc R U . . .
C12G C 0.2323(9) 0.9185(3) 0.0582(2) 0.149(3) Uani 1 1 d . U . . .
C13G C 0.1249(11) 0.9386(5) 0.1141(3) 0.214(7) Uani 1 1 d D U . . .
C15G C 0.1160(14) 0.9736(5) 0.1122(4) 0.279(11) Uani 1 1 d D U . . .
H514 H 0.168466 0.983523 0.117303 0.418 Uiso 1 1 calc R U . . .
H515 H 0.075666 0.980710 0.122227 0.418 Uiso 1 1 calc R U . . .
H516 H 0.098237 0.979371 0.095922 0.418 Uiso 1 1 calc R U . . .
C14G C 0.1475(9) 0.9264(5) 0.1392(3) 0.216(7) Uani 1 1 d D U . . .
H517 H 0.201756 0.933945 0.145260 0.324 Uiso 1 1 calc R U . . .
H518 H 0.147443 0.903583 0.139052 0.324 Uiso 1 1 calc R U . . .
H519 H 0.107767 0.933919 0.149237 0.324 Uiso 1 1 calc R U . . .
C17G C 0.2742(8) 0.9204(3) 0.01788(19) 0.136(3) Uani 1 1 d . U . . .
H17G H 0.328987 0.919243 0.024878 0.164 Uiso 1 1 calc R U . . .
C18G C 0.2164(9) 0.9211(3) 0.0311(2) 0.139(3) Uani 1 1 d . U . . .
C19G C 0.1361(8) 0.9210(3) 0.0207(2) 0.138(3) Uani 1 1 d . U . . .
H19G H 0.094333 0.922013 0.030649 0.166 Uiso 1 1 calc R U . . .
C20G C 0.1141(9) 0.9197(3) -0.0023(2) 0.143(3) Uani 1 1 d . U . . .
C21G C 0.1798(9) 0.9220(3) -0.0169(2) 0.144(3) Uani 1 1 d . U . . .
H21G H 0.168781 0.924143 -0.033432 0.173 Uiso 1 1 calc R U . . .
C22G C 0.2582(8) 0.9211(3) -0.00606(19) 0.128(3) Uani 1 1 d . U . . .
C23G C 0.0323(9) 0.9195(4) -0.0139(2) 0.171(5) Uani 1 1 d . U . . .
C24G C -0.0272(10) 0.9441(5) -0.0078(3) 0.208(6) Uani 1 1 d . U . . .
H409 H -0.079801 0.940801 -0.017214 0.312 Uiso 1 1 calc R U . . .
H410 H -0.033891 0.942677 0.008844 0.312 Uiso 1 1 calc R U . . .
H411 H -0.006406 0.964798 -0.011215 0.312 Uiso 1 1 calc R U . . .
C25G C -0.0167(10) 0.8895(5) -0.0082(4) 0.242(8) Uani 1 1 d . U . . .
H412 H -0.071725 0.890504 -0.016485 0.362 Uiso 1 1 calc R U . . .
H413 H 0.010987 0.870910 -0.013183 0.362 Uiso 1 1 calc R U . . .
H414 H -0.019694 0.888412 0.008745 0.362 Uiso 1 1 calc R U . . .
C26G C 0.0237(11) 0.9239(6) -0.0438(3) 0.241(8) Uani 1 1 d . U . . .
H415 H -0.033876 0.923503 -0.050123 0.362 Uiso 1 1 calc R U . . .
H416 H 0.047574 0.943868 -0.047632 0.362 Uiso 1 1 calc R U . . .
H417 H 0.052333 0.906880 -0.050657 0.362 Uiso 1 1 calc R U . . .
C27G C 0.3931(9) 0.8985(3) -0.01499(19) 0.136(3) Uani 1 1 d . U . . .
H27G H 0.388921 0.884730 -0.002256 0.163 Uiso 1 1 calc R U . . .
C28G C 0.3294(8) 0.9187(3) -0.02063(18) 0.128(3) Uani 1 1 d . U . . .
C29G C 0.3424(8) 0.9415(3) -0.03780(18) 0.131(3) Uani 1 1 d . U . . .
H29G H 0.302889 0.957432 -0.041046 0.158 Uiso 1 1 calc R U . . .
C30G C 0.4101(8) 0.9416(3) -0.05014(17) 0.124(3) Uani 1 1 d . U . . .
C31G C 0.4681(8) 0.9227(3) -0.04263(17) 0.131(3) Uani 1 1 d . U . . .
H31G H 0.519190 0.925755 -0.048222 0.157 Uiso 1 1 calc R U . . .
C32G C 0.4615(8) 0.8964(2) -0.02586(18) 0.130(3) Uani 1 1 d D U . . .
C33G C 0.5455(8) 0.8656(2) 0.00519(18) 0.126(3) Uani 1 1 d . U . . .
H33G H 0.501359 0.867657 0.014223 0.152 Uiso 1 1 calc R U . . .
C34G C 0.5378(7) 0.8775(2) -0.01784(19) 0.126(3) Uani 1 1 d D U . . .
C35G C 0.5925(7) 0.8724(2) -0.03202(17) 0.117(3) Uani 1 1 d . U . . .
H35G H 0.586276 0.880334 -0.047574 0.141 Uiso 1 1 calc R U . . .
C36G C 0.6650(8) 0.8539(2) -0.02283(19) 0.121(3) Uani 1 1 d . U . . .
C37G C 0.6717(7) 0.8447(2) -0.00083(18) 0.119(3) Uani 1 1 d . U . . .
H37G H 0.718089 0.832988 0.005143 0.143 Uiso 1 1 calc R U . . .
C38G C 0.6122(9) 0.8517(3) 0.01443(19) 0.125(3) Uani 1 1 d . U . . .
C39G C 0.7238(10) 0.8503(3) -0.0405(2) 0.150(5) Uani 1 1 d . . . . .
C40G C 0.6918(7) 0.8325(3) -0.06232(19) 0.141(4) Uani 1 1 d . . . . .
H285 H 0.647211 0.844131 -0.071018 0.212 Uiso 1 1 calc R U . . .
H286 H 0.671889 0.812066 -0.057866 0.212 Uiso 1 1 calc R U . . .
H287 H 0.735547 0.829577 -0.072212 0.212 Uiso 1 1 calc R U . . .
C41G C 0.7568(7) 0.8800(3) -0.0501(2) 0.138(4) Uani 1 1 d . . . . .
H288 H 0.794620 0.874687 -0.061378 0.208 Uiso 1 1 calc R U . . .
H289 H 0.785340 0.892052 -0.037194 0.208 Uiso 1 1 calc R U . . .
H290 H 0.711783 0.892311 -0.057891 0.208 Uiso 1 1 calc R U . . .
C42G C 0.7881(7) 0.8329(3) -0.0284(2) 0.145(4) Uani 1 1 d . . . . .
H282 H 0.829656 0.828834 -0.038786 0.217 Uiso 1 1 calc R U . . .
H283 H 0.766877 0.813025 -0.023219 0.217 Uiso 1 1 calc R U . . .
H284 H 0.812120 0.844655 -0.014669 0.217 Uiso 1 1 calc R U . . .
C43G C 0.5784(8) 0.8566(3) 0.0565(2) 0.138(3) Uani 1 1 d . U . . .
H43G H 0.544185 0.873766 0.051698 0.165 Uiso 1 1 calc R U . . .
C44G C 0.6206(7) 0.8416(3) 0.03923(19) 0.123(3) Uani 1 1 d . U . . .
C45G C 0.6771(7) 0.8168(3) 0.0493(2) 0.129(3) Uani 1 1 d . U . . .
H45G H 0.707005 0.805336 0.039081 0.155 Uiso 1 1 calc R U . . .
C46G C 0.6870(7) 0.8102(3) 0.0712(2) 0.120(3) Uani 1 1 d . U . . .
C47G C 0.6461(7) 0.8256(3) 0.08713(19) 0.131(3) Uani 1 1 d . U . . .
H47G H 0.657157 0.821746 0.103462 0.157 Uiso 1 1 calc R U . . .
C48G C 0.5837(7) 0.8486(3) 0.07774(19) 0.126(3) Uani 1 1 d . U . . .
C49G C 0.7449(9) 0.7885(3) 0.0827(2) 0.142(4) Uani 1 1 d . . . . .
C50G C 0.7919(8) 0.7729(3) 0.0626(2) 0.155(4) Uani 1 1 d . . . . .
H276 H 0.819452 0.789224 0.054554 0.232 Uiso 1 1 calc R U . . .
H277 H 0.752782 0.762119 0.051284 0.232 Uiso 1 1 calc R U . . .
H278 H 0.832167 0.757998 0.069750 0.232 Uiso 1 1 calc R U . . .
C51G C 0.8076(7) 0.8028(3) 0.1011(2) 0.141(4) Uani 1 1 d . . . . .
H273 H 0.833999 0.820497 0.094326 0.211 Uiso 1 1 calc R U . . .
H274 H 0.848530 0.787170 0.106579 0.211 Uiso 1 1 calc R U . . .
H275 H 0.780444 0.810068 0.114418 0.211 Uiso 1 1 calc R U . . .
C52G C 0.7172(8) 0.7611(3) 0.0950(2) 0.154(4) Uani 1 1 d . . . . .
H279 H 0.764355 0.748605 0.101279 0.231 Uiso 1 1 calc R U . . .
H280 H 0.681215 0.748412 0.084028 0.231 Uiso 1 1 calc R U . . .
H281 H 0.687707 0.767974 0.107879 0.231 Uiso 1 1 calc R U . . .
C1H C 0.4486(7) 1.0182(2) -0.09398(19) 0.119(3) Uani 1 1 d . U . . .
H1H H 0.459564 1.033432 -0.105172 0.143 Uiso 1 1 calc R U . . .
C2H C 0.5047(9) 1.0079(3) -0.0801(2) 0.136(3) Uani 1 1 d . U . . .
C3H C 0.4944(8) 0.9808(3) -0.06587(19) 0.134(3) Uani 1 1 d . U . . .
H3H H 0.539616 0.971497 -0.056805 0.161 Uiso 1 1 calc R U . . .
C4H C 0.4165(8) 0.9687(3) -0.06574(19) 0.126(3) Uani 1 1 d . U . . .
C5H C 0.3568(8) 0.9827(3) -0.07969(17) 0.123(3) Uani 1 1 d . U . . .
H5H H 0.303379 0.974549 -0.079888 0.148 Uiso 1 1 calc R U . . .
C6H C 0.3668(6) 1.0073(2) -0.09334(17) 0.116(3) Uani 1 1 d D U . . .
C7H C 0.2940(6) 1.0576(3) -0.10406(18) 0.120(3) Uani 1 1 d . U . . .
H7H H 0.339737 1.067440 -0.095564 0.144 Uiso 1 1 calc R U . . .
C8H C 0.2942(6) 1.0251(3) -0.10565(18) 0.120(3) Uani 1 1 d D U . . .
C9H C 0.2254(7) 1.0130(3) -0.1163(2) 0.135(3) Uani 1 1 d . U . . .
H9H H 0.219253 0.991080 -0.115054 0.162 Uiso 1 1 calc DR U . . .
C10H C 0.1687(9) 1.0271(3) -0.1277(2) 0.157(4) Uani 1 1 d . U . . .
C11H C 0.1675(8) 1.0615(3) -0.1244(2) 0.164(4) Uani 1 1 d . U . . .
H11H H 0.119810 1.072883 -0.129847 0.196 Uiso 1 1 calc DR U . . .
C12H C 0.2312(7) 1.0765(3) -0.11415(18) 0.121(3) Uani 1 1 d . U . . .
C13H C 0.0721(10) 1.0067(5) -0.1347(5) 0.212(9) Uani 1 1 d D . . . .
C14H C 0.0113(9) 1.0315(5) -0.1405(5) 0.328(15) Uani 1 1 d D . . . .
H400 H 0.023620 1.042543 -0.154567 0.492 Uiso 1 1 calc R U . . .
H401 H -0.042966 1.022180 -0.143378 0.492 Uiso 1 1 calc R U . . .
H402 H 0.012958 1.046120 -0.127377 0.492 Uiso 1 1 calc DR U . . .
C15H C 0.0651(9) 0.9858(5) -0.1130(4) 0.242(9) Uani 1 1 d D . . . .
H403 H 0.109389 0.970563 -0.111406 0.363 Uiso 1 1 calc DR U . . .
H404 H 0.068731 0.998851 -0.098872 0.363 Uiso 1 1 calc R U . . .
H405 H 0.012807 0.974911 -0.114873 0.363 Uiso 1 1 calc R U . . .
C16H C 0.1101(14) 0.9886(5) -0.1542(3) 0.249(10) Uani 1 1 d D . . . .
H406 H 0.148852 0.973156 -0.146909 0.373 Uiso 1 1 calc R U . . .
H407 H 0.067073 0.977928 -0.164310 0.373 Uiso 1 1 calc R U . . .
H408 H 0.138387 1.003184 -0.163488 0.373 Uiso 1 1 calc R U . . .
C17H C 0.2953(6) 1.1254(3) -0.09655(18) 0.118(3) Uani 1 1 d . U . . .
H17H H 0.326957 1.112111 -0.085865 0.141 Uiso 1 1 calc R U . . .
C18H C 0.2384(7) 1.1116(3) -0.11198(19) 0.125(3) Uani 1 1 d . U . . .
C19H C 0.1933(7) 1.1304(3) -0.1278(2) 0.131(3) Uani 1 1 d . U . . .
H19H H 0.159859 1.120711 -0.140315 0.158 Uiso 1 1 calc R U . . .
C20H C 0.1935(8) 1.1625(3) -0.1268(2) 0.160(4) Uani 1 1 d D U . . .
C21H C 0.2700(7) 1.1761(3) -0.1122(2) 0.149(3) Uani 1 1 d . U . . .
H21H H 0.288037 1.196627 -0.114981 0.178 Uiso 1 1 calc R U . . .
C22H C 0.3121(6) 1.1571(3) -0.0947(2) 0.129(3) Uani 1 1 d . U . . .
C23H C 0.1620(9) 1.1832(4) -0.1482(3) 0.185(6) Uani 1 1 d D . . . .
C24H C 0.0876(6) 1.1677(3) -0.1599(2) 0.156(5) Uani 1 1 d D . . . .
H373 H 0.053010 1.183250 -0.168708 0.233 Uiso 1 1 calc R U . . .
H374 H 0.057666 1.158082 -0.148053 0.233 Uiso 1 1 calc R U . . .
H375 H 0.103202 1.151695 -0.170654 0.233 Uiso 1 1 calc R U . . .
C25H C 0.2205(14) 1.1870(7) -0.1679(4) 0.339(17) Uani 1 1 d D . . . .
H731 H 0.231756 1.166458 -0.174259 0.509 Uiso 1 1 calc R U . . .
H732 H 0.194335 1.200210 -0.180514 0.509 Uiso 1 1 calc R U . . .
H733 H 0.271580 1.196635 -0.161202 0.509 Uiso 1 1 calc R U . . .
C26H C 0.1487(13) 1.2153(4) -0.1397(3) 0.246(10) Uani 1 1 d D . . . .
H379 H 0.200222 1.223828 -0.132280 0.368 Uiso 1 1 calc R U . . .
H380 H 0.127981 1.228504 -0.153030 0.368 Uiso 1 1 calc R U . . .
H381 H 0.109103 1.214800 -0.128341 0.368 Uiso 1 1 calc R U . . .
C27H C 0.4573(7) 1.1575(3) -0.0786(2) 0.133(3) Uani 1 1 d . U . . .
H27H H 0.466533 1.141969 -0.089772 0.159 Uiso 1 1 calc R U . . .
C28H C 0.3834(7) 1.1700(3) -0.08011(19) 0.130(3) Uani 1 1 d . U . . .
C29H C 0.3639(7) 1.1936(2) -0.06439(19) 0.127(3) Uani 1 1 d . U . . .
H29H H 0.312002 1.203239 -0.065585 0.152 Uiso 1 1 calc R U . . .
C30H C 0.4268(7) 1.2017(3) -0.0470(2) 0.128(3) Uani 1 1 d . U . . .
C31H C 0.5013(7) 1.1884(3) -0.0471(2) 0.143(3) Uani 1 1 d . U . . .
H31H H 0.544818 1.194992 -0.035917 0.171 Uiso 1 1 calc R U . . .
C32H C 0.5155(8) 1.1644(3) -0.0637(2) 0.145(3) Uani 1 1 d . U . . .
C33H C 0.5952(8) 1.1203(3) -0.0673(2) 0.160(4) Uani 1 1 d . U . . .
H33H H 0.544637 1.110064 -0.071178 0.192 Uiso 1 1 calc DR U . . .
C34H C 0.5978(8) 1.1504(4) -0.0617(3) 0.166(4) Uani 1 1 d . U . . .
C35H C 0.6719(8) 1.1651(3) -0.0570(3) 0.194(5) Uani 1 1 d . U . . .
H35H H 0.670605 1.186500 -0.052823 0.233 Uiso 1 1 calc DR U . . .
C36H C 0.7475(10) 1.1522(4) -0.0576(3) 0.220(5) Uani 1 1 d D U . . .
C37H C 0.7367(9) 1.1166(4) -0.0578(3) 0.201(5) Uani 1 1 d D U . . .
H554 H 0.779422 1.104524 -0.049887 0.242 Uiso 1 1 calc R U . . .
C38H C 0.6760(9) 1.1023(3) -0.0675(3) 0.166(4) Uani 1 1 d D U . . .
C43H C 0.5939(7) 1.0521(3) -0.0745(2) 0.144(3) Uani 1 1 d . U . . .
H43H H 0.546295 1.064282 -0.074091 0.172 Uiso 1 1 calc DR U . . .
C44H C 0.6686(9) 1.0676(3) -0.0714(2) 0.160(3) Uani 1 1 d D U . . .
C45H C 0.7347(8) 1.0476(4) -0.0698(3) 0.170(4) Uani 1 1 d . U . . .
H45H H 0.787537 1.055902 -0.065492 0.203 Uiso 1 1 calc R U . . .
C46H C 0.7262(10) 1.0146(5) -0.0746(3) 0.186(4) Uani 1 1 d D U . . .
C47H C 0.6470(10) 1.0042(4) -0.0791(2) 0.165(4) Uani 1 1 d . U . . .
H47H H 0.641928 0.982873 -0.083294 0.198 Uiso 1 1 calc R U . . .
C48H C 0.5828(8) 1.0176(3) -0.07851(19) 0.132(3) Uani 1 1 d . U . . .
C49H C 0.8094(15) 0.9965(6) -0.0745(4) 0.277(11) Uani 1 1 d D . . . .
C50H C 0.8682(13) 1.0037(6) -0.0521(6) 0.40(2) Uani 1 1 d D . . . .
H716 H 0.842929 0.997479 -0.038269 0.595 Uiso 1 1 calc R U . . .
H717 H 0.918870 0.992021 -0.052616 0.595 Uiso 1 1 calc R U . . .
H718 H 0.880089 1.026039 -0.051404 0.595 Uiso 1 1 calc R U . . .
C51H C 0.7952(13) 0.9610(5) -0.0778(4) 0.270(11) Uani 1 1 d D . . . .
H719 H 0.785017 0.956127 -0.094507 0.404 Uiso 1 1 calc R U . . .
H720 H 0.748098 0.954702 -0.070013 0.404 Uiso 1 1 calc R U . . .
H721 H 0.843432 0.949661 -0.070803 0.404 Uiso 1 1 calc R U . . .
C52H C 0.8500(10) 1.0063(7) -0.0959(5) 0.357(19) Uani 1 1 d D . . . .
H722 H 0.813332 1.001943 -0.110216 0.536 Uiso 1 1 calc R U . . .
H723 H 0.861870 1.028704 -0.095063 0.536 Uiso 1 1 calc R U . . .
H724 H 0.900651 0.994685 -0.096275 0.536 Uiso 1 1 calc R U . . .
C1I C 0.3938(7) 1.2680(2) 0.0059(2) 0.137(3) Uani 1 1 d D U . . .
H1I H 0.386756 1.281167 0.018849 0.165 Uiso 1 1 calc R U . . .
C2I C 0.4717(7) 1.2702(3) -0.0036(2) 0.134(3) Uani 1 1 d D U . . .
C3I C 0.4756(7) 1.2469(2) -0.02317(18) 0.116(3) Uani 1 1 d . U . . .
H3I H 0.522739 1.246150 -0.031096 0.139 Uiso 1 1 calc R U . . .
C4I C 0.4148(7) 1.2274(2) -0.02952(18) 0.114(3) Uani 1 1 d . U . . .
C5I C 0.3442(8) 1.2255(2) -0.01969(18) 0.129(3) Uani 1 1 d D U . . .
H5I H 0.304985 1.209743 -0.024049 0.155 Uiso 1 1 calc R U . . .
C6I C 0.3321(8) 1.2496(2) -0.0015(2) 0.131(3) Uani 1 1 d D U . . .
C7I C 0.2831(8) 1.2451(3) 0.0376(2) 0.144(3) Uani 1 1 d . U . . .
H7I H 0.338323 1.244206 0.044284 0.173 Uiso 1 1 calc R U . . .
C8I C 0.2648(8) 1.2477(3) 0.0131(3) 0.140(3) Uani 1 1 d . U . . .
C9I C 0.1826(7) 1.2472(3) 0.0040(2) 0.138(3) Uani 1 1 d . U . . .
H9I H 0.170805 1.246831 -0.012609 0.166 Uiso 1 1 calc R U . . .
C10I C 0.1206(8) 1.2472(3) 0.0162(3) 0.144(3) Uani 1 1 d . U . . .
C11I C 0.1378(7) 1.2445(3) 0.0421(3) 0.146(3) Uani 1 1 d . U . . .
H11I H 0.095345 1.243222 0.051874 0.175 Uiso 1 1 calc R U . . .
C12I C 0.2237(9) 1.2440(3) 0.0518(3) 0.154(3) Uani 1 1 d . U . . .
C13I C 0.0406(9) 1.2520(5) 0.0039(4) 0.221(9) Uani 1 1 d D . . . .
C14I C 0.0211(10) 1.2385(5) -0.0216(4) 0.273(12) Uani 1 1 d D . . . .
H364 H 0.028315 1.215791 -0.021147 0.410 Uiso 1 1 calc R U . . .
H365 H 0.058107 1.247677 -0.031773 0.410 Uiso 1 1 calc DR U . . .
H366 H -0.035106 1.243444 -0.027638 0.410 Uiso 1 1 calc DR U . . .
C15I C 0.0268(11) 1.2864(4) -0.0068(4) 0.283(13) Uani 1 1 d D . . . .
H367 H -0.028449 1.288068 -0.014905 0.424 Uiso 1 1 calc DR U . . .
H368 H 0.034420 1.301738 0.005847 0.424 Uiso 1 1 calc R U . . .
H369 H 0.066132 1.290280 -0.017977 0.424 Uiso 1 1 calc DR U . . .
C16I C -0.0271(12) 1.2419(7) 0.0174(4) 0.320(15) Uani 1 1 d D . . . .
H370 H -0.079462 1.245799 0.008037 0.480 Uiso 1 1 calc R U . . .
H371 H -0.021771 1.219600 0.020917 0.480 Uiso 1 1 calc R U . . .
H372 H -0.024393 1.253685 0.032078 0.480 Uiso 1 1 calc R U . . .
C17I C 0.3136(7) 1.2555(3) 0.0878(2) 0.133(3) Uani 1 1 d D U . . .
H557 H 0.353592 1.261891 0.078243 0.160 Uiso 1 1 calc R U . . .
C18I C 0.2459(9) 1.2462(3) 0.0777(3) 0.150(3) Uani 1 1 d . U . . .
C19I C 0.1936(7) 1.2298(3) 0.0919(2) 0.153(4) Uani 1 1 d D U . . .
H590 H 0.149582 1.217480 0.084984 0.183 Uiso 1 1 calc R U . . .
C20I C 0.2111(8) 1.2330(3) 0.1178(3) 0.164(4) Uani 1 1 d D U . . .
C21I C 0.2825(8) 1.2430(3) 0.1254(2) 0.157(4) Uani 1 1 d . U . . .
H559 H 0.300245 1.240254 0.141617 0.189 Uiso 1 1 calc R U . . .
C22I C 0.3339(7) 1.2571(3) 0.1125(2) 0.145(3) Uani 1 1 d D U . . .
C23I C 0.1432(13) 1.2161(5) 0.1319(3) 0.222(7) Uani 1 1 d D U . . .
C24I C 0.0566(15) 1.2326(5) 0.1289(4) 0.274(11) Uani 1 1 d D U . . .
H572 H 0.031720 1.230325 0.112648 0.411 Uiso 1 1 calc R U . . .
H573 H 0.021677 1.222775 0.139426 0.411 Uiso 1 1 calc R U . . .
H574 H 0.063151 1.254713 0.132750 0.411 Uiso 1 1 calc R U . . .
C25I C 0.1616(12) 1.2241(6) 0.1580(3) 0.261(10) Uani 1 1 d D U . . .
H575 H 0.157334 1.246659 0.160056 0.392 Uiso 1 1 calc R U . . .
H576 H 0.216767 1.217237 0.163719 0.392 Uiso 1 1 calc R U . . .
H577 H 0.122495 1.213501 0.166778 0.392 Uiso 1 1 calc R U . . .
C26I C 0.1129(17) 1.1802(5) 0.1297(5) 0.333(13) Uani 1 1 d D U . . .
H578 H 0.100852 1.174627 0.113161 0.499 Uiso 1 1 calc R U . . .
H579 H 0.155791 1.166562 0.137188 0.499 Uiso 1 1 calc R U . . .
H580 H 0.063848 1.177783 0.137555 0.499 Uiso 1 1 calc R U . . .
C27I C 0.4552(8) 1.2918(3) 0.1090(2) 0.154(4) Uani 1 1 d . U . . .
H27I H 0.428499 1.300799 0.095042 0.185 Uiso 1 1 calc R U . . .
C28I C 0.4140(7) 1.2710(3) 0.1225(2) 0.154(3) Uani 1 1 d D U . . .
C29I C 0.4464(7) 1.2656(3) 0.1461(2) 0.146(3) Uani 1 1 d . U . . .
H29I H 0.417142 1.253635 0.156185 0.175 Uiso 1 1 calc R U . . .
C30I C 0.5230(8) 1.2783(3) 0.1543(2) 0.142(3) Uani 1 1 d . U . . .
C31I C 0.5542(7) 1.2934(3) 0.1406(2) 0.135(3) Uani 1 1 d . U . . .
H31I H 0.602307 1.303907 0.146869 0.162 Uiso 1 1 calc R U . . .
C32I C 0.5315(8) 1.2985(3) 0.1161(2) 0.147(3) Uani 1 1 d . U . . .
C33I C 0.5743(7) 1.3127(3) 0.07749(19) 0.129(3) Uani 1 1 d . U . . .
H33I H 0.536988 1.297024 0.071468 0.155 Uiso 1 1 calc DR U . . .
C34I C 0.5830(6) 1.3189(3) 0.1014(2) 0.124(3) Uani 1 1 d . U . . .
C35I C 0.6342(8) 1.3426(3) 0.1091(2) 0.145(3) Uani 1 1 d . U . . .
H35I H 0.642384 1.346478 0.125489 0.174 Uiso 1 1 calc R U . . .
C36I C 0.6763(8) 1.3618(3) 0.0943(2) 0.137(3) Uani 1 1 d . U . . .
C37I C 0.6659(8) 1.3530(3) 0.0706(2) 0.134(3) Uani 1 1 d . U . . .
H37I H 0.693151 1.364574 0.059787 0.161 Uiso 1 1 calc R U . . .
C38I C 0.6173(7) 1.3282(3) 0.06255(18) 0.123(3) Uani 1 1 d D U . . .
C39I C 0.7441(8) 1.3861(3) 0.1049(3) 0.141(4) Uani 1 1 d D . . . .
C40I C 0.7902(9) 1.3703(4) 0.1232(2) 0.191(7) Uani 1 1 d D . . . .
H382 H 0.788641 1.381815 0.137894 0.286 Uiso 1 1 calc R U . . .
H383 H 0.846565 1.368524 0.119806 0.286 Uiso 1 1 calc R U . . .
H384 H 0.767591 1.349379 0.124856 0.286 Uiso 1 1 calc R U . . .
C41I C 0.6923(7) 1.4104(3) 0.1163(3) 0.169(5) Uani 1 1 d . . . . .
H385 H 0.659036 1.421987 0.104011 0.253 Uiso 1 1 calc R U . . .
H386 H 0.656895 1.399727 0.126267 0.253 Uiso 1 1 calc R U . . .
H387 H 0.728146 1.424809 0.125821 0.253 Uiso 1 1 calc R U . . .
C42I C 0.7948(9) 1.3995(3) 0.0865(2) 0.167(5) Uani 1 1 d . . . . .
H388 H 0.758849 1.410146 0.074264 0.251 Uiso 1 1 calc R U . . .
H389 H 0.834668 1.414292 0.093984 0.251 Uiso 1 1 calc R U . . .
H390 H 0.823208 1.382491 0.079443 0.251 Uiso 1 1 calc R U . . .
C43I C 0.5437(8) 1.3014(3) 0.0279(2) 0.137(3) Uani 1 1 d . U . . .
H43I H 0.501471 1.298134 0.037478 0.164 Uiso 1 1 calc DR U . . .
C44I C 0.6075(9) 1.3170(3) 0.03759(19) 0.134(3) Uani 1 1 d D U . . .
C45I C 0.6722(9) 1.3208(3) 0.0240(2) 0.144(3) Uani 1 1 d . U . . .
H45I H 0.721219 1.330090 0.030962 0.173 Uiso 1 1 calc R U . . .
C46I C 0.6666(9) 1.3111(2) -0.0002(3) 0.134(3) Uani 1 1 d . U . . .
C47I C 0.5968(8) 1.2959(2) -0.0086(2) 0.131(3) Uani 1 1 d . U . . .
H47I H 0.591305 1.289487 -0.024526 0.157 Uiso 1 1 calc R U . . .
C48I C 0.5300(9) 1.2888(3) 0.0050(2) 0.136(3) Uani 1 1 d . U . . .
C49I C 0.7329(8) 1.3154(3) -0.0147(2) 0.146(4) Uani 1 1 d D . . . .
C50I C 0.8081(7) 1.3352(3) -0.0008(3) 0.185(6) Uani 1 1 d D . . . .
H391 H 0.854154 1.335219 -0.009995 0.277 Uiso 1 1 calc R U . . .
H392 H 0.824518 1.325472 0.014508 0.277 Uiso 1 1 calc R U . . .
H393 H 0.790561 1.356633 0.001569 0.277 Uiso 1 1 calc R U . . .
C51I C 0.7000(9) 1.3349(4) -0.0362(2) 0.175(5) Uani 1 1 d . . . . .
H394 H 0.743221 1.338189 -0.046157 0.262 Uiso 1 1 calc R U . . .
H395 H 0.654549 1.323910 -0.045028 0.262 Uiso 1 1 calc R U . . .
H396 H 0.681119 1.355138 -0.030964 0.262 Uiso 1 1 calc R U . . .
C52I C 0.7751(8) 1.2881(3) -0.0234(2) 0.151(4) Uani 1 1 d . . . . .
H397 H 0.734977 1.273899 -0.031608 0.227 Uiso 1 1 calc R U . . .
H398 H 0.805376 1.277153 -0.010176 0.227 Uiso 1 1 calc R U . . .
H399 H 0.812869 1.295075 -0.034246 0.227 Uiso 1 1 calc R U . . .
C1J C 0.6224(8) 1.2547(3) 0.2220(3) 0.163(4) Uani 1 1 d D U . . .
H1J H 0.644278 1.249444 0.237577 0.196 Uiso 1 1 calc R U . . .
C2J C 0.6851(9) 1.2564(3) 0.2050(3) 0.159(4) Uani 1 1 d D U . . .
C3J C 0.6398(9) 1.2673(3) 0.1831(2) 0.161(4) Uani 1 1 d . U . . .
H3J H 0.670985 1.273300 0.170987 0.193 Uiso 1 1 calc R U . . .
C4J C 0.5503(10) 1.2698(3) 0.1779(3) 0.162(4) Uani 1 1 d . U . . .
C5J C 0.5050(8) 1.2633(3) 0.1954(2) 0.147(4) Uani 1 1 d . U . . .
H5J H 0.447888 1.261351 0.191606 0.177 Uiso 1 1 calc R U . . .
C6J C 0.5382(9) 1.2593(3) 0.2193(3) 0.154(3) Uani 1 1 d . U . . .
C7J C 0.5139(8) 1.2245(3) 0.2517(2) 0.146(3) Uani 1 1 d . U . . .
H7J H 0.559796 1.212599 0.248569 0.175 Uiso 1 1 calc R U . . .
C8J C 0.4811(10) 1.2515(4) 0.2372(3) 0.159(3) Uani 1 1 d . U . . .
C9J C 0.4200(7) 1.2642(4) 0.2407(3) 0.160(4) Uani 1 1 d . U . . .
H9J H 0.408900 1.282554 0.231661 0.192 Uiso 1 1 calc R U . . .
C10J C 0.3633(9) 1.2575(4) 0.2550(3) 0.200(5) Uani 1 1 d D U . . .
C11J C 0.3904(7) 1.2331(3) 0.2729(3) 0.175(4) Uani 1 1 d D U . . .
H11J H 0.358373 1.227469 0.284923 0.210 Uiso 1 1 calc R U . . .
C12J C 0.4672(7) 1.2187(3) 0.2709(3) 0.152(3) Uani 1 1 d D U . . .
C17J C 0.5698(7) 1.1778(3) 0.2849(2) 0.147(3) Uani 1 1 d . U . . .
H17J H 0.604964 1.185497 0.274331 0.177 Uiso 1 1 calc R U . . .
C18J C 0.4863(7) 1.1910(2) 0.2878(2) 0.134(3) Uani 1 1 d D U . . .
C19J C 0.4491(7) 1.1828(3) 0.3043(2) 0.139(3) Uani 1 1 d . U . . .
H19J H 0.399588 1.192836 0.306597 0.167 Uiso 1 1 calc R U . . .
C20J C 0.4809(7) 1.1576(3) 0.3204(2) 0.140(3) Uani 1 1 d D U . . .
C21J C 0.5486(7) 1.1450(2) 0.3164(2) 0.127(3) Uani 1 1 d D U . . .
H21J H 0.568722 1.128977 0.326885 0.153 Uiso 1 1 calc R U . . .
C22J C 0.5887(6) 1.1510(2) 0.3012(2) 0.129(3) Uani 1 1 d D U . . .
C23J C 0.4209(15) 1.1461(6) 0.3387(3) 0.235(9) Uani 1 1 d D . . . .
C24J C 0.4430(10) 1.1626(4) 0.3623(3) 0.188(6) Uani 1 1 d . . . . .
H532 H 0.500737 1.159380 0.367663 0.283 Uiso 1 1 calc R U . . .
H533 H 0.432160 1.184986 0.360454 0.283 Uiso 1 1 calc R U . . .
H534 H 0.410154 1.154062 0.373927 0.283 Uiso 1 1 calc R U . . .
C25J C 0.4368(9) 1.1093(4) 0.3437(3) 0.213(8) Uani 1 1 d . . . . .
H535 H 0.395225 1.101177 0.352898 0.320 Uiso 1 1 calc R U . . .
H536 H 0.490646 1.106446 0.352460 0.320 Uiso 1 1 calc R U . . .
H537 H 0.434055 1.098082 0.328783 0.320 Uiso 1 1 calc R U . . .
C26J C 0.3334(15) 1.1514(7) 0.3311(4) 0.290(13) Uani 1 1 d D . . . .
H538 H 0.318020 1.141042 0.316045 0.436 Uiso 1 1 calc R U . . .
H539 H 0.301151 1.142901 0.342865 0.436 Uiso 1 1 calc R U . . .
H540 H 0.323158 1.173826 0.329392 0.436 Uiso 1 1 calc R U . . .
C27J C 0.7347(7) 1.1514(2) 0.2901(2) 0.128(3) Uani 1 1 d . U . . .
H27J H 0.734548 1.173495 0.291439 0.154 Uiso 1 1 calc R U . . .
C28J C 0.6661(6) 1.1350(2) 0.2958(2) 0.133(3) Uani 1 1 d D U . . .
C29J C 0.6608(8) 1.1041(2) 0.2954(2) 0.143(3) Uani 1 1 d . U . . .
H29J H 0.612954 1.093212 0.298195 0.172 Uiso 1 1 calc R U . . .
C30J C 0.7381(7) 1.0877(2) 0.2900(2) 0.132(3) Uani 1 1 d . U . . .
C31J C 0.7998(7) 1.1066(2) 0.2851(2) 0.127(3) Uani 1 1 d . U . . .
H31J H 0.849085 1.096168 0.283124 0.153 Uiso 1 1 calc R U . . .
C32J C 0.8020(6) 1.1375(3) 0.2827(2) 0.122(3) Uani 1 1 d . U . . .
C33J C 0.8450(7) 1.1801(3) 0.2594(2) 0.135(3) Uani 1 1 d . U . . .
H33J H 0.788807 1.184668 0.255833 0.162 Uiso 1 1 calc DR U . . .
C34J C 0.8685(6) 1.1552(2) 0.2742(2) 0.123(3) Uani 1 1 d . U . . .
C35J C 0.9507(7) 1.1483(3) 0.2775(2) 0.145(3) Uani 1 1 d . U . . .
H35J H 0.966328 1.131011 0.287361 0.174 Uiso 1 1 calc R U . . .
C36J C 1.0073(8) 1.1623(3) 0.2689(3) 0.154(4) Uani 1 1 d . U . . .
C37J C 0.9862(6) 1.1894(3) 0.2531(2) 0.141(3) Uani 1 1 d . U . . .
H37J H 1.025974 1.200255 0.245569 0.169 Uiso 1 1 calc R U . . .
C38J C 0.9016(8) 1.1982(3) 0.2499(2) 0.147(3) Uani 1 1 d . U . . .
C39J C 1.0877(9) 1.1546(4) 0.2756(3) 0.229(9) Uani 1 1 d D U . . .
C40J C 1.1026(9) 1.1190(4) 0.2756(4) 0.248(9) Uani 1 1 d D U . . .
H340 H 1.160294 1.114739 0.280394 0.372 Uiso 1 1 calc R U . . .
H341 H 1.069760 1.108918 0.286530 0.372 Uiso 1 1 calc R U . . .
H342 H 1.087343 1.110692 0.259768 0.372 Uiso 1 1 calc R U . . .
C41J C 1.1120(9) 1.1650(4) 0.3009(3) 0.261(11) Uani 1 1 d D U . . .
H343 H 1.168906 1.159543 0.305659 0.392 Uiso 1 1 calc R U . . .
H344 H 1.105138 1.187617 0.302013 0.392 Uiso 1 1 calc DR U . . .
H345 H 1.077354 1.154558 0.311190 0.392 Uiso 1 1 calc R U . . .
C43J C 0.8002(8) 1.2284(3) 0.2259(2) 0.155(4) Uani 1 1 d . U . . .
H43J H 0.766753 1.210985 0.228091 0.186 Uiso 1 1 calc DR U . . .
C44J C 0.8759(9) 1.2259(3) 0.2337(3) 0.157(3) Uani 1 1 d . U . . .
C45J C 0.9262(8) 1.2431(3) 0.2242(2) 0.152(4) Uani 1 1 d . U . . .
H45J H 0.982402 1.238101 0.226419 0.182 Uiso 1 1 calc R U . . .
C46J C 0.8987(9) 1.2709(3) 0.2096(2) 0.148(3) Uani 1 1 d . U . . .
C47J C 0.8190(10) 1.2727(3) 0.2040(2) 0.160(4) Uani 1 1 d . U . . .
H47J H 0.800817 1.287127 0.191960 0.193 Uiso 1 1 calc R U . . .
C48J C 0.7589(9) 1.2561(3) 0.2135(2) 0.156(3) Uani 1 1 d . U . . .
C49J C 0.9557(9) 1.2889(4) 0.2021(4) 0.190(7) Uani 1 1 d . . . . .
C50J C 1.0276(11) 1.2677(4) 0.1862(3) 0.224(8) Uani 1 1 d . . . . .
H346 H 1.077555 1.279929 0.186291 0.337 Uiso 1 1 calc R U . . .
H347 H 1.003483 1.264297 0.170036 0.337 Uiso 1 1 calc R U . . .
H348 H 1.040210 1.247593 0.193839 0.337 Uiso 1 1 calc R U . . .
C51J C 0.9263(8) 1.3116(5) 0.1786(4) 0.255(11) Uani 1 1 d . . . . .
H349 H 0.972791 1.323727 0.174632 0.382 Uiso 1 1 calc R U . . .
H350 H 0.905879 1.298394 0.165288 0.382 Uiso 1 1 calc R U . . .
H351 H 0.883169 1.325716 0.182315 0.382 Uiso 1 1 calc R U . . .
C52J C 1.0076(15) 1.3066(7) 0.2297(7) 0.343(17) Uani 1 1 d . . . . .
H581 H 1.051207 1.320419 0.225807 0.515 Uiso 1 1 calc R U . . .
H582 H 0.968161 1.318588 0.237430 0.515 Uiso 1 1 calc R U . . .
H583 H 1.030694 1.290051 0.240159 0.515 Uiso 1 1 calc R U . . .
C57H C 0.8792(10) 1.1567(4) -0.0362(5) 0.309(18) Uani 1 1 d D . . . .
H591 H 0.848797 1.159506 -0.022716 0.463 Uiso 1 1 calc DR U . . .
H592 H 0.883726 1.134418 -0.039542 0.463 Uiso 1 1 calc R U . . .
H593 H 0.933632 1.165650 -0.032669 0.463 Uiso 1 1 calc R U . . .
C58H C 0.8715(12) 1.1712(5) -0.0791(5) 0.274(13) Uani 1 1 d . . . . .
H544 H 0.838646 1.182323 -0.091697 0.411 Uiso 1 1 calc R U . . .
H545 H 0.925857 1.180449 -0.076512 0.411 Uiso 1 1 calc R U . . .
H546 H 0.875950 1.149217 -0.083384 0.411 Uiso 1 1 calc R U . . .
C55H C 0.8336(12) 1.1734(5) -0.0580(6) 0.281(15) Uani 1 1 d D . . . .
C42J C 1.1455(8) 1.1710(4) 0.2609(4) 0.315(14) Uani 1 1 d D U . . .
H587 H 1.201469 1.164770 0.266308 0.472 Uiso 1 1 calc R U . . .
H588 H 1.132205 1.165238 0.244427 0.472 Uiso 1 1 calc R U . . .
H589 H 1.140071 1.193598 0.262624 0.472 Uiso 1 1 calc R U . . .
C16G C 0.0415(16) 0.9278(7) 0.1033(5) 0.344(14) Uani 1 1 d D U . . .
H520 H 0.016222 0.915376 0.114803 0.516 Uiso 1 1 calc R U . . .
H521 H 0.047127 0.915122 0.089443 0.516 Uiso 1 1 calc R U . . .
H522 H 0.007446 0.945988 0.098815 0.516 Uiso 1 1 calc R U . . .
C56H C 0.8025(10) 1.2068(4) -0.0413(6) 0.43(3) Uani 1 1 d . . . . .
H547 H 0.778109 1.199293 -0.027566 0.639 Uiso 1 1 calc DR U . . .
H548 H 0.850113 1.219622 -0.036078 0.639 Uiso 1 1 calc R U . . .
H549 H 0.762622 1.219255 -0.051185 0.639 Uiso 1 1 calc DR U . . .
C15J C 0.2215(8) 1.2609(6) 0.2692(4) 0.280(11) Uani 1 1 d D U . . .
H523 H 0.173233 1.274200 0.268543 0.419 Uiso 1 1 calc R U . . .
H524 H 0.206117 1.240502 0.262365 0.419 Uiso 1 1 calc R U . . .
H525 H 0.244773 1.258187 0.285541 0.419 Uiso 1 1 calc R U . . .
C14J C 0.3143(12) 1.3076(7) 0.2681(5) 0.346(15) Uani 1 1 d D U . . .
H526 H 0.354583 1.317361 0.259276 0.518 Uiso 1 1 calc R U . . .
H527 H 0.268147 1.321726 0.268696 0.518 Uiso 1 1 calc R U . . .
H528 H 0.339096 1.303104 0.284098 0.518 Uiso 1 1 calc R U . . .
C16J C 0.2388(15) 1.2840(9) 0.2309(5) 0.366(16) Uani 1 1 d D U . . .
H529 H 0.277175 1.293808 0.221438 0.549 Uiso 1 1 calc R U . . .
H530 H 0.217331 1.264859 0.223181 0.549 Uiso 1 1 calc R U . . .
H531 H 0.193968 1.298344 0.232640 0.549 Uiso 1 1 calc R U . . .
C13J C 0.2833(10) 1.2758(7) 0.2556(4) 0.288(11) Uani 1 1 d D U . . .
C23A C 0.1871(11) 0.5872(5) 0.5487(4) 0.1258(15) Uani 0.410(5) 1 d D U P A 1
C24A C 0.1661(11) 0.6000(5) 0.5231(4) 0.131(2) Uani 0.410(5) 1 d D U P A 1
H668 H 0.159313 0.622694 0.523634 0.196 Uiso 0.410(5) 1 calc R U P A 1
H669 H 0.210442 0.594982 0.513846 0.196 Uiso 0.410(5) 1 calc R U P A 1
H670 H 0.115648 0.590467 0.515869 0.196 Uiso 0.410(5) 1 calc R U P A 1
C26A C 0.1983(11) 0.5523(4) 0.5491(5) 0.131(2) Uani 0.410(5) 1 d D U P A 1
H671 H 0.150996 0.542385 0.540216 0.196 Uiso 0.410(5) 1 calc R U P A 1
H672 H 0.247347 0.546965 0.541873 0.196 Uiso 0.410(5) 1 calc R U P A 1
H673 H 0.203975 0.544849 0.565283 0.196 Uiso 0.410(5) 1 calc R U P A 1
C25A C 0.1216(10) 0.5984(5) 0.5634(4) 0.132(2) Uani 0.410(5) 1 d D U P A 1
H674 H 0.117436 0.621150 0.562424 0.198 Uiso 0.410(5) 1 calc R U P A 1
H675 H 0.069307 0.589074 0.557430 0.198 Uiso 0.410(5) 1 calc R U P A 1
H676 H 0.136200 0.592206 0.579764 0.198 Uiso 0.410(5) 1 calc R U P A 1
C23Z C 0.1819(8) 0.5930(4) 0.5390(3) 0.1263(15) Uani 0.590(5) 1 d D U P A 2
C24Z C 0.1907(7) 0.5778(4) 0.5159(3) 0.131(2) Uani 0.590(5) 1 d D U P A 2
H704 H 0.137319 0.570685 0.508743 0.196 Uiso 0.590(5) 1 calc R U P A 2
H705 H 0.227485 0.559956 0.518465 0.196 Uiso 0.590(5) 1 calc R U P A 2
H706 H 0.212905 0.592837 0.505536 0.196 Uiso 0.590(5) 1 calc R U P A 2
C26Z C 0.1639(8) 0.5675(4) 0.5568(3) 0.134(2) Uani 0.590(5) 1 d D U P A 2
H707 H 0.158008 0.577163 0.571914 0.201 Uiso 0.590(5) 1 calc R U P A 2
H708 H 0.113400 0.556686 0.550959 0.201 Uiso 0.590(5) 1 calc R U P A 2
H709 H 0.208781 0.552515 0.558626 0.201 Uiso 0.590(5) 1 calc R U P A 2
C25Z C 0.1100(6) 0.6155(3) 0.5381(4) 0.129(2) Uani 0.590(5) 1 d D U P A 2
H710 H 0.118855 0.633143 0.527867 0.193 Uiso 0.590(5) 1 calc R U P A 2
H711 H 0.104991 0.623239 0.553949 0.193 Uiso 0.590(5) 1 calc R U P A 2
H712 H 0.059931 0.604653 0.532028 0.193 Uiso 0.590(5) 1 calc R U P A 2

loop_
_atom_site_aniso_label
_atom_site_aniso_U_11
_atom_site_aniso_U_22
_atom_site_aniso_U_33
_atom_site_aniso_U_23
_atom_site_aniso_U_13
_atom_site_aniso_U_12
C1A 0.033(4) 0.076(4) 0.198(5) -0.002(4) 0.020(4) 0.014(3)
C2A 0.034(3) 0.076(4) 0.196(5) -0.002(4) 0.019(4) 0.014(3)
C3A 0.033(4) 0.076(4) 0.196(5) -0.002(4) 0.020(4) 0.014(4)
C4A 0.032(4) 0.077(5) 0.196(5) -0.002(4) 0.021(4) 0.014(4)
C5A 0.030(4) 0.077(4) 0.198(5) -0.002(4) 0.021(4) 0.013(4)
C6A 0.030(3) 0.078(4) 0.200(5) -0.003(4) 0.021(4) 0.013(3)
C7A 0.025(3) 0.082(4) 0.206(5) -0.006(4) 0.022(4) 0.013(3)
C8A 0.026(3) 0.080(4) 0.203(5) -0.004(4) 0.022(3) 0.013(3)
C9A 0.024(4) 0.081(4) 0.205(5) -0.004(4) 0.022(4) 0.014(3)
C10A 0.024(4) 0.082(4) 0.206(5) -0.005(4) 0.023(4) 0.014(3)
C11A 0.023(4) 0.083(4) 0.207(5) -0.006(4) 0.023(4) 0.012(3)
C12A 0.027(3) 0.084(4) 0.208(4) -0.007(4) 0.020(3) 0.011(3)
C13A 0.039(3) 0.106(4) 0.322(7) 0.019(5) 0.022(4) 0.038(3)
C14A 0.039(3) 0.106(4) 0.322(7) 0.019(5) 0.022(4) 0.038(3)
C15A 0.040(3) 0.106(4) 0.322(7) 0.019(5) 0.022(4) 0.038(3)
C16A 0.039(3) 0.106(4) 0.322(7) 0.019(5) 0.022(4) 0.038(3)
C17A 0.035(3) 0.086(3) 0.211(4) -0.011(4) 0.010(3) 0.004(3)
C18A 0.032(3) 0.087(3) 0.211(4) -0.010(3) 0.013(3) 0.006(3)
C19A 0.036(3) 0.093(3) 0.215(4) -0.011(3) 0.010(3) 0.002(3)
C20A 0.0413(19) 0.099(3) 0.220(4) -0.012(3) 0.005(3) -0.002(2)
C21A 0.039(3) 0.091(3) 0.216(4) -0.013(3) 0.006(3) 0.000(3)
C22A 0.036(3) 0.085(3) 0.212(4) -0.012(3) 0.008(3) 0.002(3)
C27A 0.035(4) 0.080(4) 0.206(5) -0.013(4) 0.008(4) 0.003(4)
C28A 0.034(3) 0.081(4) 0.207(4) -0.013(4) 0.008(3) 0.002(3)
C29A 0.032(3) 0.078(4) 0.205(5) -0.013(4) 0.009(4) 0.003(3)
C30A 0.031(3) 0.075(4) 0.202(5) -0.013(4) 0.010(4) 0.003(3)
C31A 0.032(4) 0.076(4) 0.203(5) -0.013(4) 0.010(4) 0.003(3)
C32A 0.034(4) 0.077(4) 0.204(5) -0.014(4) 0.008(4) 0.003(4)
C33A 0.031(4) 0.071(4) 0.196(5) -0.012(4) 0.012(4) 0.007(3)
C34A 0.031(3) 0.071(4) 0.198(5) -0.013(4) 0.011(4) 0.006(3)
C35A 0.030(4) 0.068(4) 0.196(5) -0.012(4) 0.011(4) 0.007(3)
C36A 0.031(4) 0.069(4) 0.196(5) -0.011(4) 0.011(4) 0.008(3)
C37A 0.031(4) 0.068(4) 0.194(5) -0.011(4) 0.012(4) 0.009(3)
C38A 0.031(3) 0.070(4) 0.194(5) -0.010(4) 0.014(4) 0.009(3)
C39A 0.077(13) 0.060(13) 0.15(2) -0.011(14) -0.028(14) 0.011(10)
C40A 0.061(16) 0.16(3) 0.30(5) -0.03(3) 0.01(2) 0.049(17)
C41A 0.111(16) 0.081(14) 0.18(2) -0.001(15) -0.046(16) 0.051(12)
C42A 0.092(16) 0.07(3) 0.20(4) 0.01(3) -0.001(18) 0.02(2)
C43A 0.035(4) 0.073(4) 0.193(5) -0.003(4) 0.016(4) 0.012(3)
C44A 0.033(3) 0.072(4) 0.193(5) -0.006(4) 0.015(4) 0.010(3)
C45A 0.035(4) 0.074(4) 0.194(5) -0.005(4) 0.016(4) 0.011(4)
C46A 0.038(4) 0.076(4) 0.194(5) -0.004(5) 0.017(4) 0.012(4)
C47A 0.039(4) 0.075(4) 0.194(5) -0.002(4) 0.018(4) 0.012(4)
C48A 0.036(3) 0.075(4) 0.194(5) -0.002(4) 0.018(4) 0.013(3)
C49A 0.064(10) 0.089(9) 0.250(14) -0.007(9) -0.019(10) -0.007(8)
C50A 0.050(10) 0.083(15) 0.248(18) 0.003(14) -0.031(12) -0.022(10)
C51A 0.070(10) 0.099(11) 0.256(17) 0.010(12) 0.002(12) -0.029(9)
C52A 0.066(10) 0.098(13) 0.256(18) 0.003(14) -0.011(13) -0.001(10)
C1Z 0.036(3) 0.073(3) 0.196(4) 0.001(3) 0.019(3) 0.015(3)
C2Z 0.039(3) 0.073(3) 0.194(4) 0.002(3) 0.018(3) 0.015(3)
C3Z 0.037(3) 0.072(4) 0.194(5) 0.002(4) 0.018(3) 0.016(3)
C4Z 0.036(4) 0.072(4) 0.194(5) 0.002(4) 0.018(4) 0.015(3)
C5Z 0.035(3) 0.073(4) 0.196(5) 0.003(4) 0.018(3) 0.015(3)
C6Z 0.033(3) 0.074(3) 0.198(4) 0.001(3) 0.019(3) 0.015(3)
C7Z 0.027(3) 0.077(3) 0.204(4) -0.001(3) 0.021(3) 0.014(3)
C8Z 0.027(3) 0.076(3) 0.202(4) 0.000(3) 0.020(3) 0.015(2)
C9Z 0.024(3) 0.077(4) 0.202(5) 0.000(4) 0.019(3) 0.019(3)
C10Z 0.023(3) 0.079(4) 0.204(5) 0.000(4) 0.020(3) 0.019(3)
C11Z 0.021(3) 0.080(4) 0.205(4) -0.001(4) 0.022(3) 0.016(3)
C12Z 0.027(2) 0.081(3) 0.206(4) -0.003(3) 0.019(3) 0.012(3)
C13Z 0.039(3) 0.106(4) 0.322(7) 0.019(5) 0.022(4) 0.038(3)
C14Z 0.039(3) 0.106(4) 0.322(7) 0.019(5) 0.022(4) 0.039(3)
C15Z 0.039(3) 0.106(4) 0.322(7) 0.019(5) 0.022(4) 0.038(3)
C16Z 0.039(3) 0.106(4) 0.322(7) 0.019(5) 0.022(4) 0.038(3)
C17Z 0.035(3) 0.083(3) 0.210(4) -0.008(3) 0.009(3) 0.004(3)
C18Z 0.033(2) 0.085(3) 0.210(4) -0.007(3) 0.012(3) 0.006(2)
C19Z 0.037(2) 0.091(3) 0.215(4) -0.010(3) 0.009(3) 0.001(3)
C20Z 0.0408(18) 0.098(3) 0.220(4) -0.012(3) 0.005(2) -0.002(2)
C21Z 0.039(2) 0.090(3) 0.215(4) -0.011(3) 0.005(3) 0.000(2)
C22Z 0.036(2) 0.083(3) 0.210(4) -0.009(3) 0.007(3) 0.003(2)
C27Z 0.033(3) 0.075(4) 0.203(5) -0.010(4) 0.007(3) 0.004(3)
C28Z 0.034(3) 0.077(3) 0.205(4) -0.010(3) 0.007(3) 0.003(3)
C29Z 0.032(3) 0.074(3) 0.202(4) -0.010(3) 0.007(3) 0.003(3)
C30Z 0.032(3) 0.071(3) 0.199(4) -0.011(3) 0.009(3) 0.005(3)
C31Z 0.030(3) 0.072(4) 0.200(5) -0.011(4) 0.010(3) 0.003(3)
C32Z 0.032(3) 0.073(4) 0.201(5) -0.011(4) 0.008(3) 0.003(3)
C33Z 0.033(3) 0.068(3) 0.193(4) -0.011(3) 0.015(3) 0.013(3)
C34Z 0.033(3) 0.068(3) 0.195(4) -0.012(3) 0.012(3) 0.010(2)
C35Z 0.032(3) 0.065(3) 0.193(5) -0.012(4) 0.012(3) 0.012(3)
C36Z 0.031(3) 0.067(3) 0.193(5) -0.011(4) 0.016(3) 0.014(3)
C37Z 0.031(3) 0.067(3) 0.192(5) -0.012(4) 0.017(3) 0.015(3)
C38Z 0.033(3) 0.068(3) 0.191(4) -0.010(3) 0.016(3) 0.014(2)
C39Z 0.094(13) 0.034(13) 0.21(3) 0.009(14) 0.000(14) 0.004(11)
C40Z 0.073(12) 0.107(13) 0.24(3) 0.037(15) 0.006(14) 0.035(11)
C41Z 0.096(11) 0.065(13) 0.22(2) -0.018(13) -0.017(12) 0.007(9)
C42Z 0.157(16) 0.098(13) 0.178(19) 0.016(12) -0.002(15) 0.019(12)
C43Z 0.041(3) 0.073(3) 0.190(4) -0.001(3) 0.018(3) 0.012(3)
C44Z 0.038(3) 0.071(3) 0.190(4) -0.004(3) 0.017(3) 0.012(3)
C45Z 0.041(3) 0.073(4) 0.191(5) -0.004(4) 0.016(4) 0.012(3)
C46Z 0.045(3) 0.075(4) 0.191(5) -0.003(4) 0.018(4) 0.010(3)
C47Z 0.047(3) 0.074(4) 0.192(5) -0.001(4) 0.019(4) 0.012(3)
C48Z 0.042(3) 0.074(3) 0.191(4) 0.001(3) 0.018(3) 0.014(3)
C49Z 0.071(8) 0.084(8) 0.249(14) -0.003(9) -0.019(9) -0.008(7)
C50Z 0.094(11) 0.102(12) 0.235(16) 0.006(11) -0.008(11) -0.018(11)
C51Z 0.096(9) 0.105(10) 0.257(16) -0.017(11) -0.014(10) -0.037(9)
C52Z 0.072(8) 0.122(12) 0.264(17) -0.025(12) -0.002(11) 0.014(9)
C1B 0.066(4) 0.095(5) 0.104(5) -0.005(4) 0.003(4) 0.000(4)
C2B 0.066(4) 0.111(6) 0.116(6) -0.014(5) -0.001(4) -0.007(4)
C3B 0.048(4) 0.102(6) 0.162(7) -0.026(5) -0.013(5) -0.016(4)
C4B 0.029(3) 0.096(5) 0.188(7) -0.011(5) 0.015(4) 0.013(3)
C5B 0.043(3) 0.110(6) 0.182(8) 0.004(6) 0.019(4) -0.009(4)
C6B 0.040(3) 0.087(5) 0.124(6) -0.024(4) -0.002(4) -0.002(3)
C7B 0.041(3) 0.090(5) 0.133(6) -0.005(5) -0.001(4) -0.013(3)
C8B 0.042(3) 0.104(5) 0.121(6) -0.016(5) 0.010(4) -0.016(3)
C9B 0.059(4) 0.098(5) 0.139(6) -0.003(5) 0.001(4) -0.010(4)
C10B 0.067(4) 0.096(5) 0.130(7) -0.001(5) 0.001(5) -0.010(4)
C11B 0.078(4) 0.089(5) 0.122(6) 0.007(5) 0.009(5) -0.002(4)
C12B 0.037(3) 0.086(4) 0.125(6) 0.011(4) 0.008(4) 0.006(3)
C13B 0.063(5) 0.098(6) 0.163(10) 0.011(6) 0.017(5) -0.015(4)
C14B 0.061(5) 0.145(9) 0.214(12) -0.054(8) 0.042(6) -0.023(5)
C15B 0.106(7) 0.164(10) 0.163(10) -0.024(9) 0.038(7) -0.089(7)
C16B 0.079(5) 0.140(8) 0.131(8) 0.000(6) 0.021(5) -0.033(5)
C17B 0.066(4) 0.094(5) 0.139(7) -0.003(5) 0.002(5) 0.003(4)
C18B 0.038(3) 0.093(5) 0.152(6) 0.009(5) 0.004(4) -0.001(3)
C19B 0.052(3) 0.079(5) 0.154(7) 0.020(5) -0.018(4) -0.019(3)
C20B 0.070(4) 0.074(5) 0.162(7) 0.014(5) -0.004(5) -0.012(4)
C21B 0.086(5) 0.102(6) 0.165(7) 0.027(6) 0.007(5) -0.007(4)
C22B 0.078(4) 0.088(5) 0.132(6) 0.014(5) 0.000(5) -0.010(4)
C23B 0.084(6) 0.096(7) 0.203(12) 0.019(8) -0.024(7) -0.021(5)
C24B 0.176(10) 0.118(8) 0.182(11) -0.048(8) 0.053(9) -0.099(8)
C25B 0.216(14) 0.155(12) 0.129(10) 0.016(8) 0.027(9) -0.027(11)
C26B 0.177(11) 0.131(9) 0.203(13) 0.030(9) -0.046(10) -0.061(8)
C27B 0.078(5) 0.122(6) 0.146(7) 0.018(5) 0.000(5) -0.005(4)
C28B 0.079(4) 0.092(5) 0.132(6) 0.015(5) 0.012(5) -0.008(4)
C29B 0.102(6) 0.130(6) 0.142(7) 0.015(6) 0.031(6) -0.014(5)
C30B 0.126(6) 0.138(7) 0.149(8) 0.012(6) 0.026(6) -0.026(6)
C31B 0.110(6) 0.135(7) 0.158(8) 0.020(6) 0.013(6) -0.043(5)
C32B 0.085(5) 0.133(6) 0.154(7) 0.044(6) 0.007(5) -0.029(5)
C33B 0.063(4) 0.142(6) 0.152(7) 0.037(6) -0.001(5) -0.038(4)
C34B 0.072(4) 0.141(6) 0.158(7) 0.042(6) 0.005(5) -0.043(4)
C35B 0.112(6) 0.199(9) 0.165(8) 0.036(7) 0.005(6) -0.038(6)
C36B 0.108(6) 0.193(8) 0.159(8) 0.041(8) 0.032(7) -0.055(6)
C37B 0.113(6) 0.182(8) 0.162(8) 0.020(8) 0.029(7) -0.056(6)
C38B 0.080(4) 0.128(6) 0.146(6) 0.022(5) 0.019(5) -0.049(4)
C39B 0.078(6) 0.273(14) 0.221(12) 0.053(12) 0.021(7) -0.064(8)
C40B 0.107(9) 0.39(2) 0.278(18) 0.080(18) 0.070(11) -0.035(12)
C41B 0.159(10) 0.234(15) 0.278(16) 0.059(14) 0.107(11) -0.062(11)
C42B 0.088(7) 0.330(18) 0.275(15) 0.109(14) 0.092(9) 0.001(9)
C43B 0.083(4) 0.102(4) 0.118(5) 0.008(4) 0.018(4) -0.001(3)
C44B 0.091(4) 0.099(4) 0.114(5) 0.022(4) 0.032(4) 0.010(3)
C45B 0.092(4) 0.105(4) 0.121(5) 0.010(5) 0.030(4) 0.005(4)
C46B 0.090(4) 0.106(4) 0.120(5) 0.003(5) 0.016(4) -0.002(4)
C47B 0.088(4) 0.110(5) 0.117(5) 0.002(4) 0.014(4) -0.005(4)
C48B 0.077(3) 0.105(4) 0.113(5) 0.003(4) 0.013(4) -0.005(3)
C49B 0.086(6) 0.152(8) 0.168(10) -0.005(8) 0.013(6) -0.002(6)
C50B 0.109(8) 0.251(14) 0.260(15) -0.085(12) -0.020(9) 0.083(9)
C51B 0.077(6) 0.247(14) 0.315(16) 0.092(13) -0.002(8) -0.047(8)
C52B 0.090(6) 0.193(11) 0.178(11) -0.029(9) 0.008(7) 0.029(7)
C1C 0.111(6) 0.190(8) 0.129(7) 0.058(6) -0.003(6) 0.006(6)
C2C 0.076(5) 0.196(7) 0.138(7) 0.051(6) 0.016(5) 0.015(5)
C3C 0.088(5) 0.177(8) 0.151(8) 0.055(7) 0.009(6) -0.004(5)
C4C 0.080(5) 0.151(7) 0.160(8) 0.061(6) 0.011(5) 0.007(5)
C5C 0.050(4) 0.184(8) 0.159(8) 0.049(7) 0.016(5) 0.005(5)
C6C 0.057(4) 0.181(7) 0.160(7) 0.052(6) 0.009(5) 0.007(5)
C7C 0.083(5) 0.145(7) 0.160(7) 0.049(6) 0.007(5) -0.011(5)
C8C 0.081(5) 0.171(7) 0.165(7) 0.036(6) 0.017(5) 0.018(5)
C9C 0.062(4) 0.162(7) 0.188(8) 0.035(7) 0.022(5) 0.014(5)
C10C 0.069(5) 0.158(8) 0.195(9) 0.040(7) 0.018(5) 0.001(5)
C11C 0.084(5) 0.131(7) 0.189(9) 0.045(7) 0.005(6) -0.006(5)
C12C 0.075(4) 0.133(6) 0.174(7) 0.044(6) -0.004(5) -0.002(5)
C13C 0.109(8) 0.187(13) 0.238(16) 0.126(13) 0.009(10) -0.039(9)
C14C 0.202(14) 0.185(14) 0.241(16) 0.101(13) 0.025(12) -0.047(12)
C15C 0.126(9) 0.224(15) 0.213(14) 0.047(12) 0.017(9) -0.090(10)
C16C 0.133(11) 0.252(18) 0.32(2) 0.057(17) 0.116(13) -0.050(12)
C17C 0.132(7) 0.122(7) 0.189(9) 0.028(7) -0.001(6) -0.016(6)
C18C 0.079(5) 0.134(6) 0.199(8) 0.045(6) -0.021(5) -0.017(5)
C19C 0.095(6) 0.157(8) 0.224(9) 0.067(7) 0.008(6) -0.041(6)
C20C 0.110(7) 0.172(9) 0.219(10) 0.051(8) 0.005(7) -0.029(7)
C21C 0.086(5) 0.147(7) 0.194(8) 0.026(7) -0.002(6) -0.051(5)
C22C 0.116(6) 0.120(6) 0.182(7) 0.004(6) -0.004(6) -0.041(5)
C23C 0.141(14) 0.188(17) 0.34(3) 0.015(18) -0.025(16) -0.020(12)
C24C 0.27(2) 0.29(3) 0.38(3) 0.11(3) 0.05(2) -0.09(2)
C25C 0.115(10) 0.31(3) 0.210(16) -0.013(16) 0.034(9) 0.044(12)
C26C 0.128(12) 0.32(3) 0.37(3) 0.08(3) 0.049(16) 0.072(15)
C27C 0.115(6) 0.111(6) 0.167(7) 0.002(6) 0.018(6) 0.008(5)
C28C 0.142(6) 0.102(6) 0.169(7) -0.013(6) 0.014(6) -0.039(5)
C29C 0.136(6) 0.090(6) 0.159(7) -0.008(5) 0.008(6) -0.067(5)
C30C 0.147(7) 0.104(7) 0.127(7) -0.017(5) 0.020(6) -0.045(6)
C31C 0.129(6) 0.102(6) 0.130(7) -0.013(5) 0.030(6) -0.038(5)
C32C 0.129(6) 0.123(6) 0.130(6) 0.004(5) 0.017(5) -0.006(5)
C33C 0.144(7) 0.149(8) 0.112(7) 0.020(6) 0.029(6) -0.033(6)
C34C 0.136(7) 0.152(7) 0.131(7) 0.010(6) 0.015(6) -0.029(6)
C35C 0.140(7) 0.169(8) 0.148(7) 0.021(7) 0.051(6) -0.009(6)
C36C 0.166(8) 0.178(9) 0.138(8) 0.013(7) 0.045(7) 0.005(7)
C37C 0.167(8) 0.148(8) 0.128(7) 0.028(6) 0.038(6) -0.008(7)
C38C 0.172(7) 0.160(8) 0.113(6) -0.006(6) 0.025(6) -0.011(6)
C39C 0.219(9) 0.192(8) 0.159(7) 0.052(8) 0.116(8) 0.031(8)
C40C 0.226(11) 0.187(10) 0.156(9) 0.050(9) 0.123(10) 0.031(9)
C41C 0.212(10) 0.193(10) 0.160(10) 0.052(10) 0.117(9) 0.031(9)
C42C 0.224(10) 0.200(11) 0.166(9) 0.048(10) 0.106(9) 0.025(9)
C67C 0.224(11) 0.187(10) 0.155(9) 0.050(9) 0.127(10) 0.031(9)
C68C 0.211(10) 0.193(10) 0.158(10) 0.048(10) 0.117(9) 0.031(9)
C69C 0.224(10) 0.197(11) 0.168(9) 0.052(9) 0.105(9) 0.024(9)
C43C 0.087(5) 0.197(8) 0.115(7) 0.041(6) 0.023(5) 0.005(6)
C44C 0.131(6) 0.191(8) 0.122(7) 0.037(6) 0.005(6) -0.006(6)
C45C 0.157(8) 0.220(10) 0.157(8) 0.069(8) 0.042(7) 0.032(8)
C46C 0.134(7) 0.226(10) 0.197(9) 0.071(8) 0.045(7) 0.048(7)
C47C 0.107(6) 0.223(9) 0.177(8) 0.081(8) 0.024(6) 0.041(6)
C48C 0.086(5) 0.212(8) 0.142(7) 0.061(6) 0.029(5) 0.010(5)
C49C 0.151(13) 0.221(19) 0.33(3) 0.117(18) 0.072(15) 0.056(12)
C50C 0.23(2) 0.35(3) 0.44(3) 0.20(3) 0.19(2) 0.12(2)
C51C 0.21(2) 0.35(3) 0.23(2) 0.02(2) 0.055(16) 0.07(2)
C52C 0.127(10) 0.228(18) 0.39(3) 0.085(18) 0.107(14) -0.014(11)
C1D 0.087(5) 0.109(6) 0.142(7) -0.020(5) 0.030(5) -0.021(4)
C2D 0.099(5) 0.110(6) 0.140(6) -0.012(5) 0.019(5) -0.036(5)
C3D 0.114(6) 0.106(6) 0.144(7) -0.013(5) 0.032(5) -0.001(5)
C4D 0.096(5) 0.097(6) 0.150(7) -0.021(5) 0.012(5) 0.000(5)
C5D 0.081(5) 0.112(6) 0.171(7) -0.025(6) 0.028(5) -0.006(5)
C6D 0.061(4) 0.117(6) 0.170(6) -0.041(5) 0.016(4) -0.021(4)
C7D 0.077(5) 0.100(6) 0.180(8) -0.001(6) 0.008(5) -0.012(4)
C8D 0.061(4) 0.104(5) 0.171(7) -0.026(5) 0.016(4) -0.014(4)
C9D 0.066(4) 0.089(5) 0.194(8) -0.022(5) 0.014(5) -0.029(4)
C10D 0.061(4) 0.110(6) 0.204(8) -0.022(6) 0.018(5) -0.030(4)
C11D 0.060(4) 0.100(6) 0.182(8) -0.034(5) -0.002(5) -0.021(4)
C12D 0.064(4) 0.102(5) 0.174(7) -0.016(5) 0.021(5) -0.012(4)
C13D 0.040(3) 0.138(6) 0.293(12) -0.031(7) 0.020(5) -0.034(3)
C14D 0.056(5) 0.142(7) 0.297(12) -0.032(8) 0.015(6) -0.035(5)
C15D 0.038(5) 0.136(7) 0.292(12) -0.030(7) 0.023(6) -0.031(4)
C16D 0.041(5) 0.137(7) 0.295(12) -0.027(8) 0.024(6) -0.035(5)
C61D 0.037(5) 0.136(7) 0.292(12) -0.031(8) 0.018(6) -0.029(5)
C62D 0.044(5) 0.140(7) 0.292(12) -0.029(8) 0.027(6) -0.035(5)
C63D 0.035(4) 0.137(7) 0.294(12) -0.033(8) 0.014(6) -0.039(4)
C17D 0.045(4) 0.130(6) 0.168(7) -0.029(6) 0.023(4) 0.013(4)
C18D 0.056(4) 0.097(5) 0.185(7) -0.019(5) 0.023(4) 0.005(4)
C19D 0.058(4) 0.112(6) 0.196(8) -0.015(6) 0.024(5) -0.007(4)
C20D 0.056(4) 0.125(6) 0.165(7) -0.042(6) 0.023(5) -0.006(4)
C21D 0.068(4) 0.122(6) 0.158(7) -0.046(5) 0.022(5) 0.001(4)
C22D 0.033(3) 0.122(6) 0.159(6) -0.026(5) 0.012(4) 0.005(3)
C23D 0.087(6) 0.140(9) 0.217(14) -0.073(10) -0.022(9) 0.020(7)
C24D 0.066(5) 0.191(12) 0.244(15) -0.014(10) 0.067(7) 0.016(6)
C25D 0.129(9) 0.164(11) 0.210(13) -0.055(10) -0.057(9) -0.013(8)
C26D 0.075(5) 0.116(8) 0.283(15) -0.075(9) -0.026(7) 0.042(5)
C27D 0.043(3) 0.136(6) 0.138(6) 0.006(5) 0.015(4) 0.001(4)
C28D 0.043(4) 0.116(5) 0.143(6) -0.013(5) 0.003(4) -0.012(3)
C29D 0.056(4) 0.109(5) 0.149(7) 0.001(6) 0.009(5) -0.014(4)
C30D 0.025(3) 0.114(5) 0.166(7) 0.009(5) -0.007(4) -0.014(3)
C31D 0.051(4) 0.112(6) 0.163(8) 0.011(6) 0.011(5) -0.020(4)
C32D 0.045(4) 0.124(5) 0.143(6) -0.003(5) 0.017(4) -0.018(4)
C33D 0.070(4) 0.109(6) 0.147(7) -0.011(5) -0.003(5) 0.005(4)
C34D 0.042(3) 0.115(5) 0.126(6) -0.003(5) 0.004(4) -0.002(3)
C35D 0.043(3) 0.125(6) 0.144(6) 0.001(5) 0.019(4) 0.009(4)
C36D 0.044(4) 0.106(5) 0.137(7) -0.002(5) 0.016(4) 0.010(4)
C37D 0.046(3) 0.114(6) 0.123(6) -0.012(5) 0.024(4) 0.018(4)
C38D 0.067(4) 0.110(5) 0.118(6) 0.000(5) 0.014(4) -0.002(4)
C39D 0.043(4) 0.107(7) 0.179(10) -0.016(7) 0.011(5) -0.030(4)
C40D 0.095(6) 0.126(9) 0.179(11) -0.016(8) 0.028(6) -0.013(6)
C41D 0.111(8) 0.169(11) 0.179(12) 0.010(10) -0.029(8) -0.047(7)
C42D 0.047(4) 0.161(9) 0.299(16) 0.010(10) 0.071(7) 0.004(5)
C43D 0.069(4) 0.106(6) 0.126(6) -0.017(5) -0.002(4) 0.012(4)
C44D 0.050(3) 0.104(5) 0.129(6) -0.014(5) 0.012(4) -0.001(3)
C45D 0.088(5) 0.111(6) 0.142(7) -0.029(6) 0.014(5) -0.016(5)
C46D 0.078(5) 0.125(6) 0.166(8) -0.023(6) 0.025(5) -0.033(5)
C47D 0.118(6) 0.109(6) 0.174(8) -0.024(6) 0.013(6) -0.045(5)
C48D 0.083(5) 0.090(5) 0.141(7) -0.010(5) -0.011(5) -0.013(4)
C49D 0.147(11) 0.147(13) 0.175(14) -0.060(11) 0.077(11) -0.053(9)
C50D 0.141(18) 0.098(15) 0.17(2) 0.014(15) 0.073(17) 0.027(14)
C51D 0.17(2) 0.080(13) 0.075(16) -0.008(13) 0.091(18) -0.005(11)
C52D 0.17(2) 0.098(14) 0.101(16) -0.017(12) 0.001(15) -0.039(14)
C70D 0.21(3) 0.128(19) 0.10(2) 0.01(2) 0.07(3) -0.036(17)
C71D 0.127(17) 0.085(14) 0.127(18) -0.019(14) 0.004(15) 0.018(12)
C72D 0.14(2) 0.20(3) 0.133(19) -0.015(18) 0.017(15) -0.032(18)
C1E 0.042(2) 0.108(3) 0.169(4) -0.009(3) 0.011(3) 0.010(3)
C2E 0.041(2) 0.124(3) 0.173(4) -0.005(3) 0.019(3) 0.016(2)
C3E 0.042(2) 0.116(3) 0.171(4) -0.008(4) 0.019(3) 0.014(3)
C4E 0.042(3) 0.104(3) 0.166(4) -0.003(4) 0.015(3) -0.001(3)
C5E 0.028(2) 0.090(3) 0.161(4) 0.000(3) 0.011(3) -0.006(2)
C6E 0.034(2) 0.087(3) 0.161(4) -0.006(3) 0.011(3) -0.003(2)
C7E 0.042(2) 0.065(3) 0.159(4) 0.006(3) 0.009(3) 0.009(2)
C8E 0.035(2) 0.073(3) 0.156(4) -0.003(3) 0.009(3) 0.001(2)
C9E 0.056(3) 0.068(3) 0.159(4) 0.002(3) 0.001(3) -0.002(2)
C10E 0.063(3) 0.066(3) 0.156(4) 0.001(3) -0.002(3) -0.015(3)
C11E 0.056(3) 0.061(3) 0.150(4) 0.009(3) -0.003(3) -0.013(2)
C12E 0.051(2) 0.070(3) 0.156(4) 0.005(3) 0.006(3) 0.000(2)
C13E 0.050(4) 0.066(5) 0.196(10) -0.018(6) 0.004(5) -0.001(3)
C14E 0.124(8) 0.104(7) 0.219(13) -0.031(8) -0.021(8) 0.018(6)
C15E 0.098(6) 0.089(6) 0.203(11) 0.031(7) 0.012(6) 0.027(5)
C16E 0.118(7) 0.127(8) 0.122(8) -0.010(6) -0.001(6) 0.034(6)
C17E 0.040(2) 0.078(3) 0.164(4) 0.005(3) 0.021(3) 0.006(2)
C18E 0.042(2) 0.078(3) 0.162(4) 0.008(3) 0.015(3) 0.008(2)
C19E 0.028(2) 0.086(3) 0.169(4) 0.005(3) 0.021(3) 0.014(2)
C20E 0.026(2) 0.086(3) 0.171(4) 0.005(3) 0.024(3) 0.012(2)
C21E 0.037(2) 0.084(3) 0.173(4) 0.002(3) 0.021(3) 0.008(2)
C22E 0.038(2) 0.079(3) 0.167(4) 0.001(3) 0.017(3) 0.011(2)
C23E 0.034(3) 0.105(7) 0.173(9) -0.004(7) 0.021(4) 0.010(4)
C24E 0.038(3) 0.136(7) 0.157(8) 0.021(6) 0.017(4) 0.047(4)
C25E 0.106(7) 0.105(7) 0.197(12) 0.010(8) 0.016(7) 0.022(6)
C26E 0.072(5) 0.128(9) 0.233(13) 0.008(8) 0.026(7) 0.015(5)
C27E 0.035(2) 0.099(3) 0.177(4) -0.006(3) 0.016(3) 0.017(2)
C28E 0.034(2) 0.085(3) 0.171(4) 0.000(3) 0.019(3) 0.017(2)
C29E 0.039(2) 0.092(3) 0.177(4) 0.005(3) 0.019(3) 0.019(3)
C30E 0.044(2) 0.095(3) 0.184(4) 0.012(3) 0.010(3) 0.019(3)
C31E 0.034(2) 0.097(3) 0.186(4) 0.010(3) 0.012(3) 0.019(3)
C32E 0.034(2) 0.109(3) 0.187(4) 0.004(3) 0.015(3) 0.015(2)
C33E 0.0174(11) 0.114(2) 0.188(3) 0.008(2) 0.0189(17) 0.0095(12)
C34E 0.0193(11) 0.114(2) 0.188(3) 0.008(2) 0.0181(17) 0.0088(12)
C35E 0.0201(11) 0.114(2) 0.188(3) 0.008(2) 0.0176(17) 0.0085(12)
C36E 0.0191(11) 0.114(2) 0.188(3) 0.008(2) 0.0177(17) 0.0089(12)
C37E 0.0179(11) 0.114(2) 0.188(3) 0.008(2) 0.0187(17) 0.0095(12)
C38E 0.0170(11) 0.114(2) 0.187(3) 0.008(2) 0.0191(17) 0.0100(12)
C39E 0.035(2) 0.203(6) 0.275(9) -0.005(7) -0.013(4) 0.027(3)
C40E 0.026(3) 0.202(6) 0.273(9) -0.006(7) -0.013(5) 0.028(3)
C41E 0.040(3) 0.203(6) 0.276(9) -0.007(7) -0.012(4) 0.037(3)
C42E 0.053(3) 0.209(6) 0.280(9) -0.003(7) -0.016(4) 0.017(4)
C43E 0.028(2) 0.144(4) 0.175(4) 0.004(4) 0.028(3) 0.010(3)
C44E 0.0206(19) 0.139(3) 0.180(4) 0.005(3) 0.031(3) 0.016(2)
C45E 0.029(2) 0.159(4) 0.182(4) 0.004(4) 0.026(3) 0.025(3)
C46E 0.042(3) 0.164(4) 0.180(5) 0.000(4) 0.030(3) 0.025(3)
C47E 0.047(3) 0.159(4) 0.180(4) 0.001(4) 0.028(3) 0.020(3)
C48E 0.038(2) 0.144(3) 0.176(4) 0.002(3) 0.027(3) 0.016(2)
C49E 0.081(7) 0.259(16) 0.219(13) -0.001(11) 0.038(7) 0.060(8)
C50E 0.087(10) 0.263(18) 0.225(15) 0.003(13) 0.033(10) 0.047(10)
C51E 0.064(8) 0.250(17) 0.220(14) -0.011(12) 0.046(9) 0.083(10)
C52E 0.080(9) 0.265(18) 0.222(15) -0.005(13) 0.048(9) 0.062(10)
C70E 0.075(14) 0.26(4) 0.24(3) 0.00(3) -0.011(16) 0.028(18)
C71E 0.045(10) 0.23(3) 0.25(3) -0.06(2) 0.071(14) 0.007(14)
C72E 0.22(3) 0.28(4) 0.104(19) 0.07(2) 0.07(2) 0.01(3)
C1F 0.073(4) 0.107(6) 0.164(7) -0.024(5) 0.018(5) -0.016(4)
C2F 0.102(5) 0.111(6) 0.161(7) -0.001(5) 0.012(5) -0.024(5)
C3F 0.125(6) 0.097(6) 0.165(7) 0.022(6) 0.009(6) -0.043(5)
C4F 0.121(6) 0.091(6) 0.171(8) 0.010(6) 0.017(6) -0.027(5)
C5F 0.103(5) 0.095(6) 0.166(7) -0.015(6) 0.010(5) -0.020(5)
C6F 0.078(4) 0.097(5) 0.160(6) -0.022(5) 0.016(4) -0.032(4)
C7F 0.112(6) 0.085(5) 0.149(7) -0.012(5) 0.027(5) -0.003(5)
C8F 0.115(5) 0.101(5) 0.143(7) -0.010(5) 0.028(5) -0.012(5)
C9F 0.095(5) 0.109(6) 0.120(6) 0.002(5) 0.043(5) -0.011(4)
C10F 0.102(6) 0.129(7) 0.120(7) -0.007(6) 0.009(6) 0.009(5)
C11F 0.095(5) 0.109(6) 0.132(7) 0.004(6) 0.009(5) 0.001(5)
C12F 0.090(5) 0.101(5) 0.127(6) -0.011(5) 0.008(5) -0.011(4)
C13F 0.159(10) 0.099(8) 0.158(11) -0.016(8) 0.022(9) -0.056(7)
C14F 0.113(8) 0.190(13) 0.270(18) 0.026(13) 0.052(10) -0.018(9)
C15F 0.238(18) 0.213(17) 0.263(19) -0.041(15) 0.093(15) -0.102(15)
C16F 0.194(13) 0.156(13) 0.195(13) -0.013(10) 0.106(11) -0.004(9)
C17F 0.125(6) 0.114(6) 0.101(6) -0.009(5) -0.002(5) -0.012(5)
C18F 0.100(5) 0.119(6) 0.130(6) -0.021(5) 0.011(5) -0.014(5)
C19F 0.094(5) 0.105(6) 0.148(7) -0.012(6) 0.009(5) 0.001(5)
C20F 0.098(5) 0.081(5) 0.147(7) -0.012(5) 0.019(5) -0.010(4)
C21F 0.131(6) 0.090(5) 0.132(7) -0.006(5) 0.005(6) -0.021(5)
C22F 0.113(5) 0.087(5) 0.114(6) -0.009(5) 0.012(5) -0.010(4)
C23F 0.103(6) 0.095(7) 0.139(9) -0.026(6) 0.028(6) -0.003(5)
C24F 0.112(7) 0.102(7) 0.164(10) -0.020(7) -0.005(7) -0.007(5)
C25F 0.087(5) 0.116(8) 0.181(10) -0.008(7) -0.015(6) -0.027(5)
C26F 0.079(5) 0.174(10) 0.162(10) 0.044(9) 0.009(6) 0.000(6)
C27F 0.115(6) 0.097(5) 0.096(6) -0.015(5) -0.009(5) -0.013(5)
C28F 0.106(5) 0.111(5) 0.089(5) -0.016(5) 0.012(5) 0.000(4)
C29F 0.084(5) 0.115(6) 0.104(6) -0.018(5) 0.016(5) -0.001(4)
C30F 0.133(7) 0.105(6) 0.105(6) -0.012(5) 0.000(6) 0.001(5)
C31F 0.133(6) 0.121(6) 0.100(6) -0.025(5) 0.015(6) -0.002(5)
C32F 0.104(5) 0.113(5) 0.100(6) -0.033(5) 0.000(5) 0.007(5)
C33F 0.101(5) 0.107(6) 0.124(6) -0.003(5) 0.000(5) -0.027(5)
C34F 0.117(6) 0.127(6) 0.110(6) 0.003(5) -0.021(5) -0.013(5)
C35F 0.106(6) 0.116(6) 0.129(7) 0.007(6) -0.029(5) -0.018(5)
C36F 0.090(5) 0.119(7) 0.144(7) 0.011(6) -0.012(5) -0.015(5)
C37F 0.090(5) 0.121(7) 0.127(7) -0.011(6) -0.010(5) -0.017(5)
C38F 0.099(5) 0.115(6) 0.128(6) -0.002(5) -0.006(5) -0.027(5)
C39F 0.085(6) 0.130(9) 0.185(12) -0.032(9) -0.003(7) 0.007(6)
C40F 0.116(8) 0.112(8) 0.251(16) -0.011(9) -0.007(9) 0.021(6)
C41F 0.162(11) 0.181(13) 0.251(17) -0.093(12) -0.062(11) 0.031(10)
C42F 0.126(9) 0.183(12) 0.171(12) -0.050(10) -0.014(8) -0.003(9)
C43F 0.064(4) 0.110(6) 0.143(7) -0.012(5) 0.009(4) -0.025(4)
C44F 0.110(6) 0.122(6) 0.141(7) -0.003(5) -0.003(5) -0.018(5)
C45F 0.099(6) 0.121(7) 0.156(7) -0.014(6) 0.019(6) -0.007(5)
C46F 0.107(6) 0.128(7) 0.174(8) -0.026(6) 0.030(6) -0.005(6)
C47F 0.096(6) 0.120(6) 0.189(8) -0.012(6) 0.027(6) -0.024(5)
C48F 0.084(5) 0.107(6) 0.158(7) 0.011(5) 0.037(5) -0.012(4)
C49F 0.108(8) 0.149(9) 0.312(16) -0.089(10) 0.024(9) -0.045(7)
C50F 0.147(11) 0.237(16) 0.34(2) 0.006(15) -0.034(13) -0.093(11)
C51F 0.082(7) 0.277(17) 0.41(2) -0.110(17) 0.010(11) 0.005(9)
C52F 0.092(7) 0.167(12) 0.42(2) -0.045(13) 0.045(10) 0.005(7)
C1G 0.146(7) 0.131(7) 0.090(6) -0.003(5) -0.019(5) -0.015(6)
C2G 0.151(7) 0.141(6) 0.096(6) 0.008(5) -0.014(5) -0.011(6)
C3G 0.147(7) 0.125(6) 0.079(5) -0.003(5) 0.007(5) -0.021(5)
C4G 0.126(6) 0.120(6) 0.084(6) 0.005(5) 0.003(5) -0.022(5)
C5G 0.121(6) 0.127(6) 0.089(6) 0.018(5) -0.008(5) -0.011(5)
C6G 0.112(6) 0.139(6) 0.096(6) 0.007(5) -0.009(5) -0.013(5)
C7G 0.153(7) 0.165(8) 0.114(7) 0.016(6) -0.007(6) 0.001(7)
C8G 0.107(6) 0.169(7) 0.100(6) 0.011(6) -0.013(5) 0.000(5)
C9G 0.111(6) 0.201(9) 0.131(7) 0.035(7) -0.027(6) -0.005(7)
C10G 0.145(8) 0.215(9) 0.137(8) 0.019(8) -0.015(7) 0.040(7)
C11G 0.170(8) 0.201(9) 0.121(8) 0.024(8) 0.007(7) 0.036(7)
C12G 0.163(8) 0.180(8) 0.098(7) 0.020(6) -0.013(6) 0.005(7)
C13G 0.168(12) 0.28(2) 0.198(15) 0.035(15) 0.049(12) 0.074(14)
C15G 0.30(2) 0.29(2) 0.27(2) 0.055(19) 0.129(18) 0.12(2)
C14G 0.155(12) 0.28(2) 0.221(17) 0.033(15) 0.054(11) 0.064(12)
C17G 0.158(8) 0.148(7) 0.101(7) 0.017(6) 0.008(6) -0.020(6)
C18G 0.161(7) 0.163(7) 0.086(6) 0.006(6) -0.014(6) -0.006(6)
C19G 0.154(7) 0.146(7) 0.107(7) 0.020(6) -0.016(6) -0.009(6)
C20G 0.168(8) 0.144(7) 0.106(7) 0.025(6) -0.034(7) -0.005(6)
C21G 0.194(9) 0.139(7) 0.090(6) 0.021(6) -0.020(6) -0.002(7)
C22G 0.170(7) 0.128(6) 0.082(6) 0.015(5) -0.005(6) -0.012(6)
C23G 0.151(9) 0.219(12) 0.129(8) 0.049(9) -0.042(8) -0.019(9)
C24G 0.167(12) 0.261(17) 0.188(13) -0.018(12) -0.012(10) 0.037(12)
C25G 0.154(11) 0.251(17) 0.301(18) 0.072(15) -0.050(12) -0.049(11)
C26G 0.199(14) 0.304(19) 0.205(14) 0.014(14) -0.046(12) -0.012(14)
C27G 0.194(9) 0.114(6) 0.088(6) 0.031(5) -0.034(6) -0.002(7)
C28G 0.170(7) 0.122(6) 0.081(5) 0.013(5) -0.024(5) -0.012(6)
C29G 0.171(8) 0.135(7) 0.079(6) 0.002(5) -0.026(6) -0.015(6)
C30G 0.174(8) 0.123(7) 0.073(6) 0.026(5) 0.003(6) 0.000(6)
C31G 0.181(8) 0.121(7) 0.086(6) 0.021(5) -0.001(6) -0.027(6)
C32G 0.194(8) 0.111(6) 0.076(5) 0.003(5) -0.023(6) 0.001(6)
C33G 0.184(8) 0.103(6) 0.085(6) -0.007(5) -0.015(6) -0.006(6)
C34G 0.186(7) 0.106(6) 0.075(5) 0.002(5) -0.031(5) -0.010(6)
C35G 0.163(7) 0.120(6) 0.069(5) -0.002(5) 0.016(5) -0.008(6)
C36G 0.179(8) 0.109(6) 0.075(6) -0.003(5) 0.015(6) -0.017(6)
C37G 0.173(7) 0.085(5) 0.096(6) 0.011(5) 0.001(6) -0.008(5)
C38G 0.183(7) 0.103(6) 0.082(6) 0.004(5) -0.021(6) -0.026(6)
C39G 0.225(14) 0.115(9) 0.102(9) 0.018(8) -0.012(9) -0.020(9)
C40G 0.149(9) 0.177(11) 0.100(8) -0.001(8) 0.022(7) 0.008(8)
C41G 0.156(9) 0.145(10) 0.116(8) 0.018(7) 0.025(7) 0.038(8)
C42G 0.128(8) 0.140(9) 0.166(11) 0.009(8) 0.015(8) 0.017(7)
C43G 0.161(7) 0.148(7) 0.098(7) -0.015(6) -0.010(6) -0.040(6)
C44G 0.153(6) 0.118(6) 0.095(6) 0.003(5) 0.001(5) -0.033(5)
C45G 0.153(7) 0.128(7) 0.104(6) -0.015(6) 0.007(6) 0.013(6)
C46G 0.147(7) 0.119(7) 0.089(6) 0.010(6) -0.011(6) -0.009(6)
C47G 0.156(7) 0.148(7) 0.079(6) -0.002(6) -0.025(6) -0.024(6)
C48G 0.144(6) 0.153(7) 0.073(5) -0.006(5) -0.014(5) -0.022(6)
C49G 0.187(11) 0.153(10) 0.085(7) 0.023(8) 0.008(8) 0.014(10)
C50G 0.149(9) 0.145(10) 0.167(12) 0.033(9) 0.005(9) 0.013(8)
C51G 0.119(7) 0.163(10) 0.131(9) 0.017(8) -0.025(7) 0.008(7)
C52G 0.158(10) 0.166(12) 0.141(10) -0.037(9) 0.026(8) -0.023(8)
C1H 0.141(7) 0.103(6) 0.107(6) 0.012(5) -0.007(6) 0.007(5)
C2H 0.158(7) 0.126(6) 0.118(6) 0.000(6) -0.009(6) 0.005(6)
C3H 0.156(7) 0.135(7) 0.109(6) 0.008(6) 0.003(6) 0.009(6)
C4H 0.148(7) 0.124(7) 0.102(6) -0.003(6) -0.004(6) 0.001(6)
C5H 0.158(7) 0.117(7) 0.089(6) 0.013(5) -0.010(5) 0.012(6)
C6H 0.137(6) 0.115(6) 0.090(5) 0.005(5) -0.014(5) 0.000(5)
C7H 0.108(6) 0.141(7) 0.109(6) -0.005(6) 0.006(5) -0.020(5)
C8H 0.116(6) 0.124(6) 0.120(6) -0.007(5) 0.017(5) -0.027(5)
C9H 0.155(8) 0.112(7) 0.126(7) -0.002(6) -0.040(6) -0.024(6)
C10H 0.157(8) 0.142(8) 0.159(8) -0.010(7) -0.035(7) -0.053(7)
C11H 0.166(8) 0.158(8) 0.153(8) -0.018(7) -0.034(7) -0.012(7)
C12H 0.112(6) 0.144(7) 0.104(6) -0.019(5) 0.001(5) -0.011(5)
C13H 0.125(11) 0.178(16) 0.32(3) -0.047(18) -0.052(14) -0.005(11)
C14H 0.130(13) 0.30(3) 0.51(4) -0.02(3) -0.124(19) -0.089(17)
C15H 0.141(12) 0.209(18) 0.37(3) -0.029(19) -0.012(15) -0.071(12)
C16H 0.28(2) 0.24(2) 0.211(18) -0.024(16) -0.043(17) -0.103(19)
C17H 0.093(5) 0.154(7) 0.103(6) -0.026(6) 0.005(5) 0.001(5)
C18H 0.114(6) 0.151(7) 0.108(6) -0.016(6) 0.004(5) -0.003(5)
C19H 0.118(6) 0.133(7) 0.140(7) -0.003(6) -0.002(6) -0.009(6)
C20H 0.131(7) 0.154(8) 0.182(8) -0.023(8) -0.033(6) -0.013(7)
C21H 0.119(6) 0.151(8) 0.164(8) -0.020(7) -0.035(6) -0.011(6)
C22H 0.092(5) 0.157(7) 0.136(6) -0.021(6) -0.001(5) -0.010(5)
C23H 0.158(12) 0.180(15) 0.201(16) 0.039(13) -0.042(11) 0.045(11)
C24H 0.103(7) 0.155(10) 0.191(12) 0.011(9) -0.061(7) -0.015(7)
C25H 0.26(3) 0.40(4) 0.35(3) 0.15(3) -0.01(3) 0.13(3)
C26H 0.32(2) 0.160(15) 0.227(18) 0.029(13) -0.103(16) 0.071(15)
C27H 0.117(6) 0.129(7) 0.144(7) -0.012(6) -0.014(6) 0.007(6)
C28H 0.115(6) 0.144(7) 0.122(6) -0.029(5) -0.027(5) -0.004(5)
C29H 0.127(6) 0.114(6) 0.131(7) -0.022(6) -0.023(6) -0.007(5)
C30H 0.138(7) 0.110(6) 0.126(7) -0.004(6) -0.027(6) 0.002(5)
C31H 0.142(7) 0.132(7) 0.139(7) -0.001(6) -0.048(6) 0.012(6)
C32H 0.139(7) 0.132(7) 0.154(7) -0.024(6) -0.031(6) 0.005(6)
C33H 0.138(7) 0.154(8) 0.179(8) -0.004(7) -0.021(7) -0.008(7)
C34H 0.137(7) 0.155(7) 0.191(8) -0.040(7) -0.045(6) 0.010(6)
C35H 0.144(8) 0.180(9) 0.236(9) -0.081(8) -0.075(8) 0.037(7)
C36H 0.151(8) 0.210(10) 0.278(11) -0.084(9) -0.064(9) 0.016(8)
C37H 0.140(8) 0.191(9) 0.256(10) -0.058(9) -0.046(8) 0.024(8)
C38H 0.141(7) 0.156(8) 0.191(8) -0.025(7) -0.024(7) -0.005(6)
C43H 0.125(6) 0.167(8) 0.131(7) 0.011(7) -0.014(6) 0.001(6)
C44H 0.143(7) 0.164(8) 0.166(7) 0.009(7) -0.013(6) 0.000(7)
C45H 0.131(7) 0.186(9) 0.188(9) 0.021(8) 0.006(7) -0.002(8)
C46H 0.152(8) 0.211(10) 0.192(9) 0.021(9) 0.008(8) 0.010(9)
C47H 0.151(8) 0.183(9) 0.160(8) 0.023(7) 0.012(8) 0.008(8)
C48H 0.124(6) 0.147(7) 0.121(6) 0.013(6) -0.009(6) 0.033(6)
C49H 0.27(3) 0.27(3) 0.30(3) 0.08(2) 0.07(2) 0.07(2)
C50H 0.161(17) 0.35(4) 0.65(7) 0.11(4) -0.08(3) 0.10(2)
C51H 0.214(18) 0.187(18) 0.40(3) 0.087(19) 0.001(18) -0.046(14)
C52H 0.128(12) 0.45(4) 0.52(4) 0.17(3) 0.17(2) 0.117(18)
C1I 0.147(7) 0.088(6) 0.172(8) 0.006(6) -0.005(7) 0.032(6)
C2I 0.149(7) 0.089(6) 0.155(7) 0.011(6) -0.013(6) 0.023(6)
C3I 0.128(6) 0.091(6) 0.119(6) -0.011(5) -0.025(5) 0.004(5)
C4I 0.131(7) 0.105(6) 0.100(6) -0.005(5) -0.013(5) 0.003(5)
C5I 0.147(7) 0.106(6) 0.130(7) 0.002(6) -0.006(6) 0.013(6)
C6I 0.136(7) 0.089(6) 0.161(7) -0.006(5) -0.017(6) 0.029(5)
C7I 0.126(7) 0.134(7) 0.165(9) -0.008(7) -0.009(7) -0.003(6)
C8I 0.142(7) 0.114(6) 0.156(8) -0.010(6) -0.019(7) 0.001(6)
C9I 0.129(7) 0.119(6) 0.159(8) -0.016(6) -0.013(7) 0.004(6)
C10I 0.122(7) 0.138(7) 0.168(9) -0.035(7) -0.007(7) 0.010(6)
C11I 0.107(6) 0.137(7) 0.186(9) -0.028(7) -0.019(7) -0.011(5)
C12I 0.140(7) 0.144(7) 0.170(8) -0.012(7) -0.014(7) -0.019(6)
C13I 0.093(9) 0.225(19) 0.34(3) -0.044(18) -0.003(13) 0.015(10)
C14I 0.175(15) 0.34(3) 0.28(2) -0.10(2) -0.111(15) 0.013(16)
C15I 0.171(15) 0.22(2) 0.43(4) 0.06(2) -0.085(18) -0.010(14)
C16I 0.176(18) 0.47(4) 0.28(2) 0.14(3) -0.106(18) 0.02(2)
C17I 0.112(6) 0.144(7) 0.141(8) 0.002(7) 0.007(6) 0.001(6)
C18I 0.133(7) 0.159(7) 0.153(8) -0.005(7) -0.008(6) 0.018(6)
C19I 0.118(7) 0.180(8) 0.161(8) 0.009(8) 0.015(7) 0.039(6)
C20I 0.139(8) 0.189(9) 0.159(8) 0.011(8) -0.003(8) 0.013(7)
C21I 0.149(8) 0.180(9) 0.137(8) 0.013(7) -0.009(7) 0.002(7)
C22I 0.128(6) 0.165(7) 0.139(7) 0.019(7) 0.002(6) 0.003(6)
C23I 0.248(18) 0.27(2) 0.153(13) 0.013(14) 0.038(14) -0.042(17)
C24I 0.31(3) 0.29(2) 0.214(18) -0.020(17) -0.003(19) -0.09(2)
C25I 0.228(17) 0.36(3) 0.208(18) 0.047(18) 0.063(14) -0.099(18)
C26I 0.36(3) 0.32(3) 0.35(3) -0.07(3) 0.13(2) 0.00(3)
C27I 0.150(8) 0.167(8) 0.134(8) 0.022(7) -0.028(7) -0.019(7)
C28I 0.144(7) 0.175(8) 0.138(7) 0.016(7) -0.006(6) -0.009(6)
C29I 0.138(7) 0.145(7) 0.145(8) 0.038(7) -0.020(6) 0.009(6)
C30I 0.140(7) 0.153(8) 0.119(8) 0.046(6) -0.038(6) -0.006(6)
C31I 0.141(7) 0.134(7) 0.120(7) 0.055(6) -0.034(6) -0.010(6)
C32I 0.145(7) 0.155(7) 0.136(7) 0.024(6) -0.006(6) -0.016(6)
C33I 0.133(7) 0.130(7) 0.117(7) 0.012(6) -0.021(6) -0.009(6)
C34I 0.115(6) 0.140(7) 0.113(6) 0.010(6) -0.006(5) -0.006(5)
C35I 0.160(8) 0.168(8) 0.100(7) -0.008(6) -0.013(6) 0.001(7)
C36I 0.157(7) 0.139(7) 0.108(7) 0.002(6) -0.014(6) -0.010(6)
C37I 0.161(7) 0.139(7) 0.100(6) -0.006(6) 0.000(6) 0.006(6)
C38I 0.142(6) 0.127(6) 0.096(6) 0.003(5) 0.001(5) -0.005(5)
C39I 0.158(10) 0.125(9) 0.126(10) -0.015(8) -0.040(9) -0.014(8)
C40I 0.180(12) 0.243(17) 0.138(10) 0.037(11) -0.031(10) -0.114(12)
C41I 0.125(8) 0.116(9) 0.261(16) -0.012(10) 0.010(9) -0.040(7)
C42I 0.160(10) 0.173(12) 0.152(11) 0.044(10) -0.048(9) -0.012(9)
C43I 0.182(8) 0.098(6) 0.123(7) 0.021(6) -0.010(7) 0.002(6)
C44I 0.176(8) 0.098(6) 0.124(7) -0.004(5) -0.004(6) -0.009(6)
C45I 0.181(8) 0.098(6) 0.145(8) -0.002(6) -0.014(7) 0.012(6)
C46I 0.159(8) 0.084(6) 0.153(8) -0.008(6) -0.001(8) 0.026(6)
C47I 0.163(8) 0.091(6) 0.135(7) 0.003(6) 0.001(7) 0.027(6)
C48I 0.167(7) 0.088(6) 0.145(7) 0.009(6) -0.012(6) 0.029(6)
C49I 0.193(12) 0.117(9) 0.133(10) -0.012(8) 0.039(9) -0.030(9)
C50I 0.116(8) 0.154(11) 0.267(17) -0.027(11) -0.054(9) -0.025(7)
C51I 0.188(12) 0.179(12) 0.146(11) 0.029(10) -0.027(9) 0.003(10)
C52I 0.158(10) 0.120(9) 0.173(11) -0.024(8) 0.009(8) -0.028(8)
C1J 0.149(8) 0.159(8) 0.175(8) 0.044(7) -0.007(7) -0.023(7)
C2J 0.152(7) 0.158(7) 0.163(8) 0.062(6) -0.004(7) -0.028(7)
C3J 0.166(8) 0.156(8) 0.155(8) 0.046(7) -0.011(7) -0.028(7)
C4J 0.177(9) 0.151(8) 0.153(9) 0.018(7) -0.004(8) -0.021(7)
C5J 0.150(8) 0.147(7) 0.141(8) 0.040(7) 0.006(7) -0.016(6)
C6J 0.150(7) 0.146(7) 0.164(8) 0.039(6) 0.007(7) -0.031(6)
C7J 0.138(7) 0.112(6) 0.188(9) -0.005(7) 0.023(7) -0.008(6)
C8J 0.142(7) 0.156(7) 0.176(8) 0.021(7) 0.008(7) -0.010(7)
C9J 0.090(6) 0.182(9) 0.204(9) 0.065(8) 0.006(7) -0.024(6)
C10J 0.144(8) 0.210(10) 0.241(11) 0.053(9) -0.002(8) -0.023(8)
C11J 0.120(7) 0.160(8) 0.239(10) 0.046(8) -0.004(7) -0.010(6)
C12J 0.130(6) 0.122(6) 0.208(8) 0.007(6) 0.032(6) 0.008(6)
C17J 0.143(7) 0.108(6) 0.198(8) 0.024(6) 0.052(7) 0.017(6)
C18J 0.135(6) 0.104(6) 0.169(8) 0.010(6) 0.049(6) 0.014(5)
C19J 0.134(7) 0.128(7) 0.166(8) 0.001(7) 0.066(6) 0.004(6)
C20J 0.138(7) 0.150(7) 0.147(8) -0.011(6) 0.076(6) 0.009(6)
C21J 0.132(7) 0.102(6) 0.159(8) -0.012(6) 0.064(6) -0.007(5)
C22J 0.138(6) 0.086(5) 0.175(7) 0.014(5) 0.065(6) 0.031(5)
C23J 0.25(2) 0.30(3) 0.164(16) -0.005(17) 0.067(15) -0.07(2)
C24J 0.233(15) 0.180(13) 0.155(12) 0.007(10) 0.038(11) 0.082(11)
C25J 0.162(11) 0.215(16) 0.269(19) 0.109(14) 0.050(11) -0.052(11)
C26J 0.24(2) 0.43(4) 0.210(19) 0.02(2) 0.102(18) -0.08(3)
C27J 0.126(6) 0.090(6) 0.173(8) 0.016(6) 0.036(6) 0.000(5)
C28J 0.128(6) 0.084(5) 0.194(7) 0.006(5) 0.049(6) 0.024(5)
C29J 0.154(7) 0.088(6) 0.193(8) 0.013(6) 0.041(7) -0.007(5)
C30J 0.134(7) 0.077(6) 0.191(8) 0.006(6) 0.041(6) 0.013(5)
C31J 0.121(6) 0.099(6) 0.168(7) 0.018(6) 0.043(6) 0.026(5)
C32J 0.105(5) 0.105(6) 0.158(7) 0.022(5) 0.026(5) 0.015(5)
C33J 0.115(6) 0.117(7) 0.174(8) 0.018(6) 0.020(6) -0.019(5)
C34J 0.104(5) 0.102(5) 0.168(7) 0.036(5) 0.039(5) 0.016(5)
C35J 0.128(7) 0.100(6) 0.201(8) 0.056(6) -0.007(7) -0.010(6)
C36J 0.124(7) 0.121(7) 0.205(9) 0.056(7) -0.026(7) -0.027(6)
C37J 0.099(6) 0.120(6) 0.200(8) 0.045(6) 0.001(6) -0.010(5)
C38J 0.134(6) 0.125(6) 0.183(8) 0.034(6) 0.014(6) -0.016(6)
C39J 0.138(11) 0.173(13) 0.36(2) 0.164(15) -0.050(12) -0.027(9)
C40J 0.131(11) 0.25(2) 0.36(2) 0.091(18) 0.029(13) 0.006(12)
C41J 0.151(12) 0.164(13) 0.43(3) 0.017(16) -0.132(16) -0.006(9)
C43J 0.141(7) 0.143(7) 0.176(8) 0.036(7) -0.004(7) -0.002(7)
C44J 0.143(7) 0.144(7) 0.180(8) 0.048(6) -0.004(7) 0.003(6)
C45J 0.138(7) 0.142(8) 0.173(8) 0.056(7) 0.012(7) -0.015(6)
C46J 0.141(7) 0.134(7) 0.167(8) 0.048(6) 0.010(7) -0.018(7)
C47J 0.175(9) 0.135(7) 0.165(8) 0.053(7) -0.008(8) -0.015(7)
C48J 0.145(7) 0.148(7) 0.166(8) 0.035(6) -0.014(7) -0.011(6)
C49J 0.124(10) 0.150(12) 0.30(2) 0.038(13) 0.051(12) 0.018(9)
C50J 0.217(16) 0.215(16) 0.254(18) 0.020(14) 0.081(14) 0.096(13)
C51J 0.131(10) 0.30(2) 0.35(2) 0.22(2) 0.088(12) 0.083(12)
C52J 0.20(2) 0.27(3) 0.55(5) 0.10(3) 0.00(3) 0.09(2)
C57H 0.102(10) 0.25(2) 0.55(5) -0.21(3) -0.042(18) 0.033(12)
C58H 0.141(13) 0.23(2) 0.46(4) -0.09(2) 0.077(19) -0.059(13)
C55H 0.117(13) 0.23(2) 0.49(4) -0.14(3) 0.03(2) -0.010(13)
C42J 0.121(10) 0.224(17) 0.57(4) 0.20(2) -0.081(16) -0.047(11)
C16G 0.27(3) 0.36(3) 0.40(3) 0.02(3) 0.02(3) 0.10(3)
C56H 0.179(16) 0.25(2) 0.81(7) -0.22(3) -0.13(3) -0.075(16)
C15J 0.087(8) 0.44(3) 0.32(2) -0.04(2) 0.058(11) -0.023(13)
C14J 0.118(13) 0.51(4) 0.41(3) -0.02(3) 0.029(17) 0.03(2)
C16J 0.184(19) 0.52(4) 0.39(3) -0.03(3) -0.01(2) 0.10(2)
C13J 0.097(11) 0.49(3) 0.27(2) -0.01(2) 0.009(12) 0.048(16)
C23A 0.045(2) 0.105(3) 0.225(4) -0.013(3) 0.003(3) -0.006(2)
C24A 0.050(3) 0.111(4) 0.228(5) -0.014(4) 0.000(4) -0.009(3)
C26A 0.050(4) 0.109(4) 0.230(5) -0.020(4) 0.004(4) -0.002(4)
C25A 0.047(3) 0.114(4) 0.230(5) -0.013(4) 0.002(4) -0.008(3)
C23Z 0.046(2) 0.106(3) 0.224(4) -0.013(3) 0.003(3) -0.005(2)
C24Z 0.043(3) 0.116(4) 0.231(5) -0.018(4) 0.005(4) -0.009(4)
C26Z 0.054(3) 0.115(4) 0.231(5) -0.014(4) 0.004(4) -0.005(3)
C25Z 0.040(3) 0.115(4) 0.228(5) -0.012(4) 0.000(4) -0.012(3)

loop_
_atom_type_symbol
_atom_type_description
_atom_type_scat_dispersion_real
_atom_type_scat_dispersion_imag
_atom_type_scat_source
C C 0.0033 0.0016 'International Tables Vol C Tables 4.2.6.8 and 6.1.1.4'
H H 0.0000 0.0000 'International Tables Vol C Tables 4.2.6.8 and 6.1.1.4'

loop_
_geom_angle_atom_site_label_1
_geom_angle_atom_site_label_2
_geom_angle_atom_site_label_3
_geom_angle
C6A C1A C2A 116(2)
C3A C2A C1A 117(2)
C3A C2A C48A 132(2)
C1A C2A C48A 104.3(19)
C4A C3A C2A 120(2)
C5A C4A C3A 122(2)
C5A C4A C30E 131(2)
C3A C4A C30E 103.3(14)
C4A C5A C6A 115(2)
C5A C6A C1A 124(3)
C5A C6A C8A 112(2)
C1A C6A C8A 122(2)
C8A C7A C12A 118(2)
C7A C8A C9A 121.8(18)
C7A C8A C6A 110(3)
C9A C8A C6A 119(2)
C10A C9A C8A 114.2(17)
C9A C10A C11A 120.3(16)
C9A C10A C13A 121.6(17)
C11A C10A C13A 115.6(16)
C10A C11A C12A 121.8(18)
C7A C12A C11A 114.1(19)
C7A C12A C18A 121.9(19)
C11A C12A C18A 123(2)
C15A C13A C16A 106(2)
C15A C13A C14A 110(2)
C16A C13A C14A 109(2)
C15A C13A C10A 103(2)
C16A C13A C10A 116(2)
C14A C13A C10A 113(2)
C22A C17A C18A 116(2)
C17A C18A C19A 118(2)
C17A C18A C12A 113.8(19)
C19A C18A C12A 128.1(19)
C20A C19A C18A 121.7(17)
C19A C20A C21A 121.5(16)
C19A C20A C23A 111.9(17)
C21A C20A C23A 116.5(18)
C20A C21A C22A 112.9(19)
C17A C22A C21A 125(2)
C17A C22A C28A 123(2)
C21A C22A C28A 109(2)
C28A C27A C32A 121(2)
C27A C28A C29A 121(2)
C27A C28A C22A 131(2)
C29A C28A C22A 108(2)
C30A C29A C28A 119(2)
C31A C30A C29A 119(2)
C31A C30A C34A 111.1(19)
C29A C30A C34A 128(2)
C30A C31A C32A 124(2)
C31A C32A C27A 116(2)
C31A C32A C4B 135.0(17)
C27A C32A C4B 108.9(18)
C34A C33A C38A 116.1(18)
C35A C34A C33A 122(2)
C35A C34A C30A 127(2)
C33A C34A C30A 110(2)
C34A C35A C36A 119.6(17)
C35A C36A C37A 116.0(18)
C35A C36A C39A 111.9(15)
C37A C36A C39A 123.6(15)
C38A C37A C36A 118.3(17)
C37A C38A C33A 121.3(18)
C37A C38A C44A 118.2(19)
C33A C38A C44A 120(2)
C36A C39A C41A 117.8(18)
C36A C39A C42A 103(2)
C41A C39A C42A 110.8(19)
C36A C39A C40A 112.0(17)
C41A C39A C40A 104.5(17)
C42A C39A C40A 109(2)
C44A C43A C48A 118.1(14)
C45A C44A C43A 123.1(16)
C45A C44A C38A 120.0(18)
C43A C44A C38A 116.8(19)
C46A C45A C44A 119.6(17)
C45A C46A C47A 116.1(15)
C45A C46A C49A 115.4(19)
C47A C46A C49A 119.3(17)
C46A C47A C48A 124.5(19)
C43A C48A C47A 116.9(16)
C43A C48A C2A 128(2)
C47A C48A C2A 114(2)
C50A C49A C51A 110(2)
C50A C49A C52A 110(3)
C51A C49A C52A 102(2)
C50A C49A C46A 111(2)
C51A C49A C46A 110(2)
C52A C49A C46A 114(2)
C2Z C1Z C6Z 120.1(18)
C3Z C2Z C1Z 118.4(15)
C3Z C2Z C48Z 111.0(14)
C1Z C2Z C48Z 130.4(17)
C4Z C3Z C2Z 121.1(15)
C3Z C4Z C5Z 120.7(15)
C3Z C4Z C30E 126.0(12)
C5Z C4Z C30E 112.7(13)
C6Z C5Z C4Z 120.8(16)
C5Z C6Z C1Z 118.3(17)
C5Z C6Z C8Z 121.2(18)
C1Z C6Z C8Z 115.3(16)
C8Z C7Z C12Z 119.5(16)
C7Z C8Z C9Z 119.8(13)
C7Z C8Z C6Z 119.4(13)
C9Z C8Z C6Z 116.6(14)
C8Z C9Z C10Z 119.5(12)
C11Z C10Z C9Z 118.2(11)
C11Z C10Z C13Z 126.2(12)
C9Z C10Z C13Z 115.5(12)
C10Z C11Z C12Z 122.3(12)
C18Z C12Z C7Z 119.0(15)
C18Z C12Z C11Z 125.6(18)
C7Z C12Z C11Z 115.0(14)
C15Z C13Z C14Z 113.7(16)
C15Z C13Z C10Z 106.8(15)
C14Z C13Z C10Z 112.1(13)
C15Z C13Z C16Z 112.7(16)
C14Z C13Z C16Z 110.4(17)
C10Z C13Z C16Z 100.4(14)
C22Z C17Z C18Z 122(2)
C12Z C18Z C17Z 126(2)
C12Z C18Z C19Z 118.7(15)
C17Z C18Z C19Z 113.0(15)
C20Z C19Z C18Z 122.8(13)
C19Z C20Z C21Z 120.2(11)
C19Z C20Z C23Z 123.4(11)
C21Z C20Z C23Z 116.4(12)
C22Z C21Z C20Z 116.3(14)
C17Z C22Z C21Z 121.1(16)
C17Z C22Z C28Z 118.6(15)
C21Z C22Z C28Z 120.2(16)
C28Z C27Z C32Z 120.2(16)
C27Z C28Z C29Z 117.5(15)
C27Z C28Z C22Z 118.7(16)
C29Z C28Z C22Z 123.7(17)
C28Z C29Z C30Z 124.2(17)
C31Z C30Z C29Z 112.6(16)
C31Z C30Z C34Z 137.2(15)
C29Z C30Z C34Z 109.7(15)
C32Z C31Z C30Z 124.3(16)
C31Z C32Z C27Z 119.2(16)
C31Z C32Z C4B 115.2(12)
C27Z C32Z C4B 122.9(15)
C38Z C33Z C34Z 120.1(18)
C35Z C34Z C33Z 119.1(14)
C35Z C34Z C30Z 122.6(15)
C33Z C34Z C30Z 114.1(18)
C34Z C35Z C36Z 122.2(13)
C37Z C36Z C35Z 114.4(13)
C37Z C36Z C39Z 118.8(14)
C35Z C36Z C39Z 126.8(13)
C36Z C37Z C38Z 127.5(15)
C33Z C38Z C37Z 113.7(15)
C33Z C38Z C44Z 116.1(18)
C37Z C38Z C44Z 129(2)
C36Z C39Z C40Z 111.7(15)
C36Z C39Z C41Z 114(2)
C40Z C39Z C41Z 109.0(17)
C36Z C39Z C42Z 110.3(15)
C40Z C39Z C42Z 105.4(18)
C41Z C39Z C42Z 106.5(17)
C44Z C43Z C48Z 122.7(15)
C43Z C44Z C45Z 113.6(14)
C43Z C44Z C38Z 122.4(16)
C45Z C44Z C38Z 123.8(17)
C46Z C45Z C44Z 126.7(15)
C49Z C46Z C45Z 119.3(15)
C49Z C46Z C47Z 123.5(15)
C45Z C46Z C47Z 117.1(13)
C48Z C47Z C46Z 116.8(14)
C47Z C48Z C43Z 121.8(16)
C47Z C48Z C2Z 125.5(17)
C43Z C48Z C2Z 111.1(15)
C46Z C49Z C50Z 115(2)
C46Z C49Z C52Z 112.0(17)
C50Z C49Z C52Z 103.8(18)
C46Z C49Z C51Z 114.2(17)
C50Z C49Z C51Z 107.0(17)
C52Z C49Z C51Z 104.1(19)
C6B C1B C2B 117.7(7)
C3B C2B C1B 119.3(8)
C3B C2B C48B 125.4(9)
C1B C2B C48B 115.1(8)
C2B C3B C4B 127.7(8)
C32Z C4B C5B 122.6(9)
C32A C4B C5B 131.5(12)
C32Z C4B C3B 129.2(10)
C32A C4B C3B 120.8(12)
C5B C4B C3B 107.6(8)
C6B C5B C4B 128.3(7)
C5B C6B C1B 118.6(6)
C5B C6B C8B 121.4(7)
C1B C6B C8B 119.7(7)
C8B C7B C12B 125.5(7)
C7B C8B C9B 119.2(7)
C7B C8B C6B 119.0(7)
C9B C8B C6B 121.7(8)
C8B C9B C10B 119.6(9)
C11B C10B C9B 119.7(9)
C11B C10B C13B 123.0(8)
C9B C10B C13B 117.3(9)
C10B C11B C12B 123.9(9)
C18B C12B C11B 123.4(7)
C18B C12B C7B 124.5(7)
C11B C12B C7B 112.0(9)
C16B C13B C15B 113.8(8)
C16B C13B C10B 112.1(9)
C15B C13B C10B 108.4(7)
C16B C13B C14B 108.1(8)
C15B C13B C14B 113.3(10)
C10B C13B C14B 100.5(7)
C22B C17B C18B 124.8(9)
C12B C18B C19B 122.8(9)
C12B C18B C17B 123.2(8)
C19B C18B C17B 114.0(10)
C20B C19B C18B 121.4(9)
C19B C20B C21B 119.5(8)
C19B C20B C23B 121.4(9)
C21B C20B C23B 118.6(11)
C22B C21B C20B 119.0(11)
C17B C22B C21B 120.5(10)
C17B C22B C28B 120.4(9)
C21B C22B C28B 118.7(10)
C20B C23B C24B 111.5(11)
C20B C23B C25B 112.7(9)
C24B C23B C25B 106.6(9)
C20B C23B C26B 110.7(8)
C24B C23B C26B 112.4(10)
C25B C23B C26B 102.6(12)
C28B C27B C32B 124.5(10)
C29B C28B C27B 120.4(9)
C29B C28B C22B 121.7(8)
C27B C28B C22B 117.8(9)
C28B C29B C30B 118.3(10)
C31B C30B C4C 124.7(10)
C31B C30B C29B 118.5(11)
C4C C30B C29B 116.8(10)
C32B C31B C30B 122.9(10)
C31B C32B C34B 124.5(9)
C31B C32B C27B 114.7(9)
C34B C32B C27B 120.8(10)
C34B C33B C38B 123.3(9)
C33B C34B C35B 124.4(9)
C33B C34B C32B 119.1(9)
C35B C34B C32B 116.3(11)
C34B C35B C36B 111.3(11)
C37B C36B C35B 119.5(11)
C37B C36B C39B 126.4(12)
C35B C36B C39B 109.7(12)
C36B C37B C38B 128.4(11)
C44B C38B C37B 129.3(9)
C44B C38B C33B 120.7(8)
C37B C38B C33B 109.8(10)
C42B C39B C36B 105.2(12)
C42B C39B C41B 111.9(12)
C36B C39B C41B 99.2(12)
C42B C39B C40B 116.1(15)
C36B C39B C40B 116.5(10)
C41B C39B C40B 106.8(15)
C48B C43B C44B 128.7(9)
C43B C44B C38B 125.7(9)
C43B C44B C45B 110.7(9)
C38B C44B C45B 123.5(8)
C46B C45B C44B 125.9(9)
C45B C46B C47B 119.5(9)
C45B C46B C49B 124.0(9)
C47B C46B C49B 116.4(10)
C48B C47B C46B 116.6(9)
C43B C48B C47B 118.5(8)
C43B C48B C2B 120.8(8)
C47B C48B C2B 120.6(8)
C52B C49B C50B 118.1(12)
C52B C49B C46B 115.5(9)
C50B C49B C46B 107.2(10)
C52B C49B C51B 114.2(12)
C50B C49B C51B 98.5(12)
C46B C49B C51B 100.8(9)
C6C C1C C2C 122.2(10)
C3C C2C C48C 130.7(9)
C3C C2C C1C 111.5(9)
C48C C2C C1C 115.5(10)
C2C C3C C4C 123.5(10)
C5C C4C C3C 120.5(10)
C5C C4C C30B 123.3(10)
C3C C4C C30B 115.8(9)
C6C C5C C4C 115.2(9)
C1C C6C C5C 124.2(8)
C1C C6C C8C 119.3(11)
C5C C6C C8C 112.8(10)
C8C C7C C12C 117.8(8)
C7C C8C C9C 120.6(8)
C7C C8C C6C 117.8(10)
C9C C8C C6C 118.9(10)
C10C C9C C8C 116.8(10)
C11C C10C C9C 120.6(10)
C11C C10C C13C 120.6(9)
C9C C10C C13C 117.1(11)
C10C C11C C12C 125.8(10)
C11C C12C C18C 126.6(9)
C11C C12C C7C 114.7(9)
C18C C12C C7C 118.6(8)
C16C C13C C14C 127.9(17)
C16C C13C C15C 102.6(12)
C14C C13C C15C 104.2(15)
C16C C13C C10C 108.0(11)
C14C C13C C10C 105.2(10)
C15C C13C C10C 107.7(12)
C22C C17C C18C 116.7(10)
C19C C18C C17C 115.3(10)
C19C C18C C12C 126.5(10)
C17C C18C C12C 118.1(9)
C18C C19C C20C 133.2(11)
C19C C20C C21C 114.3(11)
C19C C20C C23C 121.4(14)
C21C C20C C23C 124.2(14)
C22C C21C C20C 117.6(11)
C21C C22C C17C 121.9(10)
C21C C22C C28C 123.1(11)
C17C C22C C28C 114.9(11)
C25C C23C C26C 99.9(17)
C25C C23C C20C 111.7(15)
C26C C23C C20C 115.1(16)
C25C C23C C24C 110.9(16)
C26C C23C C24C 96.3(15)
C20C C23C C24C 120.2(16)
C28C C27C C32C 124.5(11)
C27C C28C C29C 124.9(11)
C27C C28C C22C 118.7(11)
C29C C28C C22C 115.7(12)
C28C C29C C30C 116.1(11)
C31C C30C C29C 117.1(9)
C31C C30C C4D 126.6(9)
C29C C30C C4D 116.3(10)
C30C C31C C32C 130.3(10)
C34C C32C C27C 122.5(11)
C34C C32C C31C 130.4(11)
C27C C32C C31C 106.8(10)
C34C C33C C38C 131.8(12)
C33C C34C C32C 125.4(13)
C33C C34C C35C 114.2(13)
C32C C34C C35C 118.5(13)
C36C C35C C34C 121.1(12)
C39C C36C C37C 129.1(13)
C39C C36C C35C 116.3(13)
C37C C36C C35C 114.6(11)
C36C C37C C38C 125.0(13)
C44C C38C C33C 126.7(11)
C44C C38C C37C 120.9(13)
C33C C38C C37C 112.1(12)
C36C C39C C69C 113.6(17)
C36C C39C C41C 105.7(14)
C36C C39C C40C 121.6(18)
C41C C39C C40C 112.9(18)
C36C C39C C67C 105.4(16)
C69C C39C C67C 117(2)
C36C C39C C68C 119.5(14)
C69C C39C C68C 100.9(18)
C67C C39C C68C 100.8(18)
C36C C39C C42C 105.8(13)
C41C C39C C42C 108.9(18)
C40C C39C C42C 101.2(18)
C48C C43C C44C 131.5(11)
C45C C44C C38C 127.6(13)
C45C C44C C43C 108.7(12)
C38C C44C C43C 123.7(12)
C46C C45C C44C 127.9(13)
C45C C46C C47C 120.6(12)
C45C C46C C49C 124.0(14)
C47C C46C C49C 112.1(13)
C46C C47C C48C 111.5(10)
C43C C48C C2C 126.3(10)
C43C C48C C47C 117.4(10)
C2C C48C C47C 113.8(10)
C46C C49C C51C 110.3(18)
C46C C49C C50C 111.3(15)
C51C C49C C50C 112.6(17)
C46C C49C C52C 112.3(16)
C51C C49C C52C 105.5(17)
C50C C49C C52C 104.6(15)
C2D C1D C6D 120.9(9)
C1D C2D C48D 116.9(9)
C1D C2D C3D 114.1(8)
C48D C2D C3D 129.0(10)
C2D C3D C4D 122.7(9)
C5D C4D C3D 119.1(9)
C5D C4D C30C 124.5(10)
C3D C4D C30C 115.4(8)
C4D C5D C6D 121.0(9)
C5D C6D C1D 121.6(8)
C5D C6D C8D 116.6(8)
C1D C6D C8D 121.6(8)
C12D C7D C8D 124.2(8)
C9D C8D C7D 114.1(8)
C9D C8D C6D 126.2(8)
C7D C8D C6D 118.9(7)
C8D C9D C10D 125.0(9)
C11D C10D C9D 115.0(7)
C11D C10D C13D 121.8(10)
C9D C10D C13D 122.8(9)
C10D C11D C12D 126.9(9)
C7D C12D C18D 119.0(7)
C7D C12D C11D 113.7(9)
C18D C12D C11D 125.8(9)
C61D C13D C63D 106.6(15)
C61D C13D C62D 110.3(13)
C63D C13D C62D 120.9(15)
C15D C13D C10D 117.6(13)
C61D C13D C10D 103.5(10)
C63D C13D C10D 107.0(9)
C62D C13D C10D 107.2(11)
C15D C13D C16D 107.7(17)
C10D C13D C16D 99.3(9)
C15D C13D C14D 130.2(12)
C10D C13D C14D 107.0(10)
C16D C13D C14D 84.5(14)
C22D C17D C18D 125.8(7)
C12D C18D C17D 125.0(7)
C12D C18D C19D 121.7(8)
C17D C18D C19D 112.9(8)
C20D C19D C18D 116.3(7)
C21D C20D C19D 126.7(8)
C21D C20D C23D 122.0(9)
C19D C20D C23D 111.2(7)
C20D C21D C22D 118.6(9)
C17D C22D C21D 119.2(6)
C17D C22D C28D 118.2(7)
C21D C22D C28D 122.5(8)
C26D C23D C24D 114.7(13)
C26D C23D C25D 108.2(12)
C24D C23D C25D 109.1(10)
C26D C23D C20D 102.1(8)
C24D C23D C20D 107.9(10)
C25D C23D C20D 114.9(11)
C32D C27D C28D 118.0(9)
C29D C28D C27D 125.2(7)
C29D C28D C22D 117.9(9)
C27D C28D C22D 116.2(9)
C28D C29D C30D 117.7(9)
C31D C30D C4E 126.3(7)
C31D C30D C29D 116.9(10)
C4E C30D C29D 116.8(9)
C30D C31D C32D 123.3(7)
C27D C32D C31D 118.0(8)
C27D C32D C34D 120.2(9)
C31D C32D C34D 119.9(7)
C38D C33D C34D 126.6(8)
C35D C34D C33D 117.2(8)
C35D C34D C32D 121.8(9)
C33D C34D C32D 121.0(7)
C34D C35D C36D 121.4(9)
C37D C36D C35D 120.0(7)
C37D C36D C39D 124.0(8)
C35D C36D C39D 116.0(9)
C36D C37D C38D 121.3(8)
C33D C38D C44D 126.8(8)
C33D C38D C37D 113.4(9)
C44D C38D C37D 119.8(8)
C40D C39D C41D 109.6(10)
C40D C39D C36D 109.0(8)
C41D C39D C36D 108.7(8)
C40D C39D C42D 112.9(9)
C41D C39D C42D 110.5(9)
C36D C39D C42D 105.9(8)
C48D C43D C44D 122.2(9)
C45D C44D C38D 126.7(8)
C45D C44D C43D 114.2(9)
C38D C44D C43D 118.9(8)
C46D C45D C44D 125.1(9)
C45D C46D C47D 116.0(10)
C45D C46D C49D 122.5(8)
C47D C46D C49D 119.7(10)
C48D C47D C46D 116.5(10)
C43D C48D C47D 123.5(9)
C43D C48D C2D 118.5(11)
C47D C48D C2D 117.9(10)
C50D C49D C52D 103.2(19)
C50D C49D C51D 127.2(18)
C52D C49D C51D 103.0(16)
C71D C49D C72D 112.5(17)
C71D C49D C46D 119.4(15)
C50D C49D C46D 108.9(11)
C52D C49D C46D 109.2(14)
C51D C49D C46D 104.4(12)
C72D C49D C46D 99.2(14)
C71D C49D C70D 107.4(16)
C72D C49D C70D 92.8(17)
C46D C49D C70D 121.6(13)
C2E C1E C6E 126.9(10)
C1E C2E C3E 120.7(8)
C1E C2E C48E 123.1(10)
C3E C2E C48E 115.9(8)
C2E C3E C4E 115.0(8)
C5E C4E C30D 125.6(8)
C5E C4E C3E 117.6(10)
C30D C4E C3E 115.6(8)
C4E C5E C6E 125.3(8)
C5E C6E C1E 112.5(8)
C5E C6E C8E 120.3(7)
C1E C6E C8E 126.8(9)
C12E C7E C8E 123.6(7)
C9E C8E C7E 115.1(8)
C9E C8E C6E 126.9(9)
C7E C8E C6E 117.9(7)
C10E C9E C8E 123.3(10)
C11E C10E C9E 118.3(8)
C11E C10E C13E 123.8(9)
C9E C10E C13E 117.8(9)
C10E C11E C12E 125.6(9)
C11E C12E C7E 113.4(9)
C11E C12E C18E 121.7(8)
C7E C12E C18E 124.8(7)
C16E C13E C14E 109.1(8)
C16E C13E C15E 109.7(8)
C14E C13E C15E 106.9(10)
C16E C13E C10E 115.7(9)
C14E C13E C10E 108.8(7)
C15E C13E C10E 106.2(6)
C22E C17E C18E 123.0(7)
C19E C18E C12E 126.5(7)
C19E C18E C17E 113.6(8)
C12E C18E C17E 118.0(7)
C20E C19E C18E 124.8(7)
C19E C20E C21E 120.1(7)
C19E C20E C23E 123.1(7)
C21E C20E C23E 116.7(9)
C20E C21E C22E 120.5(9)
C17E C22E C28E 122.3(8)
C17E C22E C21E 116.9(7)
C28E C22E C21E 119.9(9)
C25E C23E C20E 109.9(7)
C25E C23E C26E 113.8(10)
C20E C23E C26E 106.8(7)
C25E C23E C24E 107.1(8)
C20E C23E C24E 114.1(8)
C26E C23E C24E 105.2(6)
C32E C27E C28E 115.3(8)
C29E C28E C22E 124.6(7)
C29E C28E C27E 121.0(7)
C22E C28E C27E 114.1(8)
C28E C29E C30E 121.6(8)
C31E C30E C4Z 122.6(8)
C31E C30E C29E 115.3(8)
C4Z C30E C29E 122.1(8)
C31E C30E C4A 135.6(9)
C29E C30E C4A 109.0(9)
C32E C31E C30E 123.0(7)
C31E C32E C34E 123.0(7)
C31E C32E C27E 121.4(8)
C34E C32E C27E 115.4(9)
C34E C33E C38E 126.7(7)
C33E C34E C32E 120.0(7)
C33E C34E C35E 113.6(7)
C32E C34E C35E 126.4(10)
C36E C35E C34E 126.1(10)
C35E C36E C37E 120.2(7)
C35E C36E C39E 125.1(11)
C37E C36E C39E 114.3(9)
C36E C37E C38E 120.2(7)
C44E C38E C33E 122.3(6)
C44E C38E C37E 124.6(7)
C33E C38E C37E 113.0(9)
C40E C39E C36E 111.2(11)
C40E C39E C42E 107.3(14)
C36E C39E C42E 106.9(10)
C40E C39E C41E 111.8(12)
C36E C39E C41E 104.9(11)
C42E C39E C41E 114.6(12)
C44E C43E C48E 119.6(8)
C38E C44E C43E 118.7(8)
C38E C44E C45E 122.5(7)
C43E C44E C45E 118.3(10)
C46E C45E C44E 122.5(8)
C49E C46E C45E 124.4(10)
C49E C46E C47E 120.8(12)
C45E C46E C47E 113.8(8)
C48E C47E C46E 126.2(11)
C47E C48E C43E 119.1(8)
C47E C48E C2E 124.9(11)
C43E C48E C2E 116.0(8)
C46E C49E C50E 105.7(18)
C46E C49E C52E 117.4(12)
C50E C49E C52E 110(2)
C46E C49E C71E 107.8(14)
C46E C49E C72E 116.9(13)
C71E C49E C72E 114(2)
C46E C49E C51E 111.7(13)
C50E C49E C51E 99.5(16)
C52E C49E C51E 110.8(19)
C46E C49E C70E 111.0(18)
C71E C49E C70E 107.4(14)
C72E C49E C70E 99.5(19)
C2F C1F C6F 124.8(9)
C1F C2F C3F 113.5(10)
C1F C2F C48F 120.7(9)
C3F C2F C48F 125.8(9)
C2F C3F C4F 124.9(8)
C5F C4F C30J 131.6(11)
C5F C4F C3F 113.5(9)
C30J C4F C3F 114.9(9)
C4F C5F C6F 124.9(10)
C1F C6F C5F 118.2(8)
C1F C6F C8F 123.8(8)
C5F C6F C8F 117.2(8)
C12F C7F C8F 123.5(9)
C9F C8F C7F 115.8(9)
C9F C8F C6F 127.7(9)
C7F C8F C6F 116.3(9)
C10F C9F C8F 122.3(10)
C9F C10F C11F 119.3(10)
C9F C10F C13F 121.3(10)
C11F C10F C13F 118.9(10)
C10F C11F C12F 121.7(9)
C7F C12F C11F 116.4(8)
C7F C12F C18F 123.5(9)
C11F C12F C18F 120.0(8)
C16F C13F C10F 110.3(10)
C16F C13F C15F 116.0(14)
C10F C13F C15F 120.1(11)
C16F C13F C14F 103.2(12)
C10F C13F C14F 103.8(11)
C15F C13F C14F 100.6(11)
C22F C17F C18F 126.2(10)
C19F C18F C17F 116.1(9)
C19F C18F C12F 123.4(9)
C17F C18F C12F 120.1(9)
C18F C19F C20F 123.8(10)
C21F C20F C19F 118.8(9)
C21F C20F C23F 119.1(10)
C19F C20F C23F 122.2(9)
C20F C21F C22F 119.8(9)
C17F C22F C28F 124.9(9)
C17F C22F C21F 114.6(10)
C28F C22F C21F 120.5(9)
C24F C23F C20F 114.8(9)
C24F C23F C26F 108.1(9)
C20F C23F C26F 108.1(8)
C24F C23F C25F 105.2(9)
C20F C23F C25F 108.5(7)
C26F C23F C25F 112.1(9)
C32F C27F C28F 124.1(9)
C29F C28F C22F 125.4(9)
C29F C28F C27F 115.5(9)
C22F C28F C27F 119.1(9)
C28F C29F C30F 123.7(9)
C31F C30F C29F 116.1(9)
C31F C30F C4G 124.2(10)
C29F C30F C4G 119.7(10)
C30F C31F C32F 128.8(10)
C34F C32F C27F 120.2(10)
C34F C32F C31F 128.4(10)
C27F C32F C31F 111.3(9)
C38F C33F C34F 118.5(10)
C35F C34F C32F 122.3(10)
C35F C34F C33F 116.8(9)
C32F C34F C33F 120.6(11)
C34F C35F C36F 126.1(10)
C39F C36F C37F 130.1(9)
C39F C36F C35F 122.9(10)
C37F C36F C35F 106.7(10)
C38F C37F C36F 130.7(10)
C37F C38F C33F 120.3(10)
C37F C38F C44F 124.4(9)
C33F C38F C44F 115.1(10)
C36F C39F C42F 107.4(10)
C36F C39F C40F 104.0(10)
C42F C39F C40F 114.2(9)
C36F C39F C41F 117.3(9)
C42F C39F C41F 109.8(11)
C40F C39F C41F 104.2(10)
C48F C43F C44F 117.5(8)
C45F C44F C43F 120.9(10)
C45F C44F C38F 121.9(11)
C43F C44F C38F 117.1(9)
C44F C45F C46F 119.0(11)
C47F C46F C45F 122.2(11)
C47F C46F C49F 112.1(11)
C45F C46F C49F 125.3(11)
C46F C47F C48F 117.6(12)
C43F C48F C47F 121.5(10)
C43F C48F C2F 116.7(8)
C47F C48F C2F 121.8(10)
C46F C49F C50F 113.5(13)
C46F C49F C52F 118.8(13)
C50F C49F C52F 109.2(12)
C46F C49F C51F 109.8(11)
C50F C49F C51F 104.1(13)
C52F C49F C51F 99.7(12)
C2G C1G C6G 119.4(10)
C3G C2G C1G 120.9(12)
C3G C2G C48G 121.7(11)
C1G C2G C48G 117.0(10)
C2G C3G C4G 117.6(11)
C5G C4G C3G 116.5(9)
C5G C4G C30F 126.7(10)
C3G C4G C30F 115.8(9)
C4G C5G C6G 128.1(11)
C5G C6G C8G 127.3(11)
C5G C6G C1G 115.2(10)
C8G C6G C1G 117.0(10)
C8G C7G C12G 134.5(14)
C7G C8G C6G 129.5(12)
C7G C8G C9G 109.0(11)
C6G C8G C9G 121.3(10)
C10G C9G C8G 118.3(12)
C9G C10G C11G 121.0(14)
C9G C10G C13G 121.4(13)
C11G C10G C13G 114.4(12)
C12G C11G C10G 124.7(14)
C11G C12G C7G 109.7(13)
C11G C12G C18G 127.0(14)
C7G C12G C18G 122.5(14)
C15G C13G C16G 101.4(17)
C15G C13G C14G 114.6(18)
C16G C13G C14G 112.8(19)
C15G C13G C10G 105.6(14)
C16G C13G C10G 114.7(18)
C14G C13G C10G 107.6(12)
C18G C17G C22G 121.5(13)
C17G C18G C19G 118.8(11)
C17G C18G C12G 122.6(12)
C19G C18G C12G 118.3(13)
C20G C19G C18G 124.4(13)
C19G C20G C23G 126.6(14)
C19G C20G C21G 115.8(12)
C23G C20G C21G 117.3(12)
C22G C21G C20G 117.8(11)
C17G C22G C21G 121.1(12)
C17G C22G C28G 118.6(11)
C21G C22G C28G 120.2(10)
C20G C23G C24G 119.5(15)
C20G C23G C25G 112.7(12)
C24G C23G C25G 99.0(15)
C20G C23G C26G 115.4(13)
C24G C23G C26G 100.0(12)
C25G C23G C26G 108.3(14)
C32G C27G C28G 126.3(11)
C27G C28G C29G 115.0(12)
C27G C28G C22G 122.2(11)
C29G C28G C22G 121.6(11)
C30G C29G C28G 123.4(12)
C31G C30G C29G 116.0(11)
C31G C30G C4H 126.3(12)
C29G C30G C4H 115.4(12)
C30G C31G C32G 125.6(12)
C27G C32G C31G 111.8(10)
C27G C32G C34G 127.1(11)
C31G C32G C34G 118.3(11)
C38G C33G C34G 121.6(13)
C35G C34G C33G 122.1(11)
C35G C34G C32G 120.7(10)
C33G C34G C32G 117.2(11)
C34G C35G C36G 117.3(10)
C37G C36G C39G 129.4(12)
C37G C36G C35G 118.3(11)
C39G C36G C35G 112.1(10)
C36G C37G C38G 122.8(11)
C33G C38G C37G 117.2(10)
C33G C38G C44G 120.2(13)
C37G C38G C44G 122.4(12)
C42G C39G C36G 103.3(10)
C42G C39G C40G 108.0(12)
C36G C39G C40G 114.9(12)
C42G C39G C41G 110.0(13)
C36G C39G C41G 117.0(11)
C40G C39G C41G 103.4(10)
C48G C43G C44G 124.2(14)
C43G C44G C38G 122.4(12)
C43G C44G C45G 112.8(10)
C38G C44G C45G 124.7(12)
C46G C45G C44G 122.8(11)
C45G C46G C47G 122.2(12)
C45G C46G C49G 126.3(12)
C47G C46G C49G 111.3(11)
C46G C47G C48G 117.1(10)
C43G C48G C47G 120.1(12)
C43G C48G C2G 121.4(12)
C47G C48G C2G 118.0(10)
C46G C49G C52G 120.6(13)
C46G C49G C51G 114.6(11)
C52G C49G C51G 102.2(9)
C46G C49G C50G 107.1(9)
C52G C49G C50G 102.6(11)
C51G C49G C50G 108.6(12)
C2H C1H C6H 120.5(11)
C1H C2H C48H 125.1(13)
C1H C2H C3H 121.7(13)
C48H C2H C3H 112.8(12)
C4H C3H C2H 118.5(11)
C5H C4H C3H 116.6(11)
C5H C4H C30G 128.0(12)
C3H C4H C30G 115.5(11)
C6H C5H C4H 124.9(12)
C5H C6H C1H 116.9(9)
C5H C6H C8H 121.5(10)
C1H C6H C8H 121.3(9)
C12H C7H C8H 124.1(10)
C9H C8H C7H 114.3(10)
C9H C8H C6H 127.0(10)
C7H C8H C6H 118.4(9)
C10H C9H C8H 127.3(12)
C9H C10H C11H 116.0(11)
C9H C10H C13H 118.2(13)
C11H C10H C13H 118.7(13)
C12H C11H C10H 121.3(13)
C11H C12H C7H 115.1(12)
C11H C12H C18H 125.0(12)
C7H C12H C18H 119.8(10)
C14H C13H C15H 119(2)
C14H C13H C16H 122(2)
C15H C13H C16H 111.4(16)
C14H C13H C10H 105.1(12)
C15H C13H C10H 104.2(12)
C16H C13H C10H 88.8(13)
C18H C17H C22H 126.6(11)
C17H C18H C19H 117.4(12)
C17H C18H C12H 122.1(11)
C19H C18H C12H 120.0(10)
C18H C19H C20H 124.2(12)
C19H C20H C23H 122.6(12)
C19H C20H C21H 113.3(11)
C23H C20H C21H 113.0(12)
C22H C21H C20H 118.2(11)
C17H C22H C21H 115.7(10)
C17H C22H C28H 123.3(11)
C21H C22H C28H 119.1(11)
C26H C23H C24H 114.5(13)
C26H C23H C20H 108.8(13)
C24H C23H C20H 106.6(12)
C26H C23H C25H 105.4(17)
C24H C23H C25H 105.3(16)
C20H C23H C25H 116.5(13)
C32H C27H C28H 125.5(12)
C27H C28H C29H 121.5(10)
C27H C28H C22H 123.8(11)
C29H C28H C22H 113.8(10)
C30H C29H C28H 115.2(10)
C31H C30H C29H 119.7(11)
C31H C30H C4I 119.6(10)
C29H C30H C4I 120.5(10)
C30H C31H C32H 121.2(10)
C27H C32H C31H 116.9(12)
C27H C32H C34H 126.0(13)
C31H C32H C34H 117.1(11)
C34H C33H C38H 118.9(12)
C33H C34H C35H 119.5(13)
C33H C34H C32H 111.8(12)
C35H C34H C32H 128.4(13)
C36H C35H C34H 127.2(14)
C35H C36H C37H 107.2(14)
C35H C36H C55H 123.6(15)
C37H C36H C55H 129.2(15)
C38H C37H C36H 125.2(14)
C37H C38H C44H 126.5(14)
C37H C38H C33H 113.7(12)
C44H C38H C33H 116.1(12)
C44H C43H C48H 125.4(12)
C45H C44H C43H 113.3(12)
C45H C44H C38H 123.5(13)
C43H C44H C38H 122.9(13)
C44H C45H C46H 122.3(14)
C47H C46H C45H 114.8(15)
C47H C46H C49H 130.8(19)
C45H C46H C49H 114.4(17)
C48H C47H C46H 131.5(18)
C47H C48H C2H 133.6(15)
C47H C48H C43H 112.1(14)
C2H C48H C43H 114.3(11)
C52H C49H C50H 109(2)
C52H C49H C51H 104.4(19)
C50H C49H C51H 111.5(19)
C52H C49H C46H 109.1(15)
C50H C49H C46H 111.7(17)
C51H C49H C46H 111(2)
C6I C1I C2I 126.7(13)
C48I C2I C1I 123.0(13)
C48I C2I C3I 126.3(12)
C1I C2I C3I 110.6(11)
C4I C3I C2I 121.6(11)
C3I C4I C5I 126.0(11)
C3I C4I C30H 119.0(11)
C5I C4I C30H 114.5(10)
C4I C5I C6I 115.9(11)
C1I C6I C8I 116.9(11)
C1I C6I C5I 118.5(12)
C8I C6I C5I 122.0(11)
C12I C7I C8I 121.3(13)
C9I C8I C7I 117.4(14)
C9I C8I C6I 123.5(13)
C7I C8I C6I 119.1(12)
C10I C9I C8I 126.0(14)
C9I C10I C13I 118.1(15)
C9I C10I C11I 117.8(12)
C13I C10I C11I 123.9(14)
C12I C11I C10I 116.4(13)
C7I C12I C11I 120.9(14)
C7I C12I C18I 119.1(13)
C11I C12I C18I 119.6(14)
C10I C13I C16I 114.0(17)
C10I C13I C14I 118.7(13)
C16I C13I C14I 106.9(16)
C10I C13I C15I 113.5(15)
C16I C13I C15I 112.5(16)
C14I C13I C15I 88.7(12)
C18I C17I C22I 124.7(13)
C17I C18I C19I 116.8(14)
C17I C18I C12I 125.5(15)
C19I C18I C12I 116.1(13)
C18I C19I C20I 117.6(13)
C21I C20I C19I 115.7(14)
C21I C20I C23I 129.8(15)
C19I C20I C23I 112.9(13)
C20I C21I C22I 125.5(14)
C21I C22I C17I 116.3(12)
C21I C22I C28I 123.6(13)
C17I C22I C28I 119.8(12)
C25I C23I C24I 94.5(16)
C25I C23I C26I 108.2(16)
C24I C23I C26I 98.5(14)
C25I C23I C20I 108.3(14)
C24I C23I C20I 114.4(17)
C26I C23I C20I 127.7(17)
C32I C27I C28I 118.3(12)
C27I C28I C29I 118.5(11)
C27I C28I C22I 120.0(12)
C29I C28I C22I 121.3(12)
C30I C29I C28I 118.8(12)
C31I C30I C29I 115.7(12)
C31I C30I C4J 131.2(13)
C29I C30I C4J 113.0(13)
C30I C31I C32I 130.8(13)
C27I C32I C31I 114.1(12)
C27I C32I C34I 121.6(12)
C31I C32I C34I 121.9(11)
C38I C33I C34I 122.0(11)
C35I C34I C33I 117.0(11)
C35I C34I C32I 127.3(12)
C33I C34I C32I 115.6(11)
C34I C35I C36I 124.5(11)
C37I C36I C35I 114.3(11)
C37I C36I C39I 123.0(12)
C35I C36I C39I 121.4(11)
C38I C37I C36I 122.1(12)
C33I C38I C37I 119.7(10)
C33I C38I C44I 116.2(11)
C37I C38I C44I 124.0(11)
C40I C39I C41I 106.9(13)
C40I C39I C42I 113.9(12)
C41I C39I C42I 114.5(12)
C40I C39I C36I 105.5(11)
C41I C39I C36I 101.6(11)
C42I C39I C36I 113.3(11)
C44I C43I C48I 128.3(14)
C43I C44I C45I 116.7(12)
C43I C44I C38I 123.9(13)
C45I C44I C38I 119.2(12)
C44I C45I C46I 122.2(13)
C47I C46I C45I 115.9(14)
C47I C46I C49I 121.2(12)
C45I C46I C49I 122.8(13)
C46I C47I C48I 124.9(13)
C2I C48I C43I 127.9(15)
C2I C48I C47I 120.0(13)
C43I C48I C47I 111.7(13)
C46I C49I C52I 120.4(10)
C46I C49I C51I 107.9(13)
C52I C49I C51I 107.2(11)
C46I C49I C50I 111.5(11)
C52I C49I C50I 102.3(11)
C51I C49I C50I 106.8(10)
C6J C1J C2J 132.2(13)
C48J C2J C3J 135.3(14)
C48J C2J C1J 117.1(14)
C3J C2J C1J 104.5(13)
C2J C3J C4J 126.6(13)
C5J C4J C30I 128.2(15)
C5J C4J C3J 117.7(13)
C30I C4J C3J 114.1(14)
C4J C5J C6J 123.7(13)
C1J C6J C5J 113.1(13)
C1J C6J C8J 125.7(13)
C5J C6J C8J 118.7(13)
C12J C7J C8J 111.5(12)
C9J C8J C7J 121.9(15)
C9J C8J C6J 128.5(15)
C7J C8J C6J 109.6(13)
C8J C9J C10J 132.2(16)
C9J C10J C11J 113.1(14)
C9J C10J C13J 124.5(16)
C11J C10J C13J 121.9(16)
C12J C11J C10J 116.3(13)
C11J C12J C7J 123.3(12)
C11J C12J C18J 113.5(11)
C7J C12J C18J 121.7(10)
C22J C17J C18J 110.3(9)
C19J C18J C17J 120.9(11)
C19J C18J C12J 128.0(11)
C17J C18J C12J 110.0(10)
C18J C19J C20J 121.0(11)
C21J C20J C19J 116.5(10)
C21J C20J C23J 127.3(15)
C19J C20J C23J 115.6(13)
C22J C21J C20J 128.0(13)
C21J C22J C17J 122.3(9)
C21J C22J C28J 127.8(11)
C17J C22J C28J 109.9(9)
C26J C23J C24J 108(2)
C26J C23J C20J 114.8(16)
C24J C23J C20J 109.4(16)
C26J C23J C25J 110(2)
C24J C23J C25J 106.0(16)
C20J C23J C25J 108.5(16)
C32J C27J C28J 124.0(10)
C29J C28J C27J 123.2(9)
C29J C28J C22J 113.5(10)
C27J C28J C22J 123.1(9)
C28J C29J C30J 114.2(10)
C31J C30J C4F 131.1(10)
C31J C30J C29J 115.8(9)
C4F C30J C29J 112.5(10)
C32J C31J C30J 130.2(10)
C31J C32J C27J 111.6(10)
C31J C32J C34J 125.5(10)
C27J C32J C34J 122.9(10)
C38J C33J C34J 121.3(11)
C35J C34J C33J 116.8(9)
C35J C34J C32J 127.3(10)
C33J C34J C32J 115.7(9)
C36J C35J C34J 127.2(11)
C35J C36J C39J 120.7(12)
C35J C36J C37J 118.7(11)
C39J C36J C37J 120.4(11)
C38J C37J C36J 115.8(10)
C33J C38J C37J 119.9(11)
C33J C38J C44J 121.5(12)
C37J C38J C44J 118.4(11)
C36J C39J C42J 112.6(11)
C36J C39J C41J 109.3(15)
C42J C39J C41J 106.1(13)
C36J C39J C40J 112.8(13)
C42J C39J C40J 110.3(14)
C41J C39J C40J 105.3(12)
C44J C43J C48J 127.1(13)
C43J C44J C45J 117.1(13)
C43J C44J C38J 117.9(13)
C45J C44J C38J 123.8(13)
C44J C45J C46J 121.8(13)
C47J C46J C49J 127.7(14)
C47J C46J C45J 114.4(11)
C49J C46J C45J 117.6(13)
C46J C47J C48J 127.9(13)
C2J C48J C47J 123.4(13)
C2J C48J C43J 123.7(13)
C47J C48J C43J 106.4(12)
C46J C49J C51J 116.4(14)
C46J C49J C50J 113.8(14)
C51J C49J C50J 91.7(13)
C46J C49J C52J 103.6(18)
C51J C49J C52J 120.1(15)
C50J C49J C52J 111.3(14)
C58H C55H C57H 115.4(19)
C58H C55H C36H 115.4(18)
C57H C55H C36H 94.0(18)
C58H C55H C56H 132(2)
C57H C55H C56H 94.4(17)
C36H C55H C56H 97.2(14)
C15J C13J C10J 115.6(19)
C15J C13J C16J 106.9(17)
C10J C13J C16J 114.2(19)
C15J C13J C14J 109(2)
C10J C13J C14J 102.4(17)
C16J C13J C14J 108(2)
C26A C23A C20A 106.2(15)
C26A C23A C25A 113.7(17)
C20A C23A C25A 100.4(15)
C26A C23A C24A 112.0(17)
C20A C23A C24A 116.0(19)
C25A C23A C24A 108.2(15)
C24Z C23Z C20Z 111.6(13)
C24Z C23Z C25Z 113.8(13)
C20Z C23Z C25Z 108.8(11)
C24Z C23Z C26Z 108.6(13)
C20Z C23Z C26Z 108.8(14)
C25Z C23Z C26Z 104.9(12)

loop_
_geom_bond_atom_site_label_1
_geom_bond_atom_site_label_2
_geom_bond_distance
C1A C6A 1.40(2)
C1A C2A 1.42(2)
C2A C3A 1.40(2)
C2A C48A 1.44(3)
C3A C4A 1.40(2)
C4A C5A 1.39(2)
C4A C30E 1.55(3)
C5A C6A 1.40(2)
C6A C8A 1.53(3)
C7A C8A 1.39(2)
C7A C12A 1.40(2)
C8A C9A 1.41(2)
C9A C10A 1.37(2)
C10A C11A 1.41(2)
C10A C13A 1.57(3)
C11A C12A 1.43(2)
C12A C18A 1.64(3)
C13A C15A 1.52(2)
C13A C16A 1.52(2)
C13A C14A 1.53(2)
C17A C22A 1.37(2)
C17A C18A 1.41(2)
C18A C19A 1.42(2)
C19A C20A 1.37(2)
C20A C21A 1.39(2)
C20A C23A 1.53(2)
C21A C22A 1.41(2)
C22A C28A 1.58(4)
C27A C28A 1.41(2)
C27A C32A 1.45(2)
C28A C29A 1.42(2)
C29A C30A 1.42(2)
C30A C31A 1.40(2)
C30A C34A 1.47(4)
C31A C32A 1.40(2)
C32A C4B 1.45(3)
C33A C34A 1.40(2)
C33A C38A 1.41(2)
C34A C35A 1.37(2)
C35A C36A 1.38(2)
C36A C37A 1.42(2)
C36A C39A 1.51(3)
C37A C38A 1.38(2)
C38A C44A 1.465(14)
C39A C41A 1.51(2)
C39A C42A 1.53(2)
C39A C40A 1.55(2)
C43A C44A 1.404(13)
C43A C48A 1.412(19)
C44A C45A 1.399(13)
C45A C46A 1.39(2)
C46A C47A 1.41(2)
C46A C49A 1.63(4)
C47A C48A 1.42(2)
C49A C50A 1.539(19)
C49A C51A 1.541(19)
C49A C52A 1.57(3)
C1Z C2Z 1.411(18)
C1Z C6Z 1.425(18)
C2Z C3Z 1.400(18)
C2Z C48Z 1.47(3)
C3Z C4Z 1.359(18)
C4Z C5Z 1.388(16)
C4Z C30E 1.483(19)
C5Z C6Z 1.388(19)
C6Z C8Z 1.66(3)
C7Z C8Z 1.341(18)
C7Z C12Z 1.424(18)
C8Z C9Z 1.376(14)
C9Z C10Z 1.439(16)
C10Z C11Z 1.339(17)
C10Z C13Z 1.55(2)
C11Z C12Z 1.431(17)
C12Z C18Z 1.29(3)
C13Z C15Z 1.50(2)
C13Z C14Z 1.532(19)
C13Z C16Z 1.56(2)
C17Z C22Z 1.372(19)
C17Z C18Z 1.382(18)
C18Z C19Z 1.451(18)
C19Z C20Z 1.347(16)
C20Z C21Z 1.434(15)
C20Z C23Z 1.504(17)
C21Z C22Z 1.404(17)
C22Z C28Z 1.52(3)
C27Z C28Z 1.377(19)
C27Z C32Z 1.405(16)
C28Z C29Z 1.417(18)
C29Z C30Z 1.447(16)
C30Z C31Z 1.396(18)
C30Z C34Z 1.56(3)
C31Z C32Z 1.368(18)
C32Z C4B 1.42(2)
C33Z C38Z 1.404(19)
C33Z C34Z 1.412(18)
C34Z C35Z 1.375(18)
C35Z C36Z 1.379(17)
C36Z C37Z 1.377(16)
C36Z C39Z 1.50(3)
C37Z C38Z 1.42(2)
C38Z C44Z 1.503(19)
C39Z C40Z 1.53(2)
C39Z C41Z 1.543(18)
C39Z C42Z 1.56(2)
C43Z C44Z 1.393(17)
C43Z C48Z 1.413(17)
C44Z C45Z 1.407(18)
C45Z C46Z 1.390(17)
C46Z C49Z 1.32(3)
C46Z C47Z 1.451(17)
C47Z C48Z 1.38(2)
C49Z C50Z 1.54(2)
C49Z C52Z 1.56(2)
C49Z C51Z 1.59(2)
C1B C6B 1.390(10)
C1B C2B 1.479(12)
C2B C3B 1.189(11)
C2B C48B 1.530(9)
C3B C4B 1.490(13)
C4B C5B 1.450(12)
C5B C6B 1.271(11)
C6B C8B 1.526(6)
C7B C8B 1.315(11)
C7B C12B 1.453(11)
C8B C9B 1.367(11)
C9B C10B 1.446(11)
C10B C11B 1.309(12)
C10B C13B 1.615(13)
C11B C12B 1.438(12)
C12B C18B 1.383(11)
C13B C16B 1.401(12)
C13B C15B 1.519(15)
C13B C14B 1.667(14)
C17B C22B 1.343(12)
C17B C18B 1.466(13)
C18B C19B 1.433(12)
C19B C20B 1.395(13)
C20B C21B 1.462(13)
C20B C23B 1.501(13)
C21B C22B 1.368(13)
C22B C28B 1.487(13)
C23B C24B 1.505(16)
C23B C25B 1.524(17)
C23B C26B 1.612(16)
C27B C28B 1.400(12)
C27B C32B 1.481(13)
C28B C29B 1.341(13)
C29B C30B 1.516(15)
C30B C31B 1.447(15)
C30B C4C 1.511(15)
C31B C32B 1.372(14)
C32B C34B 1.475(14)
C33B C34B 1.314(13)
C33B C38B 1.477(12)
C34B C35B 1.454(15)
C35B C36B 1.516(17)
C36B C37B 1.250(15)
C36B C39B 1.536(17)
C37B C38B 1.454(15)
C38B C44B 1.404(13)
C39B C42B 1.495(17)
C39B C41B 1.543(18)
C39B C40B 1.552(17)
C43B C48B 1.277(11)
C43B C44B 1.403(12)
C44B C45B 1.412(12)
C45B C46B 1.304(12)
C46B C47B 1.435(12)
C46B C49B 1.566(14)
C47B C48B 1.428(12)
C49B C52B 1.444(16)
C49B C50B 1.534(17)
C49B C51B 1.679(18)
C1C C6C 1.333(14)
C1C C2C 1.490(14)
C2C C3C 1.379(14)
C2C C48C 1.396(15)
C3C C4C 1.410(14)
C4C C5C 1.416(12)
C5C C6C 1.350(14)
C6C C8C 1.510(6)
C7C C8C 1.318(13)
C7C C12C 1.511(13)
C8C C9C 1.458(15)
C9C C10C 1.382(13)
C10C C11C 1.270(14)
C10C C13C 1.694(16)
C11C C12C 1.358(14)
C12C C18C 1.502(10)
C13C C16C 1.426(18)
C13C C14C 1.465(19)
C13C C15C 1.53(2)
C17C C22C 1.431(15)
C17C C18C 1.495(15)
C18C C19C 1.275(15)
C19C C20C 1.311(16)
C20C C21C 1.500(17)
C20C C23C 1.616(19)
C21C C22C 1.378(16)
C22C C28C 1.505(16)
C23C C25C 1.483(19)
C23C C26C 1.52(2)
C23C C24C 1.72(2)
C27C C28C 1.336(15)
C27C C32C 1.442(15)
C28C C29C 1.368(15)
C29C C30C 1.461(14)
C30C C31C 1.291(14)
C30C C4D 1.542(11)
C31C C32C 1.500(15)
C32C C34C 1.379(16)
C33C C34C 1.263(16)
C33C C38C 1.460(18)
C34C C35C 1.528(16)
C35C C36C 1.508(18)
C36C C39C 1.330(17)
C36C C37C 1.412(17)
C37C C38C 1.473(11)
C38C C44C 1.375(17)
C39C C69C 1.49(2)
C39C C41C 1.52(2)
C39C C40C 1.53(2)
C39C C67C 1.57(2)
C39C C68C 1.58(2)
C39C C42C 1.59(2)
C43C C48C 1.237(14)
C43C C44C 1.468(16)
C44C C45C 1.350(17)
C45C C46C 1.295(17)
C46C C47C 1.499(18)
C46C C49C 1.51(2)
C47C C48C 1.500(11)
C49C C51C 1.54(2)
C49C C50C 1.548(19)
C49C C52C 1.569(16)
C1D C2D 1.384(13)
C1D C6D 1.437(12)
C2D C48D 1.389(12)
C2D C3D 1.424(13)
C3D C4D 1.464(13)
C4D C5D 1.290(12)
C5D C6D 1.362(12)
C6D C8D 1.509(10)
C7D C12D 1.385(13)
C7D C8D 1.444(13)
C8D C9D 1.363(10)
C9D C10D 1.443(13)
C10D C11D 1.317(13)
C10D C13D 1.562(11)
C11D C12D 1.426(11)
C12D C18D 1.409(13)
C13D C15D 1.41(3)
C13D C61D 1.52(2)
C13D C63D 1.55(2)
C13D C62D 1.56(2)
C13D C16D 1.559(19)
C13D C14D 1.98(3)
C17D C22D 1.344(12)
C17D C18D 1.459(12)
C18D C19D 1.484(12)
C19D C20D 1.445(13)
C20D C21D 1.288(11)
C20D C23D 1.701(14)
C21D C22D 1.415(11)
C22D C28D 1.518(6)
C23D C26D 1.423(14)
C23D C24D 1.481(18)
C23D C25D 1.486(18)
C27D C32D 1.407(11)
C27D C28D 1.406(12)
C28D C29D 1.322(12)
C29D C30D 1.491(10)
C30D C31D 1.384(13)
C30D C4E 1.433(13)
C31D C32D 1.411(13)
C32D C34D 1.496(12)
C33D C38D 1.355(12)
C33D C34D 1.382(12)
C34D C35D 1.343(10)
C35D C36D 1.423(12)
C36D C37D 1.321(11)
C36D C39D 1.566(11)
C37D C38D 1.489(11)
C38D C44D 1.380(12)
C39D C40D 1.409(13)
C39D C41D 1.485(15)
C39D C42D 1.624(16)
C43D C48D 1.252(12)
C43D C44D 1.511(12)
C44D C45D 1.350(12)
C45D C46D 1.348(13)
C46D C47D 1.505(13)
C46D C49D 1.628(16)
C47D C48D 1.386(15)
C49D C71D 1.34(2)
C49D C50D 1.45(3)
C49D C52D 1.51(3)
C49D C51D 1.56(3)
C49D C72D 1.62(2)
C49D C70D 1.74(3)
C1E C2E 1.282(12)
C1E C6E 1.425(10)
C2E C3E 1.460(13)
C2E C48E 1.520(12)
C3E C4E 1.515(11)
C4E C5E 1.334(12)
C5E C6E 1.422(12)
C6E C8E 1.451(11)
C7E C12E 1.398(12)
C7E C8E 1.442(11)
C8E C9E 1.369(10)
C9E C10E 1.361(12)
C10E C11E 1.336(12)
C10E C13E 1.623(12)
C11E C12E 1.396(11)
C12E C18E 1.409(12)
C13E C16E 1.454(13)
C13E C14E 1.569(14)
C13E C15E 1.577(13)
C17E C22E 1.345(11)
C17E C18E 1.522(11)
C18E C19E 1.396(11)
C19E C20E 1.356(11)
C20E C21E 1.389(10)
C20E C23E 1.509(12)
C21E C22E 1.486(11)
C22E C28E 1.437(11)
C23E C25E 1.461(14)
C23E C26E 1.586(14)
C23E C24E 1.639(10)
C27E C32E 1.444(11)
C27E C28E 1.493(11)
C28E C29E 1.266(11)
C29E C30E 1.547(11)
C30E C31E 1.366(11)
C31E C32E 1.360(12)
C32E C34E 1.432(12)
C33E C34E 1.418(12)
C33E C38E 1.431(12)
C34E C35E 1.440(10)
C35E C36E 1.287(11)
C36E C37E 1.457(12)
C36E C39E 1.546(12)
C37E C38E 1.487(11)
C38E C44E 1.392(12)
C39E C40E 1.421(19)
C39E C42E 1.58(2)
C39E C41E 1.576(19)
C43E C44E 1.399(11)
C43E C48E 1.451(13)
C44E C45E 1.482(12)
C45E C46E 1.391(13)
C46E C49E 1.359(17)
C46E C47E 1.468(12)
C47E C48E 1.318(12)
C49E C50E 1.53(2)
C49E C52E 1.52(2)
C49E C71E 1.52(2)
C49E C72E 1.56(3)
C49E C51E 1.571(19)
C49E C70E 1.60(3)
C1F C2F 1.359(13)
C1F C6F 1.432(12)
C2F C3F 1.445(14)
C2F C48F 1.477(14)
C3F C4F 1.536(15)
C4F C5F 1.318(13)
C4F C30J 1.420(14)
C5F C6F 1.433(13)
C6F C8F 1.516(13)
C7F C12F 1.337(12)
C7F C8F 1.478(14)
C8F C9F 1.385(13)
C9F C10F 1.338(13)
C10F C11F 1.416(13)
C10F C13F 1.484(15)
C11F C12F 1.419(13)
C12F C18F 1.523(7)
C13F C16F 1.435(16)
C13F C15F 1.526(17)
C13F C14F 1.652(19)
C17F C22F 1.366(12)
C17F C18F 1.380(13)
C18F C19F 1.318(12)
C19F C20F 1.422(13)
C20F C21F 1.353(13)
C20F C23F 1.546(13)
C21F C22F 1.467(14)
C22F C28F 1.403(13)
C23F C24F 1.499(14)
C23F C26F 1.550(14)
C23F C25F 1.601(14)
C27F C32F 1.370(13)
C27F C28F 1.498(13)
C28F C29F 1.317(12)
C29F C30F 1.397(13)
C30F C31F 1.344(14)
C30F C4G 1.519(10)
C31F C32F 1.394(13)
C32F C34F 1.362(13)
C33F C38F 1.407(13)
C33F C34F 1.435(13)
C34F C35F 1.361(15)
C35F C36F 1.535(13)
C36F C39F 1.383(15)
C36F C37F 1.384(14)
C37F C38F 1.297(14)
C38F C44F 1.539(15)
C39F C42F 1.573(18)
C39F C40F 1.636(15)
C39F C41F 1.669(17)
C43F C48F 1.344(13)
C43F C44F 1.433(14)
C44F C45F 1.320(13)
C45F C46F 1.429(15)
C46F C47F 1.294(14)
C46F C49F 1.449(16)
C47F C48F 1.438(13)
C49F C50F 1.525(18)
C49F C52F 1.557(17)
C49F C51F 1.581(17)
C1G C2G 1.387(15)
C1G C6G 1.457(15)
C2G C3G 1.369(13)
C2G C48G 1.520(17)
C3G C4G 1.467(14)
C4G C5G 1.315(13)
C5G C6G 1.330(13)
C6G C8G 1.439(14)
C7G C8G 1.281(13)
C7G C12G 1.389(17)
C8G C9G 1.460(16)
C9G C10G 1.262(16)
C10G C11G 1.401(17)
C10G C13G 1.87(2)
C11G C12G 1.228(17)
C12G C18G 1.550(17)
C13G C15G 1.51(2)
C13G C16G 1.52(2)
C13G C14G 1.539(18)
C17G C18G 1.292(16)
C17G C22G 1.370(14)
C18G C19G 1.394(16)
C19G C20G 1.328(15)
C20G C23G 1.441(17)
C20G C21G 1.455(18)
C21G C22G 1.376(16)
C22G C28G 1.527(17)
C23G C24G 1.51(2)
C23G C25G 1.58(2)
C23G C26G 1.72(2)
C27G C32G 1.360(16)
C27G C28G 1.376(17)
C28G C29G 1.423(15)
C29G C30G 1.396(16)
C30G C31G 1.292(15)
C30G C4H 1.479(15)
C31G C32G 1.497(15)
C32G C34G 1.527(9)
C33G C38G 1.311(15)
C33G C34G 1.411(14)
C34G C35G 1.307(14)
C35G C36G 1.486(15)
C36G C37G 1.316(13)
C36G C39G 1.495(18)
C37G C38G 1.426(15)
C38G C44G 1.481(15)
C39G C42G 1.418(16)
C39G C40G 1.512(16)
C39G C41G 1.512(16)
C43G C48G 1.259(14)
C43G C44G 1.435(16)
C44G C45G 1.489(15)
C45G C46G 1.282(14)
C46G C47G 1.370(15)
C46G C49G 1.442(16)
C47G C48G 1.484(16)
C49G C52G 1.474(16)
C49G C51G 1.527(16)
C49G C50G 1.609(17)
C1H C2H 1.235(14)
C1H C6H 1.439(14)
C2H C48H 1.351(17)
C2H C3H 1.441(16)
C3H C4H 1.393(15)
C4H C5H 1.341(14)
C5H C6H 1.338(14)
C6H C8H 1.527(11)
C7H C12H 1.391(14)
C7H C8H 1.399(14)
C8H C9H 1.335(13)
C9H C10H 1.239(16)
C10H C11H 1.490(19)
C10H C13H 1.83(2)
C11H C12H 1.316(14)
C12H C18H 1.516(16)
C13H C14H 1.476(13)
C13H C15H 1.55(2)
C13H C16H 1.553(19)
C17H C18H 1.353(13)
C17H C22H 1.390(15)
C18H C19H 1.371(15)
C19H C20H 1.380(17)
C20H C23H 1.554(17)
C20H C21H 1.548(15)
C21H C22H 1.414(16)
C22H C28H 1.475(14)
C23H C26H 1.486(17)
C23H C24H 1.491(15)
C23H C25H 1.58(2)
C27H C32H 1.247(14)
C27H C28H 1.330(14)
C28H C29H 1.421(15)
C29H C30H 1.398(14)
C30H C31H 1.361(15)
C30H C4I 1.523(15)
C31H C32H 1.444(16)
C32H C34H 1.482(18)
C33H C34H 1.333(16)
C33H C38H 1.546(18)
C34H C35H 1.379(18)
C35H C36H 1.37(2)
C36H C37H 1.536(19)
C36H C55H 1.70(3)
C37H C38H 1.253(17)
C38H C44H 1.511(12)
C43H C44H 1.399(16)
C43H C48H 1.507(16)
C44H C45H 1.385(18)
C45H C46H 1.45(2)
C46H C47H 1.38(2)
C46H C49H 1.58(2)
C47H C48H 1.212(16)
C49H C52H 1.53(2)
C49H C50H 1.55(2)
C49H C51H 1.55(2)
C1I C6I 1.325(15)
C1I C2I 1.463(11)
C2I C48I 1.305(16)
C2I C3I 1.514(16)
C3I C4I 1.326(14)
C4I C5I 1.360(15)
C5I C6I 1.499(10)
C6I C8I 1.477(17)
C7I C12I 1.352(17)
C7I C8I 1.410(16)
C8I C9I 1.401(16)
C9I C10I 1.311(16)
C10I C13I 1.442(19)
C10I C11I 1.490(17)
C11I C12I 1.467(17)
C12I C18I 1.490(18)
C13I C16I 1.50(2)
C13I C14I 1.573(19)
C13I C15I 1.605(19)
C17I C18I 1.267(16)
C17I C22I 1.419(16)
C18I C19I 1.441(18)
C19I C20I 1.491(15)
C20I C21I 1.287(17)
C20I C23I 1.632(18)
C21I C22I 1.338(17)
C22I C28I 1.509(12)
C23I C25I 1.534(19)
C23I C24I 1.59(2)
C23I C26I 1.62(2)
C27I C32I 1.314(16)
C27I C28I 1.414(17)
C28I C29I 1.415(16)
C29I C30I 1.411(16)
C30I C31I 1.186(15)
C30I C4J 1.427(18)
C31I C32I 1.425(16)
C32I C34I 1.544(17)
C33I C38I 1.354(14)
C33I C34I 1.391(14)
C34I C35I 1.363(16)
C35I C36I 1.425(17)
C36I C37I 1.403(15)
C36I C39I 1.601(16)
C37I C38I 1.385(15)
C38I C44I 1.503(11)
C39I C40I 1.401(15)
C39I C41I 1.544(18)
C39I C42I 1.539(18)
C43I C44I 1.321(16)
C43I C48I 1.415(16)
C44I C45I 1.408(17)
C45I C46I 1.442(16)
C46I C47I 1.365(16)
C46I C49I 1.467(17)
C47I C48I 1.459(17)
C49I C52I 1.485(17)
C49I C51I 1.539(17)
C49I C50I 1.636(11)
C1J C6J 1.401(18)
C1J C2J 1.511(16)
C2J C48J 1.263(16)
C2J C3J 1.464(17)
C3J C4J 1.483(19)
C4J C5J 1.352(17)
C5J C6J 1.428(16)
C6J C8J 1.517(19)
C7J C12J 1.443(16)
C7J C8J 1.488(18)
C8J C9J 1.188(17)
C9J C10J 1.35(2)
C10J C11J 1.503(19)
C10J C13J 1.54(2)
C11J C12J 1.431(15)
C12J C18J 1.543(11)
C17J C22J 1.493(15)
C17J C18J 1.523(15)
C18J C19J 1.241(13)
C19J C20J 1.481(16)
C20J C21J 1.290(15)
C20J C23J 1.606(18)
C21J C22J 1.184(12)
C22J C28J 1.517(8)
C23J C26J 1.481(13)
C23J C24J 1.54(2)
C23J C25J 1.62(3)
C27J C32J 1.377(14)
C27J C28J 1.410(14)
C28J C29J 1.330(14)
C29J C30J 1.526(15)
C30J C31J 1.361(14)
C31J C32J 1.333(13)
C32J C34J 1.470(14)
C33J C38J 1.382(15)
C33J C34J 1.390(14)
C34J C35J 1.386(14)
C35J C36J 1.263(15)
C36J C39J 1.383(18)
C36J C37J 1.493(15)
C37J C38J 1.441(15)
C38J C44J 1.538(17)
C39J C42J 1.520(17)
C39J C41J 1.531(16)
C39J C40J 1.549(17)
C43J C44J 1.287(16)
C43J C48J 1.507(17)
C44J C45J 1.284(16)
C45J C46J 1.496(16)
C46J C47J 1.325(17)
C46J C49J 1.329(18)
C47J C48J 1.388(18)
C49J C51J 1.69(2)
C49J C50J 1.83(2)
C49J C52J 1.87(4)
C57H C55H 1.56(2)
C58H C55H 1.43(3)
C55H C56H 1.83(3)
C15J C13J 1.50(2)
C14J C13J 1.60(2)
C16J C13J 1.56(2)
C23A C26A 1.509(17)
C23A C25A 1.528(17)
C23A C24A 1.572(17)
C23Z C24Z 1.498(16)
C23Z C25Z 1.531(15)
C23Z C26Z 1.553(16)

loop_
_geom_torsion_atom_site_label_1
_geom_torsion_atom_site_label_2
_geom_torsion_atom_site_label_3
_geom_torsion_atom_site_label_4
_geom_torsion
C6A C1A C2A C3A -24(5)
C6A C1A C2A C48A -180(4)
C1A C2A C3A C4A 19(4)
C48A C2A C3A C4A 166(4)
C2A C3A C4A C5A -12(5)
C2A C3A C4A C30E -171(3)
C3A C4A C5A C6A 10(5)
C30E C4A C5A C6A 162(3)
C4A C5A C6A C1A -16(7)
C4A C5A C6A C8A 177(3)
C2A C1A C6A C5A 24(7)
C2A C1A C6A C8A -170(4)
C12A C7A C8A C9A -36(5)
C12A C7A C8A C6A 178(3)
C5A C6A C8A C7A 109(4)
C1A C6A C8A C7A -58(6)
C5A C6A C8A C9A -38(5)
C1A C6A C8A C9A 155(4)
C7A C8A C9A C10A 25(4)
C6A C8A C9A C10A 168(3)
C8A C9A C10A C11A 3(4)
C8A C9A C10A C13A 164(3)
C9A C10A C11A C12A -21(5)
C13A C10A C11A C12A 176(4)
C8A C7A C12A C11A 16(6)
C8A C7A C12A C18A -155(4)
C10A C11A C12A C7A 11(6)
C10A C11A C12A C18A -178(4)
C9A C10A C13A C15A -71(3)
C11A C10A C13A C15A 92(3)
C9A C10A C13A C16A 174(3)
C11A C10A C13A C16A -24(4)
C9A C10A C13A C14A 48(4)
C11A C10A C13A C14A -150(3)
C22A C17A C18A C19A -12(6)
C22A C17A C18A C12A 173(4)
C7A C12A C18A C17A -2(7)
C11A C12A C18A C17A -172(4)
C7A C12A C18A C19A -176(4)
C11A C12A C18A C19A 14(8)
C17A C18A C19A C20A 4(5)
C12A C18A C19A C20A 178(4)
C18A C19A C20A C21A -7(5)
C18A C19A C20A C23A -151(3)
C19A C20A C21A C22A 17(4)
C23A C20A C21A C22A 160(3)
C18A C17A C22A C21A 25(6)
C18A C17A C22A C28A -178(3)
C20A C21A C22A C17A -27(5)
C20A C21A C22A C28A 173(3)
C32A C27A C28A C29A -6(5)
C32A C27A C28A C22A 166(3)
C17A C22A C28A C27A -127(4)
C21A C22A C28A C27A 33(5)
C17A C22A C28A C29A 46(5)
C21A C22A C28A C29A -154(3)
C27A C28A C29A C30A -3(5)
C22A C28A C29A C30A -177(3)
C28A C29A C30A C31A 5(5)
C28A C29A C30A C34A 171(4)
C29A C30A C31A C32A 2(6)
C34A C30A C31A C32A -166(4)
C30A C31A C32A C27A -11(6)
C30A C31A C32A C4B 178(4)
C28A C27A C32A C31A 13(5)
C28A C27A C32A C4B -174(3)
C38A C33A C34A C35A 9(4)
C38A C33A C34A C30A 174(3)
C31A C30A C34A C35A -52(4)
C29A C30A C34A C35A 140(4)
C31A C30A C34A C33A 143(3)
C29A C30A C34A C33A -25(5)
C33A C34A C35A C36A 9(4)
C30A C34A C35A C36A -154(3)
C34A C35A C36A C37A -28(3)
C34A C35A C36A C39A -177(2)
C35A C36A C37A C38A 29(4)
C39A C36A C37A C38A 174(3)
C36A C37A C38A C33A -11(6)
C36A C37A C38A C44A 169(4)
C34A C33A C38A C37A -8(6)
C34A C33A C38A C44A 173(4)
C35A C36A C39A C41A 34(3)
C37A C36A C39A C41A -112(2)
C35A C36A C39A C42A -88(2)
C37A C36A C39A C42A 126(3)
C35A C36A C39A C40A 156(2)
C37A C36A C39A C40A 9(3)
C48A C43A C44A C45A 7(8)
C48A C43A C44A C38A -171(5)
C37A C38A C44A C45A 17(8)
C33A C38A C44A C45A -163(5)
C37A C38A C44A C43A -166(5)
C33A C38A C44A C43A 14(8)
C43A C44A C45A C46A -12(8)
C38A C44A C45A C46A 165(4)
C44A C45A C46A C47A 14(5)
C44A C45A C46A C49A 161(4)
C45A C46A C47A C48A -12(4)
C49A C46A C47A C48A -158(3)
C44A C43A C48A C47A -4(6)
C44A C43A C48A C2A 170(4)
C46A C47A C48A C43A 7(5)
C46A C47A C48A C2A -168(3)
C3A C2A C48A C43A -133(4)
C1A C2A C48A C43A 17(5)
C3A C2A C48A C47A 41(6)
C1A C2A C48A C47A -169(4)
C45A C46A C49A C50A 38(3)
C47A C46A C49A C50A -176(2)
C45A C46A C49A C51A 160(2)
C47A C46A C49A C51A -55(3)
C45A C46A C49A C52A -87(3)
C47A C46A C49A C52A 59(3)
C6Z C1Z C2Z C3Z 4(4)
C6Z C1Z C2Z C48Z 178(3)
C1Z C2Z C3Z C4Z -9(3)
C48Z C2Z C3Z C4Z 176(2)
C2Z C3Z C4Z C5Z 6(3)
C2Z C3Z C4Z C30E -164.6(19)
C3Z C4Z C5Z C6Z 2(4)
C30E C4Z C5Z C6Z 174(3)
C4Z C5Z C6Z C1Z -6(5)
C4Z C5Z C6Z C8Z -160(2)
C2Z C1Z C6Z C5Z 3(5)
C2Z C1Z C6Z C8Z 158(3)
C12Z C7Z C8Z C9Z 27(3)
C12Z C7Z C8Z C6Z -177(3)
C5Z C6Z C8Z C7Z 145(3)
C1Z C6Z C8Z C7Z -9(4)
C5Z C6Z C8Z C9Z -58(4)
C1Z C6Z C8Z C9Z 148(3)
C7Z C8Z C9Z C10Z -13(3)
C6Z C8Z C9Z C10Z -169(2)
C8Z C9Z C10Z C11Z -2(3)
C8Z C9Z C10Z C13Z -178.9(18)
C9Z C10Z C11Z C12Z 1(4)
C13Z C10Z C11Z C12Z 178(3)
C8Z C7Z C12Z C18Z 148(3)
C8Z C7Z C12Z C11Z -26(4)
C10Z C11Z C12Z C18Z -161(3)
C10Z C11Z C12Z C7Z 12(4)
C11Z C10Z C13Z C15Z 59(3)
C9Z C10Z C13Z C15Z -124.0(19)
C11Z C10Z C13Z C14Z -176(2)
C9Z C10Z C13Z C14Z 1(3)
C11Z C10Z C13Z C16Z -59(3)
C9Z C10Z C13Z C16Z 118.3(18)
C7Z C12Z C18Z C17Z 24(5)
C11Z C12Z C18Z C17Z -163(3)
C7Z C12Z C18Z C19Z -176(3)
C11Z C12Z C18Z C19Z -3(5)
C22Z C17Z C18Z C12Z -175(3)
C22Z C17Z C18Z C19Z 24(4)
C12Z C18Z C19Z C20Z -179(3)
C17Z C18Z C19Z C20Z -17(3)
C18Z C19Z C20Z C21Z 1(3)
C18Z C19Z C20Z C23Z -177.2(19)
C19Z C20Z C21Z C22Z 9(3)
C23Z C20Z C21Z C22Z -172.5(18)
C18Z C17Z C22Z C21Z -15(4)
C18Z C17Z C22Z C28Z 162(2)
C20Z C21Z C22Z C17Z -3(3)
C20Z C21Z C22Z C28Z -179(2)
C32Z C27Z C28Z C29Z 6(3)
C32Z C27Z C28Z C22Z -178(2)
C17Z C22Z C28Z C27Z -158(2)
C21Z C22Z C28Z C27Z 19(3)
C17Z C22Z C28Z C29Z 18(3)
C21Z C22Z C28Z C29Z -165(2)
C27Z C28Z C29Z C30Z 1(3)
C22Z C28Z C29Z C30Z -175(2)
C28Z C29Z C30Z C31Z 1(3)
C28Z C29Z C30Z C34Z -172(2)
C29Z C30Z C31Z C32Z -10(4)
C34Z C30Z C31Z C32Z 160(3)
C30Z C31Z C32Z C27Z 17(4)
C30Z C31Z C32Z C4B 179(2)
C28Z C27Z C32Z C31Z -15(4)
C28Z C27Z C32Z C4B -175(2)
C38Z C33Z C34Z C35Z -19(3)
C38Z C33Z C34Z C30Z -176.9(19)
C31Z C30Z C34Z C35Z -40(4)
C29Z C30Z C34Z C35Z 130.3(19)
C31Z C30Z C34Z C33Z 117(3)
C29Z C30Z C34Z C33Z -73(2)
C33Z C34Z C35Z C36Z 20(2)
C30Z C34Z C35Z C36Z 176.1(15)
C34Z C35Z C36Z C37Z -9.9(19)
C34Z C35Z C36Z C39Z 170.1(16)
C35Z C36Z C37Z C38Z -1(2)
C39Z C36Z C37Z C38Z 179(2)
C34Z C33Z C38Z C37Z 8(3)
C34Z C33Z C38Z C44Z -163(2)
C36Z C37Z C38Z C33Z 2(3)
C36Z C37Z C38Z C44Z 172(3)
C37Z C36Z C39Z C40Z -29(2)
C35Z C36Z C39Z C40Z 150.8(16)
C37Z C36Z C39Z C41Z -152.9(16)
C35Z C36Z C39Z C41Z 27(2)
C37Z C36Z C39Z C42Z 87.7(17)
C35Z C36Z C39Z C42Z -92(2)
C48Z C43Z C44Z C45Z 1(5)
C48Z C43Z C44Z C38Z 176(3)
C33Z C38Z C44Z C43Z 20(5)
C37Z C38Z C44Z C43Z -150(3)
C33Z C38Z C44Z C45Z -166(3)
C37Z C38Z C44Z C45Z 24(6)
C43Z C44Z C45Z C46Z 1(5)
C38Z C44Z C45Z C46Z -174(3)
C44Z C45Z C46Z C49Z -178(3)
C44Z C45Z C46Z C47Z 5(4)
C49Z C46Z C47Z C48Z 171(2)
C45Z C46Z C47Z C48Z -11(3)
C46Z C47Z C48Z C43Z 14(3)
C46Z C47Z C48Z C2Z 179(2)
C44Z C43Z C48Z C47Z -9(4)
C44Z C43Z C48Z C2Z -176(3)
C3Z C2Z C48Z C47Z 51(4)
C1Z C2Z C48Z C47Z -123(3)
C3Z C2Z C48Z C43Z -143(2)
C1Z C2Z C48Z C43Z 43(4)
C45Z C46Z C49Z C50Z 56(3)
C47Z C46Z C49Z C50Z -126(2)
C45Z C46Z C49Z C52Z -62(2)
C47Z C46Z C49Z C52Z 116(2)
C45Z C46Z C49Z C51Z -179.6(19)
C47Z C46Z C49Z C51Z -2(3)
C6B C1B C2B C3B 10.9(13)
C6B C1B C2B C48B -174.6(8)
C1B C2B C3B C4B -10.3(16)
C48B C2B C3B C4B 175.8(9)
C31Z C32Z C4B C5B 157.4(18)
C27Z C32Z C4B C5B -41(3)
C31Z C32Z C4B C3B -32(3)
C27Z C32Z C4B C3B 128.8(18)
C31A C32A C4B C5B 141(4)
C27A C32A C4B C5B -31(4)
C31A C32A C4B C3B -40(5)
C27A C32A C4B C3B 148(2)
C2B C3B C4B C32Z -167.2(17)
C2B C3B C4B C32A -175(2)
C2B C3B C4B C5B 4.1(14)
C32Z C4B C5B C6B 173.9(16)
C32A C4B C5B C6B -179(2)
C3B C4B C5B C6B 2.0(14)
C4B C5B C6B C1B -0.5(15)
C4B C5B C6B C8B -173.6(9)
C2B C1B C6B C5B -5.5(12)
C2B C1B C6B C8B 167.7(7)
C12B C7B C8B C9B 2.5(13)
C12B C7B C8B C6B -174.0(7)
C5B C6B C8B C7B 153.7(9)
C1B C6B C8B C7B -19.3(12)
C5B C6B C8B C9B -22.6(13)
C1B C6B C8B C9B 164.3(8)
C7B C8B C9B C10B -0.4(13)
C6B C8B C9B C10B 176.0(7)
C8B C9B C10B C11B -0.9(13)
C8B C9B C10B C13B 179.9(8)
C9B C10B C11B C12B 0.1(13)
C13B C10B C11B C12B 179.3(7)
C10B C11B C12B C18B -174.5(9)
C10B C11B C12B C7B 1.6(11)
C8B C7B C12B C18B 173.0(8)
C8B C7B C12B C11B -3.0(11)
C11B C10B C13B C16B -5.0(13)
C9B C10B C13B C16B 174.2(8)
C11B C10B C13B C15B 121.4(10)
C9B C10B C13B C15B -59.4(10)
C11B C10B C13B C14B -119.6(10)
C9B C10B C13B C14B 59.6(10)
C11B C12B C18B C19B -24.6(12)
C7B C12B C18B C19B 159.8(7)
C11B C12B C18B C17B 157.9(7)
C7B C12B C18B C17B -17.7(12)
C22B C17B C18B C12B 175.8(8)
C22B C17B C18B C19B -1.9(11)
C12B C18B C19B C20B 177.8(7)
C17B C18B C19B C20B -4.5(11)
C18B C19B C20B C21B 10.6(12)
C18B C19B C20B C23B -177.5(8)
C19B C20B C21B C22B -10.6(12)
C23B C20B C21B C22B 177.3(8)
C18B C17B C22B C21B 1.8(13)
C18B C17B C22B C28B 173.9(7)
C20B C21B C22B C17B 4.4(13)
C20B C21B C22B C28B -167.8(8)
C19B C20B C23B C24B 0.6(13)
C21B C20B C23B C24B 172.6(9)
C19B C20B C23B C25B -119.2(11)
C21B C20B C23B C25B 52.8(12)
C19B C20B C23B C26B 126.6(11)
C21B C20B C23B C26B -61.5(13)
C32B C27B C28B C29B 6.6(16)
C32B C27B C28B C22B -175.9(10)
C17B C22B C28B C29B -142.6(10)
C21B C22B C28B C29B 29.6(13)
C17B C22B C28B C27B 39.9(12)
C21B C22B C28B C27B -147.9(9)
C27B C28B C29B C30B -10.6(15)
C22B C28B C29B C30B 172.0(9)
C28B C29B C30B C31B 8.0(16)
C28B C29B C30B C4C -175.1(10)
C4C C30B C31B C32B -177.4(12)
C29B C30B C31B C32B -0.8(18)
C30B C31B C32B C34B 179.0(12)
C30B C31B C32B C27B -3.3(17)
C28B C27B C32B C31B 0.8(16)
C28B C27B C32B C34B 178.6(10)
C38B C33B C34B C35B 0.6(19)
C38B C33B C34B C32B -174.6(10)
C31B C32B C34B C33B 156.1(13)
C27B C32B C34B C33B -21.5(17)
C31B C32B C34B C35B -19.4(18)
C27B C32B C34B C35B 162.9(11)
C33B C34B C35B C36B -9.4(18)
C32B C34B C35B C36B 165.9(11)
C34B C35B C36B C37B 19(2)
C34B C35B C36B C39B 177.4(12)
C35B C36B C37B C38B -22(2)
C39B C36B C37B C38B -176.3(14)
C36B C37B C38B C44B -173.4(15)
C36B C37B C38B C33B 12(2)
C34B C33B C38B C44B -175.2(11)
C34B C33B C38B C37B 0.2(16)
C37B C36B C39B C42B 44(2)
C35B C36B C39B C42B -111.9(15)
C37B C36B C39B C41B -72(2)
C35B C36B C39B C41B 132.3(13)
C37B C36B C39B C40B 174.4(18)
C35B C36B C39B C40B 18(2)
C48B C43B C44B C38B 178.6(10)
C48B C43B C44B C45B 1.9(14)
C37B C38B C44B C43B 152.3(12)
C33B C38B C44B C43B -33.3(15)
C37B C38B C44B C45B -31.5(17)
C33B C38B C44B C45B 143.0(10)
C43B C44B C45B C46B -0.8(13)
C38B C44B C45B C46B -177.5(10)
C44B C45B C46B C47B 0.0(15)
C44B C45B C46B C49B -178.4(9)
C45B C46B C47B C48B 0.0(13)
C49B C46B C47B C48B 178.5(9)
C44B C43B C48B C47B -2.1(15)
C44B C43B C48B C2B -178.2(9)
C46B C47B C48B C43B 1.0(13)
C46B C47B C48B C2B 177.1(8)
C3B C2B C48B C43B -129.5(12)
C1B C2B C48B C43B 56.4(12)
C3B C2B C48B C47B 54.5(14)
C1B C2B C48B C47B -119.6(9)
C45B C46B C49B C52B 175.0(11)
C47B C46B C49B C52B -3.5(15)
C45B C46B C49B C50B -51.2(15)
C47B C46B C49B C50B 130.4(12)
C45B C46B C49B C51B 51.3(14)
C47B C46B C49B C51B -127.1(11)
C6C C1C C2C C3C 8.8(19)
C6C C1C C2C C48C 173.7(13)
C48C C2C C3C C4C -175.9(14)
C1C C2C C3C C4C -14.0(19)
C2C C3C C4C C5C 5(2)
C2C C3C C4C C30B -168.3(12)
C31B C30B C4C C5C -140.2(13)
C29B C30B C4C C5C 43.1(16)
C31B C30B C4C C3C 32.8(18)
C29B C30B C4C C3C -143.8(11)
C3C C4C C5C C6C 10.6(17)
C30B C4C C5C C6C -176.6(11)
C2C C1C C6C C5C 7(2)
C2C C1C C6C C8C 163.3(12)
C4C C5C C6C C1C -16.3(19)
C4C C5C C6C C8C -174.3(11)
C12C C7C C8C C9C 15.5(18)
C12C C7C C8C C6C 176.8(11)
C1C C6C C8C C7C -19.0(19)
C5C C6C C8C C7C 140.2(13)
C1C C6C C8C C9C 142.7(13)
C5C C6C C8C C9C -58.1(16)
C7C C8C C9C C10C -15.5(19)
C6C C8C C9C C10C -176.6(12)
C8C C9C C10C C11C 15(2)
C8C C9C C10C C13C 179.8(13)
C9C C10C C11C C12C -17(2)
C13C C10C C11C C12C 179.0(14)
C10C C11C C12C C18C -168.0(14)
C10C C11C C12C C7C 16(2)
C8C C7C C12C C11C -14.8(18)
C8C C7C C12C C18C 168.7(12)
C11C C10C C13C C16C -57(2)
C9C C10C C13C C16C 138.1(15)
C11C C10C C13C C14C 163.5(15)
C9C C10C C13C C14C -1(2)
C11C C10C C13C C15C 52.9(19)
C9C C10C C13C C15C -111.8(14)
C22C C17C C18C C19C 0.5(18)
C22C C17C C18C C12C 178.4(11)
C11C C12C C18C C19C 12(2)
C7C C12C C18C C19C -172.2(14)
C11C C12C C18C C17C -165.9(13)
C7C C12C C18C C17C 10.2(17)
C17C C18C C19C C20C -3(3)
C12C C18C C19C C20C 179.6(17)
C18C C19C C20C C21C 8(3)
C18C C19C C20C C23C -173.9(18)
C19C C20C C21C C22C -11(2)
C23C C20C C21C C22C 170.9(15)
C20C C21C C22C C17C 10.1(19)
C20C C21C C22C C28C -166.8(12)
C18C C17C C22C C21C -4.9(18)
C18C C17C C22C C28C 172.2(11)
C19C C20C C23C C25C 174.9(17)
C21C C20C C23C C25C -7(3)
C19C C20C C23C C26C 62(2)
C21C C20C C23C C26C -120(2)
C19C C20C C23C C24C -52(3)
C21C C20C C23C C24C 125.6(19)
C32C C27C C28C C29C -3(2)
C32C C27C C28C C22C -172.7(10)
C21C C22C C28C C27C -148.8(13)
C17C C22C C28C C27C 34.1(16)
C21C C22C C28C C29C 40.5(17)
C17C C22C C28C C29C -136.5(12)
C27C C28C C29C C30C 1.0(18)
C22C C28C C29C C30C 171.0(10)
C28C C29C C30C C31C 4.3(16)
C28C C29C C30C C4D -176.8(10)
C29C C30C C31C C32C -8.6(19)
C4D C30C C31C C32C 172.6(11)
C28C C27C C32C C34C 173.2(12)
C28C C27C C32C C31C -0.2(16)
C30C C31C C32C C34C -166.3(13)
C30C C31C C32C C27C 6.4(17)
C38C C33C C34C C32C -176.5(13)
C38C C33C C34C C35C -12(2)
C27C C32C C34C C33C -42.8(19)
C31C C32C C34C C33C 128.9(15)
C27C C32C C34C C35C 153.6(11)
C31C C32C C34C C35C -34.6(19)
C33C C34C C35C C36C 11.6(18)
C32C C34C C35C C36C 176.9(12)
C34C C35C C36C C39C 170.9(13)
C34C C35C C36C C37C -7.7(18)
C39C C36C C37C C38C -174.8(15)
C35C C36C C37C C38C 3.6(19)
C34C C33C C38C C44C -178.8(14)
C34C C33C C38C C37C 8(2)
C36C C37C C38C C44C -176.3(13)
C36C C37C C38C C33C -2.9(19)
C37C C36C C39C C69C -22(3)
C35C C36C C39C C69C 160.1(19)
C37C C36C C39C C41C -117.9(19)
C35C C36C C39C C41C 63.8(19)
C37C C36C C39C C40C 112(2)
C35C C36C C39C C40C -67(2)
C37C C36C C39C C67C 107(2)
C35C C36C C39C C67C -71(2)
C37C C36C C39C C68C -141(2)
C35C C36C C39C C68C 41(2)
C37C C36C C39C C42C -2(2)
C35C C36C C39C C42C 179.2(16)
C33C C38C C44C C45C -169.4(15)
C37C C38C C44C C45C 3(2)
C33C C38C C44C C43C 12(2)
C37C C38C C44C C43C -175.3(12)
C48C C43C C44C C45C 9(2)
C48C C43C C44C C38C -172.8(16)
C38C C44C C45C C46C -177.0(18)
C43C C44C C45C C46C 1(2)
C44C C45C C46C C47C -14(3)
C44C C45C C46C C49C -172.0(19)
C45C C46C C47C C48C 17(2)
C49C C46C C47C C48C 177.3(16)
C44C C43C C48C C2C 156.4(14)
C44C C43C C48C C47C -4(2)
C3C C2C C48C C43C -154.9(15)
C1C C2C C48C C43C 44(2)
C3C C2C C48C C47C 6(2)
C1C C2C C48C C47C -155.1(13)
C46C C47C C48C C43C -8(2)
C46C C47C C48C C2C -171.4(14)
C45C C46C C49C C51C 100(2)
C47C C46C C49C C51C -59(2)
C45C C46C C49C C50C -25(3)
C47C C46C C49C C50C 175.4(17)
C45C C46C C49C C52C -142(2)
C47C C46C C49C C52C 58(2)
C6D C1D C2D C48D -174.3(10)
C6D C1D C2D C3D 5.1(15)
C1D C2D C3D C4D -6.9(16)
C48D C2D C3D C4D 172.5(11)
C2D C3D C4D C5D 3.0(17)
C2D C3D C4D C30C -166.2(10)
C31C C30C C4D C5D -170.2(12)
C29C C30C C4D C5D 11.0(16)
C31C C30C C4D C3D -1.7(17)
C29C C30C C4D C3D 179.5(10)
C3D C4D C5D C6D 3.1(17)
C30C C4D C5D C6D 171.3(11)
C4D C5D C6D C1D -4.9(18)
C4D C5D C6D C8D 179.9(10)
C2D C1D C6D C5D 0.4(17)
C2D C1D C6D C8D 175.4(10)
C12D C7D C8D C9D -10.7(15)
C12D C7D C8D C6D 178.9(10)
C5D C6D C8D C9D -28.1(17)
C1D C6D C8D C9D 156.6(11)
C5D C6D C8D C7D 140.9(10)
C1D C6D C8D C7D -34.3(15)
C7D C8D C9D C10D 6.5(16)
C6D C8D C9D C10D 176.0(11)
C8D C9D C10D C11D -3.5(17)
C8D C9D C10D C13D -176.6(11)
C9D C10D C11D C12D 4.0(17)
C13D C10D C11D C12D 177.1(11)
C8D C7D C12D C18D 178.0(10)
C8D C7D C12D C11D 11.0(16)
C10D C11D C12D C7D -7.6(17)
C10D C11D C12D C18D -173.6(11)
C11D C10D C13D C15D -7(2)
C9D C10D C13D C15D 165.4(17)
C11D C10D C13D C61D 76.8(16)
C9D C10D C13D C61D -110.6(14)
C11D C10D C13D C63D -170.8(15)
C9D C10D C13D C63D 1.8(19)
C11D C10D C13D C62D -39.8(16)
C9D C10D C13D C62D 132.8(14)
C11D C10D C13D C16D -122.8(16)
C9D C10D C13D C16D 49.8(18)
C11D C10D C13D C14D 150.1(12)
C9D C10D C13D C14D -37.3(15)
C7D C12D C18D C17D -7.6(16)
C11D C12D C18D C17D 157.7(11)
C7D C12D C18D C19D 165.6(10)
C11D C12D C18D C19D -29.1(16)
C22D C17D C18D C12D 172.6(11)
C22D C17D C18D C19D -1.1(16)
C12D C18D C19D C20D -173.6(10)
C17D C18D C19D C20D 0.4(14)
C18D C19D C20D C21D -4.3(17)
C18D C19D C20D C23D 179.2(10)
C19D C20D C21D C22D 8.2(18)
C23D C20D C21D C22D -175.6(11)
C18D C17D C22D C21D 4.9(17)
C18D C17D C22D C28D -178.1(10)
C20D C21D C22D C17D -8.2(16)
C20D C21D C22D C28D 174.9(10)
C21D C20D C23D C26D 11.6(17)
C19D C20D C23D C26D -171.7(11)
C21D C20D C23D C24D -109.6(13)
C19D C20D C23D C24D 67.1(13)
C21D C20D C23D C25D 128.5(12)
C19D C20D C23D C25D -54.8(14)
C32D C27D C28D C29D -10.4(15)
C32D C27D C28D C22D 179.6(9)
C17D C22D C28D C29D -126.3(11)
C21D C22D C28D C29D 50.7(14)
C17D C22D C28D C27D 44.5(13)
C21D C22D C28D C27D -138.6(10)
C27D C28D C29D C30D 9.2(14)
C22D C28D C29D C30D 179.1(8)
C28D C29D C30D C31D -6.1(13)
C28D C29D C30D C4E 175.3(9)
C4E C30D C31D C32D -176.7(9)
C29D C30D C31D C32D 4.7(13)
C28D C27D C32D C31D 8.0(13)
C28D C27D C32D C34D 172.5(8)
C30D C31D C32D C27D -5.9(14)
C30D C31D C32D C34D -170.4(8)
C38D C33D C34D C35D 2.9(15)
C38D C33D C34D C32D -177.7(9)
C27D C32D C34D C35D 162.3(9)
C31D C32D C34D C35D -33.6(13)
C27D C32D C34D C33D -17.2(13)
C31D C32D C34D C33D 147.0(9)
C33D C34D C35D C36D -3.3(13)
C32D C34D C35D C36D 177.2(8)
C34D C35D C36D C37D 4.3(14)
C34D C35D C36D C39D -176.8(9)
C35D C36D C37D C38D -4.4(13)
C39D C36D C37D C38D 176.8(8)
C34D C33D C38D C44D 175.0(10)
C34D C33D C38D C37D -2.9(14)
C36D C37D C38D C33D 3.6(13)
C36D C37D C38D C44D -174.4(9)
C37D C36D C39D C40D 121.3(11)
C35D C36D C39D C40D -57.5(13)
C37D C36D C39D C41D -119.2(11)
C35D C36D C39D C41D 62.0(11)
C37D C36D C39D C42D -0.5(13)
C35D C36D C39D C42D -179.3(8)
C33D C38D C44D C45D 162.3(10)
C37D C38D C44D C45D -19.9(14)
C33D C38D C44D C43D -13.6(14)
C37D C38D C44D C43D 164.2(8)
C48D C43D C44D C45D 2.6(13)
C48D C43D C44D C38D 179.0(9)
C38D C44D C45D C46D 171.5(10)
C43D C44D C45D C46D -12.5(14)
C44D C45D C46D C47D 19.2(16)
C44D C45D C46D C49D -176.0(12)
C45D C46D C47D C48D -16.1(16)
C49D C46D C47D C48D 178.6(11)
C44D C43D C48D C47D -1.3(15)
C44D C43D C48D C2D 174.5(9)
C46D C47D C48D C43D 8.0(16)
C46D C47D C48D C2D -167.9(10)
C1D C2D C48D C43D 45.5(14)
C3D C2D C48D C43D -133.9(12)
C1D C2D C48D C47D -138.4(11)
C3D C2D C48D C47D 42.2(17)
C45D C46D C49D C71D -58(2)
C47D C46D C49D C71D 106.4(19)
C45D C46D C49D C50D 4(2)
C47D C46D C49D C50D 167.9(16)
C45D C46D C49D C52D -108.5(15)
C47D C46D C49D C52D 55.8(17)
C45D C46D C49D C51D 141.9(17)
C47D C46D C49D C51D -54(2)
C45D C46D C49D C72D 64.6(17)
C47D C46D C49D C72D -131.2(14)
C45D C46D C49D C70D 163.6(18)
C47D C46D C49D C70D -32(2)
C6E C1E C2E C3E -3.1(15)
C6E C1E C2E C48E -176.6(9)
C1E C2E C3E C4E 4.1(13)
C48E C2E C3E C4E 178.0(8)
C31D C30D C4E C5E 140.6(9)
C29D C30D C4E C5E -40.9(12)
C31D C30D C4E C3E -27.0(13)
C29D C30D C4E C3E 151.5(8)
C2E C3E C4E C5E 4.8(12)
C2E C3E C4E C30D 173.4(8)
C30D C4E C5E C6E 176.9(8)
C3E C4E C5E C6E -15.8(12)
C4E C5E C6E C1E 16.4(11)
C4E C5E C6E C8E -170.6(7)
C2E C1E C6E C5E -6.3(13)
C2E C1E C6E C8E -178.7(9)
C12E C7E C8E C9E 4.9(10)
C12E C7E C8E C6E -178.9(6)
C5E C6E C8E C9E -26.4(11)
C1E C6E C8E C9E 145.5(8)
C5E C6E C8E C7E 157.8(7)
C1E C6E C8E C7E -30.2(11)
C7E C8E C9E C10E -7.2(10)
C6E C8E C9E C10E 177.0(7)
C8E C9E C10E C11E 8.9(11)
C8E C9E C10E C13E -176.5(6)
C9E C10E C11E C12E -8.3(11)
C13E C10E C11E C12E 177.5(6)
C10E C11E C12E C7E 5.9(10)
C10E C11E C12E C18E -178.2(7)
C8E C7E C12E C11E -4.1(10)
C8E C7E C12E C18E -179.9(7)
C11E C10E C13E C16E -0.9(11)
C9E C10E C13E C16E -175.1(8)
C11E C10E C13E C14E -124.0(9)
C9E C10E C13E C14E 61.7(10)
C11E C10E C13E C15E 121.2(9)
C9E C10E C13E C15E -53.0(10)
C11E C12E C18E C19E 32.1(12)
C7E C12E C18E C19E -152.4(8)
C11E C12E C18E C17E -164.5(6)
C7E C12E C18E C17E 11.0(11)
C22E C17E C18E C19E -10.5(11)
C22E C17E C18E C12E -175.9(8)
C12E C18E C19E C20E 174.6(8)
C17E C18E C19E C20E 10.6(12)
C18E C19E C20E C21E -2.8(13)
C18E C19E C20E C23E 171.8(8)
C19E C20E C21E C22E -6.3(11)
C23E C20E C21E C22E 178.8(7)
C18E C17E C22E C28E 171.7(7)
C18E C17E C22E C21E 2.6(11)
C20E C21E C22E C17E 6.1(11)
C20E C21E C22E C28E -163.3(7)
C19E C20E C23E C25E -117.4(10)
C21E C20E C23E C25E 57.3(10)
C19E C20E C23E C26E 118.7(9)
C21E C20E C23E C26E -66.6(10)
C19E C20E C23E C24E 2.9(12)
C21E C20E C23E C24E 177.6(7)
C17E C22E C28E C29E -153.3(9)
C21E C22E C28E C29E 15.5(13)
C17E C22E C28E C27E 32.9(11)
C21E C22E C28E C27E -158.3(7)
C32E C27E C28E C29E 14.3(13)
C32E C27E C28E C22E -171.6(8)
C22E C28E C29E C30E 171.9(8)
C27E C28E C29E C30E -14.6(14)
C3Z C4Z C30E C31E 27(3)
C5Z C4Z C30E C31E -144.3(15)
C3Z C4Z C30E C29E -153.0(17)
C5Z C4Z C30E C29E 36(2)
C28E C29E C30E C31E 12.1(14)
C28E C29E C30E C4Z -168.3(12)
C28E C29E C30E C4A -165.8(14)
C5A C4A C30E C31E -130(2)
C3A C4A C30E C31E 26(3)
C5A C4A C30E C29E 47(3)
C3A C4A C30E C29E -156.7(18)
C4Z C30E C31E C32E 170.5(13)
C29E C30E C31E C32E -9.9(14)
C4A C30E C31E C32E 167.2(18)
C30E C31E C32E C34E -174.7(9)
C30E C31E C32E C27E 11.1(15)
C28E C27E C32E C31E -12.0(13)
C28E C27E C32E C34E 173.3(8)
C38E C33E C34E C32E 177.0(8)
C38E C33E C34E C35E -5.3(13)
C31E C32E C34E C33E 131.5(10)
C27E C32E C34E C33E -53.9(12)
C31E C32E C34E C35E -45.8(14)
C27E C32E C34E C35E 128.7(10)
C33E C34E C35E C36E 2.1(13)
C32E C34E C35E C36E 179.6(9)
C34E C35E C36E C37E 2.0(14)
C34E C35E C36E C39E 174.6(10)
C35E C36E C37E C38E -3.4(13)
C39E C36E C37E C38E -176.9(9)
C34E C33E C38E C44E -179.7(9)
C34E C33E C38E C37E 3.9(13)
C36E C37E C38E C44E -175.6(9)
C36E C37E C38E C33E 0.6(12)
C35E C36E C39E C40E 8.8(18)
C37E C36E C39E C40E -178.1(11)
C35E C36E C39E C42E -108.1(14)
C37E C36E C39E C42E 65.0(14)
C35E C36E C39E C41E 129.9(12)
C37E C36E C39E C41E -57.1(13)
C33E C38E C44E C43E 28.6(14)
C37E C38E C44E C43E -155.4(8)
C33E C38E C44E C45E -158.9(8)
C37E C38E C44E C45E 17.0(15)
C48E C43E C44E C38E 174.1(9)
C48E C43E C44E C45E 1.3(13)
C38E C44E C45E C46E -172.0(10)
C43E C44E C45E C46E 0.5(15)
C44E C45E C46E C49E -173.5(13)
C44E C45E C46E C47E -4.8(16)
C49E C46E C47E C48E 177.6(13)
C45E C46E C47E C48E 8.4(17)
C46E C47E C48E C43E -7.0(17)
C46E C47E C48E C2E 174.4(10)
C44E C43E C48E C47E 1.8(15)
C44E C43E C48E C2E -179.5(8)
C1E C2E C48E C47E -167.1(10)
C3E C2E C48E C47E 19.1(14)
C1E C2E C48E C43E 14.3(14)
C3E C2E C48E C43E -159.6(9)
C45E C46E C49E C50E -97(2)
C47E C46E C49E C50E 95.3(18)
C45E C46E C49E C52E 140(2)
C47E C46E C49E C52E -28(3)
C45E C46E C49E C71E 53(2)
C47E C46E C49E C71E -114.9(16)
C45E C46E C49E C72E -177.3(18)
C47E C46E C49E C72E 15(2)
C45E C46E C49E C51E 11(2)
C47E C46E C49E C51E -157.4(18)
C45E C46E C49E C70E -64(2)
C47E C46E C49E C70E 127.8(17)
C6F C1F C2F C3F 4.8(16)
C6F C1F C2F C48F -176.7(10)
C1F C2F C3F C4F -6.7(16)
C48F C2F C3F C4F 174.9(11)
C2F C3F C4F C5F 4.9(17)
C2F C3F C4F C30J -175.9(11)
C30J C4F C5F C6F -179.9(12)
C3F C4F C5F C6F -1.0(17)
C2F C1F C6F C5F -1.5(16)
C2F C1F C6F C8F 167.8(11)
C4F C5F C6F C1F -0.7(17)
C4F C5F C6F C8F -170.7(11)
C12F C7F C8F C9F -2.8(15)
C12F C7F C8F C6F -179.0(10)
C1F C6F C8F C9F 146.8(11)
C5F C6F C8F C9F -43.8(16)
C1F C6F C8F C7F -37.6(15)
C5F C6F C8F C7F 131.8(10)
C7F C8F C9F C10F 8.4(15)
C6F C8F C9F C10F -176.0(10)
C8F C9F C10F C11F -11.6(15)
C8F C9F C10F C13F 176.6(11)
C9F C10F C11F C12F 9.1(15)
C13F C10F C11F C12F -178.8(10)
C8F C7F C12F C11F 0.6(14)
C8F C7F C12F C18F 176.9(9)
C10F C11F C12F C7F -3.6(14)
C10F C11F C12F C18F 179.9(9)
C9F C10F C13F C16F 35.0(17)
C11F C10F C13F C16F -136.9(12)
C9F C10F C13F C15F 173.9(13)
C11F C10F C13F C15F 2.0(19)
C9F C10F C13F C14F -75.0(13)
C11F C10F C13F C14F 113.1(11)
C22F C17F C18F C19F 4.9(16)
C22F C17F C18F C12F -168.4(10)
C7F C12F C18F C19F -159.8(11)
C11F C12F C18F C19F 16.3(15)
C7F C12F C18F C17F 13.0(15)
C11F C12F C18F C17F -170.8(10)
C17F C18F C19F C20F -0.5(16)
C12F C18F C19F C20F 172.6(10)
C18F C19F C20F C21F 1.7(16)
C18F C19F C20F C23F -179.4(10)
C19F C20F C21F C22F -6.6(15)
C23F C20F C21F C22F 174.5(9)
C18F C17F C22F C28F 170.0(10)
C18F C17F C22F C21F -9.4(15)
C20F C21F C22F C17F 10.0(14)
C20F C21F C22F C28F -169.4(9)
C21F C20F C23F C24F 173.6(9)
C19F C20F C23F C24F -5.2(14)
C21F C20F C23F C26F -65.7(12)
C19F C20F C23F C26F 115.5(11)
C21F C20F C23F C25F 56.1(13)
C19F C20F C23F C25F -122.7(10)
C17F C22F C28F C29F -156.4(10)
C21F C22F C28F C29F 23.0(15)
C17F C22F C28F C27F 24.0(14)
C21F C22F C28F C27F -156.6(9)
C32F C27F C28F C29F 7.7(14)
C32F C27F C28F C22F -172.7(9)
C22F C28F C29F C30F 176.4(9)
C27F C28F C29F C30F -4.0(14)
C28F C29F C30F C31F 1.8(15)
C28F C29F C30F C4G -178.5(9)
C29F C30F C31F C32F -2.6(16)
C4G C30F C31F C32F 177.7(10)
C28F C27F C32F C34F 174.4(10)
C28F C27F C32F C31F -7.9(13)
C30F C31F C32F C34F -177.0(12)
C30F C31F C32F C27F 5.6(16)
C27F C32F C34F C35F 125.3(11)
C31F C32F C34F C35F -52.0(17)
C27F C32F C34F C33F -47.5(15)
C31F C32F C34F C33F 135.2(11)
C38F C33F C34F C35F -1.8(14)
C38F C33F C34F C32F 171.4(10)
C32F C34F C35F C36F -178.9(10)
C33F C34F C35F C36F -5.9(16)
C34F C35F C36F C39F -175.2(12)
C34F C35F C36F C37F 10.4(15)
C39F C36F C37F C38F 177.4(13)
C35F C36F C37F C38F -8.8(16)
C36F C37F C38F C33F 2.7(19)
C36F C37F C38F C44F -172.2(11)
C34F C33F C38F C37F 3.7(15)
C34F C33F C38F C44F 179.1(9)
C37F C36F C39F C42F -71.1(15)
C35F C36F C39F C42F 115.9(11)
C37F C36F C39F C40F 50.3(16)
C35F C36F C39F C40F -122.6(10)
C37F C36F C39F C41F 164.7(12)
C35F C36F C39F C41F -8.2(18)
C48F C43F C44F C45F 6.1(16)
C48F C43F C44F C38F -178.4(9)
C37F C38F C44F C45F 21.8(17)
C33F C38F C44F C45F -153.3(11)
C37F C38F C44F C43F -153.6(11)
C33F C38F C44F C43F 31.2(13)
C43F C44F C45F C46F -5.2(17)
C38F C44F C45F C46F 179.5(10)
C44F C45F C46F C47F 8.4(19)
C44F C45F C46F C49F -179.0(14)
C45F C46F C47F C48F -11.5(19)
C49F C46F C47F C48F 175.1(12)
C44F C43F C48F C47F -9.5(15)
C44F C43F C48F C2F 167.8(9)
C46F C47F C48F C43F 12.4(17)
C46F C47F C48F C2F -164.7(11)
C1F C2F C48F C43F 35.2(15)
C3F C2F C48F C43F -146.5(11)
C1F C2F C48F C47F -147.5(11)
C3F C2F C48F C47F 30.7(17)
C47F C46F C49F C50F 63.7(17)
C45F C46F C49F C50F -109.5(17)
C47F C46F C49F C52F -66.7(19)
C45F C46F C49F C52F 120.1(15)
C47F C46F C49F C51F 179.7(14)
C45F C46F C49F C51F 6(2)
C6G C1G C2G C3G -1.1(16)
C6G C1G C2G C48G -173.1(10)
C1G C2G C3G C4G 13.6(15)
C48G C2G C3G C4G -174.8(10)
C2G C3G C4G C5G -16.7(14)
C2G C3G C4G C30F 173.8(9)
C31F C30F C4G C5G -147.3(11)
C29F C30F C4G C5G 32.9(15)
C31F C30F C4G C3G 20.9(14)
C29F C30F C4G C3G -158.8(9)
C3G C4G C5G C6G 7.2(16)
C30F C4G C5G C6G 175.4(10)
C4G C5G C6G C8G 177.1(11)
C4G C5G C6G C1G 5.2(16)
C2G C1G C6G C5G -8.5(15)
C2G C1G C6G C8G 178.7(10)
C12G C7G C8G C6G 177.4(14)
C12G C7G C8G C9G 3(2)
C5G C6G C8G C7G 168.6(13)
C1G C6G C8G C7G -19.7(19)
C5G C6G C8G C9G -17.0(18)
C1G C6G C8G C9G 154.7(11)
C7G C8G C9G C10G -15.6(19)
C6G C8G C9G C10G 169.0(13)
C8G C9G C10G C11G 20(2)
C8G C9G C10G C13G 178.8(13)
C9G C10G C11G C12G -11(3)
C13G C10G C11G C12G -170.8(17)
C10G C11G C12G C7G -2(2)
C10G C11G C12G C18G -172.5(14)
C8G C7G C12G C11G 6(2)
C8G C7G C12G C18G 176.8(14)
C9G C10G C13G C15G 122.4(19)
C11G C10G C13G C15G -78(2)
C9G C10G C13G C16G -127(2)
C11G C10G C13G C16G 33(2)
C9G C10G C13G C14G 0(2)
C11G C10G C13G C14G 159.5(16)
C22G C17G C18G C19G 3.5(19)
C22G C17G C18G C12G 176.6(11)
C11G C12G C18G C17G 155.9(17)
C7G C12G C18G C17G -13(2)
C11G C12G C18G C19G -31(2)
C7G C12G C18G C19G 160.1(13)
C17G C18G C19G C20G 1(2)
C12G C18G C19G C20G -172.3(12)
C18G C19G C20G C23G 180.0(14)
C18G C19G C20G C21G -7.2(18)
C19G C20G C21G C22G 8.7(17)
C23G C20G C21G C22G -177.7(13)
C18G C17G C22G C21G -1.4(19)
C18G C17G C22G C28G -177.5(12)
C20G C21G C22G C17G -4.8(18)
C20G C21G C22G C28G 171.2(10)
C19G C20G C23G C24G 51(2)
C21G C20G C23G C24G -122.1(16)
C19G C20G C23G C25G -65(2)
C21G C20G C23G C25G 122.3(16)
C19G C20G C23G C26G 170.0(14)
C21G C20G C23G C26G -3(2)
C32G C27G C28G C29G -7.4(17)
C32G C27G C28G C22G -175.0(11)
C17G C22G C28G C27G 41.2(16)
C21G C22G C28G C27G -134.9(12)
C17G C22G C28G C29G -125.5(11)
C21G C22G C28G C29G 58.4(15)
C27G C28G C29G C30G 7.0(15)
C22G C28G C29G C30G 174.6(10)
C28G C29G C30G C31G -10.7(16)
C28G C29G C30G C4H -174.9(9)
C29G C30G C31G C32G 14.5(17)
C4H C30G C31G C32G 176.7(10)
C28G C27G C32G C31G 10.1(17)
C28G C27G C32G C34G 170.7(10)
C30G C31G C32G C27G -14.2(16)
C30G C31G C32G C34G -176.6(10)
C38G C33G C34G C35G 7.6(16)
C38G C33G C34G C32G -173.3(10)
C27G C32G C34G C35G 166.4(12)
C31G C32G C34G C35G -34.1(14)
C27G C32G C34G C33G -12.7(16)
C31G C32G C34G C33G 146.8(9)
C33G C34G C35G C36G -0.9(15)
C32G C34G C35G C36G -180.0(9)
C34G C35G C36G C37G -2.8(15)
C34G C35G C36G C39G -178.7(10)
C39G C36G C37G C38G 175.5(10)
C35G C36G C37G C38G 0.5(15)
C34G C33G C38G C37G -9.7(15)
C34G C33G C38G C44G 175.5(9)
C36G C37G C38G C33G 5.8(15)
C36G C37G C38G C44G -179.5(9)
C37G C36G C39G C42G 3.5(16)
C35G C36G C39G C42G 178.7(10)
C37G C36G C39G C40G 120.9(13)
C35G C36G C39G C40G -63.8(13)
C37G C36G C39G C41G -117.5(13)
C35G C36G C39G C41G 57.8(14)
C48G C43G C44G C38G 179.6(10)
C48G C43G C44G C45G -4.5(15)
C33G C38G C44G C43G -27.1(15)
C37G C38G C44G C43G 158.3(10)
C33G C38G C44G C45G 157.6(11)
C37G C38G C44G C45G -17.0(15)
C43G C44G C45G C46G -1.0(15)
C38G C44G C45G C46G 174.7(11)
C44G C45G C46G C47G 0.1(18)
C44G C45G C46G C49G -174.7(12)
C45G C46G C47G C48G 5.2(17)
C49G C46G C47G C48G -179.3(10)
C44G C43G C48G C47G 10.2(17)
C44G C43G C48G C2G -178.4(10)
C46G C47G C48G C43G -10.4(16)
C46G C47G C48G C2G 177.9(10)
C3G C2G C48G C43G -138.0(11)
C1G C2G C48G C43G 33.9(16)
C3G C2G C48G C47G 33.6(15)
C1G C2G C48G C47G -154.5(10)
C45G C46G C49G C52G -118.9(14)
C47G C46G C49G C52G 65.9(15)
C45G C46G C49G C51G 118.3(13)
C47G C46G C49G C51G -57.0(15)
C45G C46G C49G C50G -2.3(17)
C47G C46G C49G C50G -177.6(10)
C6H C1H C2H C48H -176.7(12)
C6H C1H C2H C3H 11.9(18)
C1H C2H C3H C4H -8.3(18)
C48H C2H C3H C4H 179.3(11)
C2H C3H C4H C5H 2.2(16)
C2H C3H C4H C30G -178.0(10)
C31G C30G C4H C5H 157.0(12)
C29G C30G C4H C5H -40.7(16)
C31G C30G C4H C3H -22.8(17)
C29G C30G C4H C3H 139.5(11)
C3H C4H C5H C6H -0.5(17)
C30G C4H C5H C6H 179.6(11)
C4H C5H C6H C1H 3.8(16)
C4H C5H C6H C8H -170.1(10)
C2H C1H C6H C5H -9.7(16)
C2H C1H C6H C8H 164.2(11)
C12H C7H C8H C9H -4.8(16)
C12H C7H C8H C6H -179.0(10)
C5H C6H C8H C9H -41.5(16)
C1H C6H C8H C9H 144.9(12)
C5H C6H C8H C7H 131.8(11)
C1H C6H C8H C7H -41.7(14)
C7H C8H C9H C10H 12(2)
C6H C8H C9H C10H -174.6(14)
C8H C9H C10H C11H -16(2)
C8H C9H C10H C13H -166.0(14)
C9H C10H C11H C12H 14(2)
C13H C10H C11H C12H 163.8(15)
C10H C11H C12H C7H -8.2(18)
C10H C11H C12H C18H 174.2(11)
C8H C7H C12H C11H 4.1(16)
C8H C7H C12H C18H -178.2(10)
C9H C10H C13H C14H 160.8(18)
C11H C10H C13H C14H 12(2)
C9H C10H C13H C15H 35(2)
C11H C10H C13H C15H -114.2(16)
C9H C10H C13H C16H -77(2)
C11H C10H C13H C16H 134.0(14)
C22H C17H C18H C19H 1.3(16)
C22H C17H C18H C12H 173.3(10)
C11H C12H C18H C17H 163.2(12)
C7H C12H C18H C17H -14.3(16)
C11H C12H C18H C19H -25.0(17)
C7H C12H C18H C19H 157.5(10)
C17H C18H C19H C20H -10.3(18)
C12H C18H C19H C20H 177.6(12)
C18H C19H C20H C23H 162.5(13)
C18H C19H C20H C21H 21.2(19)
C19H C20H C21H C22H -24.7(18)
C23H C20H C21H C22H -169.8(13)
C18H C17H C22H C21H -5.9(16)
C18H C17H C22H C28H -169.9(10)
C20H C21H C22H C17H 17.5(16)
C20H C21H C22H C28H -177.9(11)
C19H C20H C23H C26H 164.2(15)
C21H C20H C23H C26H -54.4(18)
C19H C20H C23H C24H 40.3(19)
C21H C20H C23H C24H -178.3(12)
C19H C20H C23H C25H -77(2)
C21H C20H C23H C25H 64(2)
C32H C27H C28H C29H 1(2)
C32H C27H C28H C22H -167.6(13)
C17H C22H C28H C27H 41.6(18)
C21H C22H C28H C27H -121.8(14)
C17H C22H C28H C29H -127.6(12)
C21H C22H C28H C29H 69.0(14)
C27H C28H C29H C30H -2.2(17)
C22H C28H C29H C30H 167.3(11)
C28H C29H C30H C31H 3.8(17)
C28H C29H C30H C4I 178.2(10)
C29H C30H C31H C32H -4.3(19)
C4I C30H C31H C32H -178.6(11)
C28H C27H C32H C31H -1(2)
C28H C27H C32H C34H 179.2(14)
C30H C31H C32H C27H 3(2)
C30H C31H C32H C34H -177.4(13)
C38H C33H C34H C35H 2(2)
C38H C33H C34H C32H 176.6(12)
C27H C32H C34H C33H -35(2)
C31H C32H C34H C33H 145.4(13)
C27H C32H C34H C35H 139.0(17)
C31H C32H C34H C35H -41(2)
C33H C34H C35H C36H 1(3)
C32H C34H C35H C36H -172.5(18)
C34H C35H C36H C37H -15(3)
C34H C35H C36H C55H 165(2)
C35H C36H C37H C38H 34(3)
C55H C36H C37H C38H -146(2)
C36H C37H C38H C44H 169.6(17)
C36H C37H C38H C33H -33(3)
C34H C33H C38H C37H 13(2)
C34H C33H C38H C44H 173.3(14)
C48H C43H C44H C45H -6(2)
C48H C43H C44H C38H 179.7(12)
C37H C38H C44H C45H -17(3)
C33H C38H C44H C45H -173.6(13)
C37H C38H C44H C43H 156.7(17)
C33H C38H C44H C43H 0(2)
C43H C44H C45H C46H 9(2)
C38H C44H C45H C46H -177.3(14)
C44H C45H C46H C47H -5(2)
C44H C45H C46H C49H 173.8(15)
C45H C46H C47H C48H -4(3)
C49H C46H C47H C48H 177.4(18)
C46H C47H C48H C2H -171.1(15)
C46H C47H C48H C43H 7(2)
C1H C2H C48H C47H -126.6(17)
C3H C2H C48H C47H 45(2)
C1H C2H C48H C43H 55.5(17)
C3H C2H C48H C43H -132.4(11)
C44H C43H C48H C47H -0.9(19)
C44H C43H C48H C2H 177.4(12)
C47H C46H C49H C52H 108(2)
C45H C46H C49H C52H -70(2)
C47H C46H C49H C50H -132(2)
C45H C46H C49H C50H 50(2)
C47H C46H C49H C51H -6(3)
C45H C46H C49H C51H 175.4(17)
C6I C1I C2I C48I -179.2(11)
C6I C1I C2I C3I -2.8(15)
C48I C2I C3I C4I 175.1(11)
C1I C2I C3I C4I -1.1(13)
C2I C3I C4I C5I -0.9(16)
C2I C3I C4I C30H -172.0(9)
C31H C30H C4I C3I 33.4(15)
C29H C30H C4I C3I -140.9(11)
C31H C30H C4I C5I -138.7(12)
C29H C30H C4I C5I 47.0(14)
C3I C4I C5I C6I 5.9(16)
C30H C4I C5I C6I 177.4(8)
C2I C1I C6I C8I 170.5(10)
C2I C1I C6I C5I 8.0(17)
C4I C5I C6I C1I -9.2(15)
C4I C5I C6I C8I -170.7(10)
C12I C7I C8I C9I -3.5(18)
C12I C7I C8I C6I 178.5(11)
C1I C6I C8I C9I 138.8(12)
C5I C6I C8I C9I -59.4(15)
C1I C6I C8I C7I -43.4(15)
C5I C6I C8I C7I 118.4(12)
C7I C8I C9I C10I 6.1(19)
C6I C8I C9I C10I -176.1(12)
C8I C9I C10I C13I 169.7(13)
C8I C9I C10I C11I -6.1(19)
C9I C10I C11I C12I 3.7(17)
C13I C10I C11I C12I -171.9(14)
C8I C7I C12I C11I 2(2)
C8I C7I C12I C18I -170.9(11)
C10I C11I C12I C7I -1.7(18)
C10I C11I C12I C18I 170.9(11)
C9I C10I C13I C16I 161.8(18)
C11I C10I C13I C16I -23(2)
C9I C10I C13I C14I 35(2)
C11I C10I C13I C14I -149.8(15)
C9I C10I C13I C15I -67.6(19)
C11I C10I C13I C15I 108.0(18)
C22I C17I C18I C19I -14(2)
C22I C17I C18I C12I -179.4(12)
C7I C12I C18I C17I 16(2)
C11I C12I C18I C17I -156.8(13)
C7I C12I C18I C19I -149.3(12)
C11I C12I C18I C19I 37.9(17)
C17I C18I C19I C20I 17.0(18)
C12I C18I C19I C20I -176.4(11)
C18I C19I C20I C21I -17.6(19)
C18I C19I C20I C23I 174.9(13)
C19I C20I C21I C22I 16(2)
C23I C20I C21I C22I -179.2(16)
C20I C21I C22I C17I -12(2)
C20I C21I C22I C28I 174.3(15)
C18I C17I C22I C21I 11(2)
C18I C17I C22I C28I -175.1(13)
C21I C20I C23I C25I 21(3)
C19I C20I C23I C25I -173.4(16)
C21I C20I C23I C24I 125.4(19)
C19I C20I C23I C24I -69.4(19)
C21I C20I C23I C26I -111(2)
C19I C20I C23I C26I 54(3)
C32I C27I C28I C29I 19(2)
C32I C27I C28I C22I -166.2(14)
C21I C22I C28I C27I -164.4(14)
C17I C22I C28I C27I 22(2)
C21I C22I C28I C29I 11(2)
C17I C22I C28I C29I -162.7(12)
C27I C28I C29I C30I -7(2)
C22I C28I C29I C30I 177.7(13)
C28I C29I C30I C31I 1(2)
C28I C29I C30I C4J -177.0(13)
C29I C30I C31I C32I -7(2)
C4J C30I C31I C32I 170.7(15)
C28I C27I C32I C31I -22(2)
C28I C27I C32I C34I 175.0(12)
C30I C31I C32I C27I 19(2)
C30I C31I C32I C34I -178.8(15)
C38I C33I C34I C35I 3.0(17)
C38I C33I C34I C32I -178.1(11)
C27I C32I C34I C35I 135.9(15)
C31I C32I C34I C35I -25(2)
C27I C32I C34I C33I -42.8(18)
C31I C32I C34I C33I 155.9(12)
C33I C34I C35I C36I 2.6(18)
C32I C34I C35I C36I -176.1(12)
C34I C35I C36I C37I -4.6(19)
C34I C35I C36I C39I -171.9(12)
C35I C36I C37I C38I 1.2(17)
C39I C36I C37I C38I 168.3(11)
C34I C33I C38I C37I -6.2(17)
C34I C33I C38I C44I 174.6(10)
C36I C37I C38I C33I 4.0(17)
C36I C37I C38I C44I -176.9(11)
C37I C36I C39I C40I -123.7(14)
C35I C36I C39I C40I 42.5(18)
C37I C36I C39I C41I 124.9(13)
C35I C36I C39I C41I -68.9(15)
C37I C36I C39I C42I 1.6(17)
C35I C36I C39I C42I 167.8(12)
C48I C43I C44I C45I -2.8(18)
C48I C43I C44I C38I -177.3(10)
C33I C38I C44I C43I 23.3(17)
C37I C38I C44I C43I -155.9(12)
C33I C38I C44I C45I -151.1(11)
C37I C38I C44I C45I 29.8(17)
C43I C44I C45I C46I 6.2(17)
C38I C44I C45I C46I -179.0(10)
C44I C45I C46I C47I -4.5(15)
C44I C45I C46I C49I 178.8(11)
C45I C46I C47I C48I -0.8(15)
C49I C46I C47I C48I 176.0(10)
C1I C2I C48I C43I 23.4(17)
C3I C2I C48I C43I -152.4(11)
C1I C2I C48I C47I -164.3(10)
C3I C2I C48I C47I 20.0(16)
C44I C43I C48I C2I 170.9(12)
C44I C43I C48I C47I -2.0(16)
C46I C47I C48I C2I -169.7(10)
C46I C47I C48I C43I 3.8(15)
C47I C46I C49I C52I -62.0(17)
C45I C46I C49I C52I 114.6(12)
C47I C46I C49I C51I 61.3(14)
C45I C46I C49I C51I -122.1(12)
C47I C46I C49I C50I 178.2(10)
C45I C46I C49I C50I -5.2(16)
C6J C1J C2J C48J 168.2(16)
C6J C1J C2J C3J 5(2)
C48J C2J C3J C4J -169.6(18)
C1J C2J C3J C4J -10.8(19)
C31I C30I C4J C5J 152.2(17)
C29I C30I C4J C5J -30(2)
C31I C30I C4J C3J -29(2)
C29I C30I C4J C3J 148.8(13)
C2J C3J C4J C5J 4(2)
C2J C3J C4J C30I -174.2(13)
C30I C4J C5J C6J -170.8(14)
C3J C4J C5J C6J 11(2)
C2J C1J C6J C5J 7(2)
C2J C1J C6J C8J 168.9(14)
C4J C5J C6J C1J -15.7(19)
C4J C5J C6J C8J -178.7(14)
C12J C7J C8J C9J -6(2)
C12J C7J C8J C6J 172.6(11)
C1J C6J C8J C9J 148.5(18)
C5J C6J C8J C9J -51(2)
C1J C6J C8J C7J -29.8(19)
C5J C6J C8J C7J 131.0(13)
C7J C8J C9J C10J -7(3)
C6J C8J C9J C10J 174.6(16)
C8J C9J C10J C11J 13(3)
C8J C9J C10J C13J -175(2)
C9J C10J C11J C12J -6(2)
C13J C10J C11J C12J -177.5(18)
C10J C11J C12J C7J -6(2)
C10J C11J C12J C18J -172.5(12)
C8J C7J C12J C11J 11.6(18)
C8J C7J C12J C18J 177.0(11)
C22J C17J C18J C19J 10.7(17)
C22J C17J C18J C12J 180.0(10)
C11J C12J C18J C19J -10(2)
C7J C12J C18J C19J -176.9(14)
C11J C12J C18J C17J -178.4(12)
C7J C12J C18J C17J 14.9(16)
C17J C18J C19J C20J -6.1(19)
C12J C18J C19J C20J -173.3(12)
C18J C19J C20J C21J 0.3(19)
C18J C19J C20J C23J -171.7(15)
C19J C20J C21J C22J 0(2)
C23J C20J C21J C22J 170.5(16)
C20J C21J C22J C17J 7(2)
C20J C21J C22J C28J -176.6(12)
C18J C17J C22J C21J -11.0(18)
C18J C17J C22J C28J 171.7(10)
C21J C20J C23J C26J -146(2)
C19J C20J C23J C26J 25(3)
C21J C20J C23J C24J 92(2)
C19J C20J C23J C24J -96.9(18)
C21J C20J C23J C25J -23(2)
C19J C20J C23J C25J 147.9(14)
C32J C27J C28J C29J 2(2)
C32J C27J C28J C22J -172.6(12)
C21J C22J C28J C29J 48(2)
C17J C22J C28J C29J -135.3(12)
C21J C22J C28J C27J -136.9(14)
C17J C22J C28J C27J 40.1(17)
C27J C28J C29J C30J 4.6(19)
C22J C28J C29J C30J -180.0(11)
C5F C4F C30J C31J 179.2(14)
C3F C4F C30J C31J 0(2)
C5F C4F C30J C29J -11(2)
C3F C4F C30J C29J 170.4(10)
C28J C29J C30J C31J -3.6(18)
C28J C29J C30J C4F -175.3(12)
C4F C30J C31J C32J 164.7(14)
C29J C30J C31J C32J -5(2)
C30J C31J C32J C27J 12(2)
C30J C31J C32J C34J -170.9(13)
C28J C27J C32J C31J -9.8(18)
C28J C27J C32J C34J 172.5(11)
C38J C33J C34J C35J -4.2(18)
C38J C33J C34J C32J -178.7(12)
C31J C32J C34J C35J -33(2)
C27J C32J C34J C35J 143.9(13)
C31J C32J C34J C33J 140.5(12)
C27J C32J C34J C33J -42.2(17)
C33J C34J C35J C36J 1(2)
C32J C34J C35J C36J 174.9(14)
C34J C35J C36J C39J 173.8(16)
C34J C35J C36J C37J -1(2)
C35J C36J C37J C38J 3(2)
C39J C36J C37J C38J -171.6(16)
C34J C33J C38J C37J 7(2)
C34J C33J C38J C44J -179.5(12)
C36J C37J C38J C33J -5.8(19)
C36J C37J C38J C44J -179.9(12)
C35J C36J C39J C42J 172.3(16)
C37J C36J C39J C42J -13(2)
C35J C36J C39J C41J -70.1(19)
C37J C36J C39J C41J 104.3(15)
C35J C36J C39J C40J 47(2)
C37J C36J C39J C40J -138.9(14)
C48J C43J C44J C45J -24(2)
C48J C43J C44J C38J 168.4(13)
C33J C38J C44J C43J -12(2)
C37J C38J C44J C43J 161.5(14)
C33J C38J C44J C45J -179.0(15)
C37J C38J C44J C45J -5(2)
C43J C44J C45J C46J 17(2)
C38J C44J C45J C46J -176.6(13)
C44J C45J C46J C47J -12(2)
C44J C45J C46J C49J 174.4(17)
C49J C46J C47J C48J -173.0(18)
C45J C46J C47J C48J 14(2)
C3J C2J C48J C47J 12(3)
C1J C2J C48J C47J -145.0(14)
C3J C2J C48J C43J -136.1(17)
C1J C2J C48J C43J 67(2)
C46J C47J C48J C2J -170.4(17)
C46J C47J C48J C43J -18(2)
C44J C43J C48J C2J 175.6(17)
C44J C43J C48J C47J 23(2)
C47J C46J C49J C51J -14(3)
C45J C46J C49J C51J 158.8(14)
C47J C46J C49J C50J -118.9(18)
C45J C46J C49J C50J 54(2)
C47J C46J C49J C52J 120.2(19)
C45J C46J C49J C52J -67.0(16)
C35H C36H C55H C58H -114(2)
C37H C36H C55H C58H 66(3)
C35H C36H C55H C57H 125.5(19)
C37H C36H C55H C57H -54(3)
C35H C36H C55H C56H 31(3)
C37H C36H C55H C56H -149(2)
C9J C10J C13J C15J 168.4(19)
C11J C10J C13J C15J -21(3)
C9J C10J C13J C16J 44(3)
C11J C10J C13J C16J -145(2)
C9J C10J C13J C14J -73(3)
C11J C10J C13J C14J 98(2)
C19A C20A C23A C26A -175(2)
C21A C20A C23A C26A 39(3)
C19A C20A C23A C25A -56(3)
C21A C20A C23A C25A 158(2)
C19A C20A C23A C24A 60(3)
C21A C20A C23A C24A -86(3)
C19Z C20Z C23Z C24Z 129(2)
C21Z C20Z C23Z C24Z -49(2)
C19Z C20Z C23Z C25Z 3(3)
C21Z C20Z C23Z C25Z -175.8(16)
C19Z C20Z C23Z C26Z -111(2)
C21Z C20Z C23Z C26Z 70(2)

loop_
_platon_squeeze_void_nr
_platon_squeeze_void_average_x
_platon_squeeze_void_average_y
_platon_squeeze_void_average_z
_platon_squeeze_void_volume
_platon_squeeze_void_count_electrons
_platon_squeeze_void_content
1 -0.012 0.082 -0.036 23941 6318 ' '
